data_4004056
loop_
_publ_author_name
'Zhang, Shan-Shan'
'Chen, Jing-Yi'
'Li, Kai'
'Yuan, Jun-Di'
'Su, Hai-Feng'
'Wang, Zhi'
'Kurmoo, Mohamedally'
'Li, Ying-Zhou'
'Gao, Zhi-Yong'
'Tung, Chen-Ho'
'Sun, Di'
'Zheng, Lansun'

_publ_section_title
;
 Janus Cluster: Asymmetric Coverage of a Ag43 Cluster on the Symmetric
 Preyssler P5W30 Polyoxometalate
;
_journal_issue 24
_journal_name_full 'Chemistry of Materials'
_journal_page_first 9708
_journal_page_last 9714
_journal_paper_doi 10.1021/acs.chemmater.1c03418
_journal_volume 33
_journal_year 2021
_chemical_formula_moiety 'C179 H269 Ag43 K N3 O112 P5 W30, 3(C2 H3 N)'
_chemical_formula_sum 'C185 H278 Ag43 K N6 O112 P5 W30'
_chemical_formula_weight 14725.98
_space_group_crystal_system triclinic
_space_group_IT_number 2
_space_group_name_Hall '-P 1'
_space_group_name_H-M_alt 'P -1'
_atom_sites_solution_hydrogens mixed
_atom_sites_solution_primary direct
_audit_creation_date 2017-12-11
_audit_creation_method
;
Olex2 1.2
(compiled 2017.08.10 svn.r3458 for OlexSys, GUI svn.r5381)
;
_cell_angle_alpha 92.3510(10)
_cell_angle_beta 98.5850(10)
_cell_angle_gamma 110.7740(10)
_cell_formula_units_Z 2
_cell_length_a 21.7545(3)
_cell_length_b 23.2675(4)
_cell_length_c 35.6129(5)
_cell_measurement_reflns_used 69114
_cell_measurement_temperature 172.99(10)
_cell_measurement_theta_max 30.7110
_cell_measurement_theta_min 3.4140
_cell_volume 16579.2(5)
_computing_cell_refinement 'CrysAlisPro 1.171.39.30d (Rigaku OD, 2017)'
_computing_data_collection 'CrysAlisPro 1.171.39.30d (Rigaku OD, 2017)'
_computing_data_reduction 'CrysAlisPro 1.171.39.30d (Rigaku OD, 2017)'
_computing_molecular_graphics 'Olex2 (Dolomanov et al., 2009)'
_computing_publication_material 'Olex2 (Dolomanov et al., 2009)'
_computing_structure_refinement 'ShelXL (Sheldrick, 2015)'
_computing_structure_solution 'SIR2004 (Burla et al., 2007)'
_diffrn_ambient_environment N~2~
_diffrn_ambient_temperature 172.99(10)
_diffrn_detector 'CCD plate'
_diffrn_detector_type HyPix
_diffrn_measured_fraction_theta_full 0.995
_diffrn_measured_fraction_theta_max 0.993
_diffrn_measurement_details
;
List of Runs (angles in degrees, time in seconds):

  # Type    Start    End  Width  t~exp~   \w     \q     \k     \f   Frames
--------------------------------------------------------------------------
  1  \w    -68.00  18.00   1.00   30.00    --    5.49 -37.00 -90.00   86
  2  \w    -26.00  29.00   1.00   30.00    --   -4.48 -99.00 -30.00   55
  3  \w    -26.00  39.00   1.00   30.00    --    5.49 -99.00 -90.00   65
  4  \w    -26.00  29.00   1.00   30.00    --   -4.48 -99.00 120.00   55
  5  \w     24.00  69.00   1.00   30.00    --    5.49-153.00 131.00   45
  6  \w    -63.00  24.00   1.00   30.00    --    5.49 -77.00  30.00   87
;
_diffrn_measurement_device 'four-circle diffractometer'
_diffrn_measurement_device_type 'XtaLAB Synergy, Dualflex, HyPix'
_diffrn_measurement_method '\w scans'
_diffrn_orient_matrix_type 'CrysAlisPro convention (1999,Acta A55,543-557)'
_diffrn_orient_matrix_UB_11 -0.0052709000
_diffrn_orient_matrix_UB_12 -0.0171996000
_diffrn_orient_matrix_UB_13 -0.0178707000
_diffrn_orient_matrix_UB_21 0.0115559000
_diffrn_orient_matrix_UB_22 -0.0216174000
_diffrn_orient_matrix_UB_23 0.0092424000
_diffrn_orient_matrix_UB_31 -0.0330654000
_diffrn_orient_matrix_UB_32 -0.0176354000
_diffrn_orient_matrix_UB_33 0.0022750000
_diffrn_radiation_monochromator mirror
_diffrn_radiation_probe x-ray
_diffrn_radiation_type MoK\a
_diffrn_radiation_wavelength 0.71073
_diffrn_reflns_av_R_equivalents 0.0506
_diffrn_reflns_av_unetI/netI 0.0557
_diffrn_reflns_Laue_measured_fraction_full 0.995
_diffrn_reflns_Laue_measured_fraction_max 0.993
_diffrn_reflns_limit_h_max 27
_diffrn_reflns_limit_h_min -27
_diffrn_reflns_limit_k_max 28
_diffrn_reflns_limit_k_min -29
_diffrn_reflns_limit_l_max 44
_diffrn_reflns_limit_l_min -44
_diffrn_reflns_number 205366
_diffrn_reflns_point_group_measured_fraction_full 0.995
_diffrn_reflns_point_group_measured_fraction_max 0.993
_diffrn_reflns_theta_full 25.242
_diffrn_reflns_theta_max 26.372
_diffrn_reflns_theta_min 3.211
_diffrn_source 'micro-focus sealed X-ray tube'
_diffrn_source_type 'PhotonJet (Mo) X-ray Source'
_exptl_absorpt_coefficient_mu 12.930
_exptl_absorpt_correction_T_max 1.00000
_exptl_absorpt_correction_T_min 0.55236
_exptl_absorpt_correction_type multi-scan
_exptl_absorpt_process_details
;
CrysAlisPro 1.171.39.30d (Rigaku Oxford Diffraction, 2017)
Empirical absorption correction using spherical harmonics,
 implemented in SCALE3 ABSPACK scaling algorithm.
;
_exptl_crystal_colour yellow
_exptl_crystal_colour_primary yellow
_exptl_crystal_density_diffrn 2.950
_exptl_crystal_description block
_exptl_crystal_F_000 13322
_exptl_crystal_size_max 0.1
_exptl_crystal_size_mid 0.1
_exptl_crystal_size_min 0.08
_refine_diff_density_max 5.586
_refine_diff_density_min -4.420
_refine_diff_density_rms 0.279
_refine_ls_extinction_method none
_refine_ls_goodness_of_fit_ref 1.070
_refine_ls_hydrogen_treatment constr
_refine_ls_matrix_type full
_refine_ls_number_parameters 3413
_refine_ls_number_reflns 67360
_refine_ls_number_restraints 165
_refine_ls_restrained_S_all 1.071
_refine_ls_R_factor_all 0.0669
_refine_ls_R_factor_gt 0.0500
_refine_ls_shift/su_max 0.003
_refine_ls_shift/su_mean 0.000
_refine_ls_structure_factor_coef Fsqd
_refine_ls_weighting_details 'w=1/[\s^2^(Fo^2^)+(0.0001P)^2^+510.7146P] where P=(Fo^2^+2Fc^2^)/3'
_refine_ls_weighting_scheme calc
_refine_ls_wR_factor_gt 0.0989
_refine_ls_wR_factor_ref 0.1040
_reflns_Friedel_coverage 0.000
_reflns_number_gt 53841
_reflns_number_total 67360
_reflns_threshold_expression 'I > 2\s(I)'
_cod_data_source_file cm1c03418_si_002.cif
_cod_data_source_block p
_cod_original_cell_volume 16579.2(4)
_cod_database_code 4004056
_shelxl_version_number 2013-4
_chemical_oxdiff_formula AgWPOCH
_shelx_space_group_comment
;
The symmetry employed for this shelxl refinement is uniquely defined
by the following loop, which should always be used as a source of
symmetry information in preference to the above space-group names.
They are only intended as comments.
;
_shelx_estimated_absorpt_t_max 0.424
_shelx_estimated_absorpt_t_min 0.358
_reflns_odcompleteness_completeness 99.34
_reflns_odcompleteness_iscentric 1
_reflns_odcompleteness_theta 26.32
_olex2_refinement_description
;
1. Fixed Uiso
 At 1.5 times of:
  All O(H,H) groups, {H18J,H18K,H18L} of C182, {H18G,H18H,H18I} of C185, {H4A,
  H4B,H4C} of C4, {H11A,H11B,H11C} of C11, {H16A,H16B,H16C} of C16, {H6A,H6B,
  H6C} of C6, {H5A,H5B,H5C} of C5, {H17A,H17B,H17C} of C17, {H10A,H10B,H10C} of
  C10, {H12A,H12B,H12C} of C12, {H18A,H18B,H18C} of C18, {H22A,H22B,H22C} of
  C22, {H30A,H30B,H30C} of C30, {H24A,H24B,H24C} of C24, {H28A,H28B,H28C} of
  C28, {H29A,H29B,H29C} of C29, {H23A,H23B,H23C} of C23, {H52A,H52B,H52C} of
  C52, {H53A,H53B,H53C} of C53, {H36A,H36B,H36C} of C36, {H54A,H54B,H54C} of
  C54, {H35A,H35B,H35C} of C35, {H34A,H34B,H34C} of C34, {H58A,H58B,H58C} of
  C58, {H41A,H41B,H41C} of C41, {H42A,H42B,H42C} of C42, {H47A,H47B,H47C} of
  C47, {H48A,H48B,H48C} of C48, {H40A,H40B,H40C} of C40, {H46A,H46B,H46C} of
  C46, {H83A,H83B,H83C} of C83, {H64A,H64B,H64C} of C64, {H82A,H82B,H82C} of
  C82, {H72A,H72B,H72C} of C72, {H76A,H76B,H76C} of C76, {H77A,H77B,H77C} of
  C77, {H65A,H65B,H65C} of C65, {H60A,H60B,H60C} of C60, {H70A,H70B,H70C} of
  C70, {H59A,H59B,H59C} of C59, {H71A,H71B,H71C} of C71, {H66A,H66B,H66C} of
  C66, {H78A,H78B,H78C} of C78, {H17G,H17H,H17I} of C173, {H17M,H17N,H17O} of
  C176, {H17D,H17E,H17F} of C172, {H16S,H16T,H16U} of C168, {H17J,H17K,H17L} of
  C174, {H14J,H14K,H14L} of C148, {H15A,H15B,H15C} of C150, {H15J,H15K,H15L} of
  C156, {H16M,H16N,H16O} of C166, {H16P,H16Q,H16R} of C167, {H15D,H15E,H15F} of
  C154, {H14G,H14H,H14I} of C144, {H15G,H15H,H15I} of C155, {H16J,H16K,H16L} of
  C162, {H14M,H14N,H14O} of C149, {H16D,H16E,H16F} of C160, {H16G,H16H,H16I} of
  C161, {H12J,H12K,H12L} of C125, {H13A,H13B,H13C} of C130, {H14A,H14B,H14C} of
  C142, {H13P,H13Q,H13R} of C138, {H14D,H14E,H14F} of C143, {H12D,H12E,H12F} of
  C120, {H11P,H11Q,H11R} of C119, {H13M,H13N,H13O} of C137, {H13J,H13K,H13L} of
  C136, {H12G,H12H,H12I} of C124, {H12M,H12N,H12O} of C126, {H13G,H13H,H13I} of
  C132, {H13D,H13E,H13F} of C131, {H89A,H89B,H89C} of C89, {H90A,H90B,H90C} of
  C90, {H10G,H10H,H10I} of C101, {H95A,H95B,H95C} of C95, {H10D,H10E,H10F} of
  C100, {H94A,H94B,H94C} of C94, {H10M,H10N,H10O} of C106, {H10J,H10K,H10L} of
  C102, {H10P,H10Q,H10R} of C107, {H96A,H96B,H96C} of C96, {H10S,H10T,H10U} of
  C108, {H84A,H84B,H84C} of C84, {H88A,H88B,H88C} of C88, {H11M,H11N,H11O} of
  C118, {H11D,H11E,H11F} of C112, {H11J,H11K,H11L} of C114, {H11G,H11H,H11I} of
  C113
 At 1.2 times of:
  {H17P,H17Q,H17R} of C179, {H18D,H18E,H18F} of C181
2. Restrained distances
 C170-C171
 1.55 with sigma of 0.01
 C171-C173
 1.55 with sigma of 0.01
 C171-C172
 1.55 with sigma of 0.01
 C127-C128
 1.2 with sigma of 0.01
 H17E-H17H
 2.37 with sigma of 0.01
 C171-C174
 1.55 with sigma of 0.01
 C174-C170
 2.35 with sigma of 0.01
 H17H-H17K
 2.52 with sigma of 0.01
 H17G-H17K
 2.15 with sigma of 0.01
 C22-C23
 2.35 with sigma of 0.01
 C23-C24
 2.35 with sigma of 0.01
 C22-C24
 2.35 with sigma of 0.01
 H23A-H24B
 2.52 with sigma of 0.01
 C24-C20
 2.35 with sigma of 0.01
 C20-C23
 2.35 with sigma of 0.01
 C20-C22
 2.35 with sigma of 0.01
 C21-C20 \\sim C21-C22 \\sim C21-C23 \\sim C21-C24
 with sigma of 0.01
3. Uiso/Uaniso restraints and constraints
C61 \\sim C62 \\sim C63 \\sim C64 \\sim C65 \\sim C66: within 1.7A with sigma
of 0.04 and sigma for terminal atoms of 0.08
C37 \\sim C38 \\sim C39 \\sim C40 \\sim C41 \\sim C42: within 1.7A with sigma
of 0.004 and sigma for terminal atoms of 0.008
C133 \\sim C134 \\sim C135 \\sim C136 \\sim C137 \\sim C138: within 1.7A with
sigma of 0.004 and sigma for terminal atoms of 0.008
C169 \\sim C170 \\sim C171 \\sim C172 \\sim C173 \\sim C174: within 1.7A with
sigma of 0.004 and sigma for terminal atoms of 0.008
O2W \\sim K1A \\sim O2WA \\sim K1: within 1.7A with sigma of 0.004 and sigma
for terminal atoms of 0.008
C19 \\sim C20 \\sim C21 \\sim C22 \\sim C23 \\sim C24: within 1.7A with sigma
of 0.004 and sigma for terminal atoms of 0.008
4. Others
 Fixed Sof: K1(0.5) K1A(0.5) O2W(0.5) O2WA(0.5)
5.a Rotating group:
 O1W(H1WA,H1WB)
5.b Me refined with riding coordinates:
 C4(H4A,H4B,H4C), C5(H5A,H5B,H5C), C6(H6A,H6B,H6C), C10(H10A,H10B,H10C),
 C11(H11A,H11B,H11C), C12(H12A,H12B,H12C), C16(H16A,H16B,H16C), C17(H17A,H17B,
 H17C), C18(H18A,H18B,H18C), C22(H22A,H22B,H22C), C23(H23A,H23B,H23C), C24(H24A,
 H24B,H24C), C28(H28A,H28B,H28C), C29(H29A,H29B,H29C), C30(H30A,H30B,H30C),
 C34(H34A,H34B,H34C), C35(H35A,H35B,H35C), C36(H36A,H36B,H36C), C40(H40A,H40B,
 H40C), C41(H41A,H41B,H41C), C42(H42A,H42B,H42C), C46(H46A,H46B,H46C), C47(H47A,
 H47B,H47C), C48(H48A,H48B,H48C), C52(H52A,H52B,H52C), C53(H53A,H53B,H53C),
 C54(H54A,H54B,H54C), C58(H58A,H58B,H58C), C59(H59A,H59B,H59C), C60(H60A,H60B,
 H60C), C64(H64A,H64B,H64C), C65(H65A,H65B,H65C), C66(H66A,H66B,H66C), C70(H70A,
 H70B,H70C), C71(H71A,H71B,H71C), C72(H72A,H72B,H72C), C76(H76A,H76B,H76C),
 C77(H77A,H77B,H77C), C78(H78A,H78B,H78C), C82(H82A,H82B,H82C), C83(H83A,H83B,
 H83C), C84(H84A,H84B,H84C), C88(H88A,H88B,H88C), C89(H89A,H89B,H89C), C90(H90A,
 H90B,H90C), C94(H94A,H94B,H94C), C95(H95A,H95B,H95C), C96(H96A,H96B,H96C),
 C100(H10D,H10E,H10F), C101(H10G,H10H,H10I), C102(H10J,H10K,H10L), C106(H10M,
 H10N,H10O), C107(H10P,H10Q,H10R), C108(H10S,H10T,H10U), C112(H11D,H11E,H11F),
 C113(H11G,H11H,H11I), C114(H11J,H11K,H11L), C118(H11M,H11N,H11O), C119(H11P,
 H11Q,H11R), C120(H12D,H12E,H12F), C124(H12G,H12H,H12I), C125(H12J,H12K,H12L),
 C126(H12M,H12N,H12O), C130(H13A,H13B,H13C), C131(H13D,H13E,H13F), C132(H13G,
 H13H,H13I), C136(H13J,H13K,H13L), C137(H13M,H13N,H13O), C138(H13P,H13Q,H13R),
 C142(H14A,H14B,H14C), C143(H14D,H14E,H14F), C144(H14G,H14H,H14I), C148(H14J,
 H14K,H14L), C149(H14M,H14N,H14O), C150(H15A,H15B,H15C), C154(H15D,H15E,H15F),
 C155(H15G,H15H,H15I), C156(H15J,H15K,H15L), C160(H16D,H16E,H16F), C161(H16G,
 H16H,H16I), C162(H16J,H16K,H16L), C166(H16M,H16N,H16O), C167(H16P,H16Q,H16R),
 C168(H16S,H16T,H16U), C172(H17D,H17E,H17F), C173(H17G,H17H,H17I), C174(H17J,
 H17K,H17L), C176(H17M,H17N,H17O), C179(H17P,H17Q,H17R), C181(H18D,H18E,H18F),
 C185(H18G,H18H,H18I), C182(H18J,H18K,H18L)
;
_olex2_submission_special_instructions 'No special instructions were received'
_oxdiff_exptl_absorpt_empirical_details
;
Empirical correction (ABSPACK) includes:
- Absorption correction using spherical harmonics
- Frame scaling
;
_oxdiff_exptl_absorpt_empirical_full_max 1.677
_oxdiff_exptl_absorpt_empirical_full_min 0.670

loop_
_space_group_symop_operation_xyz
'x, y, z'
'-x, -y, -z'

loop_
_atom_site_label
_atom_site_type_symbol
_atom_site_fract_x
_atom_site_fract_y
_atom_site_fract_z
_atom_site_U_iso_or_equiv
_atom_site_adp_type
_atom_site_occupancy
_atom_site_site_symmetry_order
_atom_site_calc_flag
_atom_site_refinement_flags_posn
_atom_site_refinement_flags_adp
_atom_site_refinement_flags_occupancy
_atom_site_disorder_assembly
_atom_site_disorder_group
W1 W 0.01019(2) 0.61281(2) 0.33852(2) 0.02324(11) Uani 1 1 d . . . . .
W2 W 0.13630(2) 0.77225(2) 0.34771(2) 0.02035(10) Uani 1 1 d . . . . .
W3 W 0.30337(2) 0.76024(2) 0.35214(2) 0.01665(9) Uani 1 1 d . . . . .
W4 W 0.28197(2) 0.59319(2) 0.34704(2) 0.01657(9) Uani 1 1 d . . . . .
W5 W 0.09973(2) 0.50144(2) 0.33845(2) 0.01979(10) Uani 1 1 d . . . . .
W6 W -0.12349(2) 0.65156(2) 0.28459(2) 0.02669(12) Uani 1 1 d . . . . .
W7 W 0.00309(2) 0.81522(2) 0.29354(2) 0.02133(10) Uani 1 1 d . . . . .
W8 W 0.18457(2) 0.91508(2) 0.30232(2) 0.01976(10) Uani 1 1 d . . . . .
W9 W 0.35766(2) 0.90863(2) 0.30929(2) 0.01754(10) Uani 1 1 d . . . . .
W10 W 0.45721(2) 0.80371(2) 0.31136(2) 0.01607(9) Uani 1 1 d . . . . .
W11 W 0.43808(2) 0.63536(2) 0.30566(2) 0.01530(9) Uani 1 1 d . . . . .
W12 W 0.31735(2) 0.47011(2) 0.29678(2) 0.01719(9) Uani 1 1 d . . . . .
W13 W 0.12908(2) 0.37260(2) 0.28778(2) 0.02094(10) Uani 1 1 d . . . . .
W14 W -0.04279(2) 0.37691(2) 0.28063(2) 0.02591(11) Uani 1 1 d . . . . .
W15 W -0.13509(2) 0.48693(3) 0.28162(2) 0.02939(12) Uani 1 1 d . . . . .
W16 W -0.12917(2) 0.66096(2) 0.19179(2) 0.02411(11) Uani 1 1 d . . . . .
W17 W 0.00109(2) 0.82320(2) 0.20040(2) 0.02029(10) Uani 1 1 d . . . . .
W18 W 0.18488(2) 0.90887(2) 0.20843(2) 0.01859(10) Uani 1 1 d . . . . .
W19 W 0.35617(2) 0.90112(2) 0.21655(2) 0.01717(9) Uani 1 1 d . . . . .
W20 W 0.44119(2) 0.78510(2) 0.21651(2) 0.01543(9) Uani 1 1 d . . . . .
W21 W 0.41869(2) 0.61665(2) 0.21128(2) 0.01569(9) Uani 1 1 d . . . . .
W22 W 0.28829(2) 0.45668(2) 0.20110(2) 0.01661(9) Uani 1 1 d . . . . .
W23 W 0.10059(2) 0.36172(2) 0.19221(2) 0.02015(10) Uani 1 1 d . . . . .
W24 W -0.06675(2) 0.37868(2) 0.18678(2) 0.02315(11) Uani 1 1 d . . . . .
W25 W -0.15765(2) 0.49162(2) 0.18764(2) 0.02645(12) Uani 1 1 d . . . . .
W26 W -0.02381(2) 0.59621(2) 0.14563(2) 0.01991(10) Uani 1 1 d . . . . .
W27 W 0.07102(2) 0.49039(2) 0.14675(2) 0.01811(10) Uani 1 1 d . . . . .
W28 W 0.25217(2) 0.58552(2) 0.15569(2) 0.01527(9) Uani 1 1 d . . . . .
W29 W 0.27110(2) 0.75151(2) 0.16059(2) 0.01520(9) Uani 1 1 d . . . . .
W30 W 0.09993(2) 0.75632(2) 0.15179(2) 0.01783(10) Uani 1 1 d . . . . .
Ag1 Ag 0.50674(5) 0.95175(5) 0.37463(3) 0.0326(2) Uani 1 1 d . . . . .
Ag2 Ag 0.53252(6) 0.95280(6) 0.27802(3) 0.0397(3) Uani 1 1 d . . . . .
Ag3 Ag 0.49328(5) 0.93782(5) 0.16895(3) 0.0350(2) Uani 1 1 d . . . . .
Ag4 Ag 0.53867(5) 0.89072(6) 0.10820(3) 0.0374(3) Uani 1 1 d . . . . .
Ag5 Ag 0.40201(5) 0.79927(5) 0.10631(3) 0.0380(3) Uani 1 1 d . . . . .
Ag6 Ag 0.61522(5) 0.92494(5) 0.21891(3) 0.0302(2) Uani 1 1 d . . . . .
Ag7 Ag 0.63312(5) 0.93898(5) 0.33639(3) 0.0343(2) Uani 1 1 d . . . . .
Ag8 Ag 0.57720(5) 0.91534(6) 0.43597(3) 0.0416(3) Uani 1 1 d . . . . .
Ag9 Ag 0.45491(5) 0.80921(5) 0.41869(3) 0.0344(2) Uani 1 1 d . . . . .
Ag10 Ag 0.53990(6) 0.73566(6) 0.40661(4) 0.0522(3) Uani 1 1 d . . . . .
Ag11 Ag 0.66843(6) 0.87039(7) 0.40114(4) 0.0524(3) Uani 1 1 d . . . . .
Ag12 Ag 0.66778(8) 0.86602(7) 0.27712(4) 0.0556(4) Uani 1 1 d . . . . .
Ag13 Ag 0.63129(5) 0.84618(5) 0.15131(3) 0.0363(2) Uani 1 1 d . . . . .
Ag14 Ag 0.49826(6) 0.73641(6) 0.12341(4) 0.0501(3) Uani 1 1 d . . . . .
Ag15 Ag 0.59151(5) 0.73783(5) 0.19752(3) 0.0359(2) Uani 1 1 d . . . . .
Ag16 Ag 0.62175(6) 0.75493(7) 0.34746(3) 0.0455(3) Uani 1 1 d . . . . .
Ag17 Ag 0.43876(5) 0.62094(5) 0.41665(3) 0.0319(2) Uani 1 1 d . . . . .
Ag18 Ag 0.39132(5) 0.61627(5) 0.10003(3) 0.0393(3) Uani 1 1 d . . . . .
Ag19 Ag 0.49229(5) 0.53397(5) 0.36380(3) 0.0314(2) Uani 1 1 d . . . . .
Ag20 Ag 0.50054(6) 0.52479(6) 0.25876(3) 0.0397(3) Uani 1 1 d . . . . .
Ag21 Ag 0.44679(5) 0.51207(5) 0.14934(3) 0.0330(2) Uani 1 1 d . . . . .
Ag22 Ag 0.27946(5) 0.47522(5) 0.09446(3) 0.0324(2) Uani 1 1 d . . . . .
Ag23 Ag 0.44030(6) 0.40609(6) 0.19286(4) 0.0553(4) Uani 1 1 d . . . . .
Ag24 Ag 0.46869(6) 0.42371(6) 0.30346(4) 0.0460(3) Uani 1 1 d . . . . .
Ag25 Ag 0.33229(5) 0.48314(5) 0.40055(3) 0.0384(3) Uani 1 1 d . . . . .
Ag26 Ag 0.12632(5) 0.37308(7) 0.38992(4) 0.0507(3) Uani 1 1 d . . . . .
Ag27 Ag 0.25426(6) 0.34664(7) 0.37477(4) 0.0543(3) Uani 1 1 d . . . . .
Ag28 Ag 0.34058(7) 0.31009(7) 0.31441(5) 0.0625(4) Uani 1 1 d . . . . .
Ag29 Ag 0.37227(7) 0.30853(7) 0.23783(4) 0.0623(4) Uani 1 1 d . . . . .
Ag30 Ag 0.29892(8) 0.29444(7) 0.16246(5) 0.0665(4) Uani 1 1 d . . . . .
Ag31 Ag 0.20979(6) 0.34986(6) 0.11105(4) 0.0463(3) Uani 1 1 d . . . . .
Ag32 Ag 0.07529(5) 0.35897(5) 0.08766(3) 0.0384(3) Uani 1 1 d . . . . .
Ag33 Ag 0.14887(7) 0.22246(6) 0.15324(5) 0.0564(4) Uani 1 1 d . . . . .
Ag34 Ag 0.23715(5) 0.32595(5) 0.24856(4) 0.0352(2) Uani 1 1 d . . . . .
Ag35 Ag 0.19024(6) 0.23941(6) 0.31197(4) 0.0477(3) Uani 1 1 d . . . . .
Ag36 Ag 0.13014(6) 0.19983(6) 0.22996(4) 0.0512(3) Uani 1 1 d . . . . .
Ag37 Ag -0.06201(7) 0.37089(6) 0.07228(5) 0.0635(4) Uani 1 1 d . . . . .
Ag38 Ag -0.05975(6) 0.25205(5) 0.12709(4) 0.0420(3) Uani 1 1 d . . . . .
Ag39 Ag -0.00544(6) 0.17813(6) 0.17561(4) 0.0522(3) Uani 1 1 d . . . . .
Ag40 Ag 0.02469(6) 0.19975(7) 0.28219(5) 0.0564(4) Uani 1 1 d . . . . .
Ag41 Ag -0.01476(7) 0.37272(7) 0.38959(5) 0.0615(4) Uani 1 1 d . . . . .
Ag42 Ag -0.04210(11) 0.24884(8) 0.33911(4) 0.0783(5) Uani 1 1 d . . . . .
Ag43 Ag -0.06893(8) 0.23283(7) 0.22989(4) 0.0617(4) Uani 1 1 d . . . . .
P1 P -0.02061(13) 0.59932(14) 0.24117(9) 0.0180(6) Uani 1 1 d . . . . .
P2 P 0.11704(13) 0.77407(14) 0.25015(9) 0.0161(6) Uani 1 1 d . . . . .
P3 P 0.30342(13) 0.76557(13) 0.25744(8) 0.0138(6) Uani 1 1 d . . . . .
P4 P 0.27976(13) 0.58157(13) 0.25189(8) 0.0128(5) Uani 1 1 d . . . . .
P5 P 0.08030(13) 0.47893(13) 0.24180(9) 0.0158(6) Uani 1 1 d . . . . .
K1 K 0.1553(4) 0.6448(4) 0.2909(2) 0.0446(16) Uani 0.5 1 d . U P . .
K1A K 0.1412(3) 0.6390(3) 0.2054(2) 0.0413(15) Uani 0.5 1 d . U P . .
O1 O -0.0008(4) 0.6097(4) 0.3851(3) 0.029(2) Uani 1 1 d . . . . .
O1W O -0.1185(7) 0.4312(7) 0.0833(5) 0.079(4) Uani 1 1 d . . . . .
H1WA H -0.1574 0.4086 0.0891 0.118 Uiso 1 1 d GR . . . .
H1WB H -0.1295 0.4465 0.0621 0.118 Uiso 1 1 d GR . . . .
O2 O 0.1412(4) 0.7900(4) 0.3951(2) 0.030(2) Uani 1 1 d . . . . .
O3 O 0.3325(4) 0.7761(4) 0.4002(2) 0.0213(18) Uani 1 1 d . . . . .
O4 O 0.3081(4) 0.5851(4) 0.3944(2) 0.0232(19) Uani 1 1 d . . . . .
O5 O 0.1011(4) 0.4801(4) 0.3842(2) 0.030(2) Uani 1 1 d . . . . .
O6 O 0.2157(4) 0.7506(4) 0.3516(2) 0.0200(17) Uani 1 1 d . . . . .
O7 O 0.2819(4) 0.6717(3) 0.3516(2) 0.0168(16) Uani 1 1 d . . . . .
O8 O 0.1909(4) 0.5573(4) 0.3456(2) 0.0222(18) Uani 1 1 d . . . . .
O9 O 0.0690(4) 0.5642(4) 0.3423(2) 0.0242(19) Uani 1 1 d . . . . .
O10 O 0.0863(4) 0.6849(4) 0.3451(2) 0.0265(19) Uani 1 1 d . . . . .
O11 O 0.1854(4) 0.8506(4) 0.3345(2) 0.0239(18) Uani 1 1 d . . . . .
O12 O 0.0573(4) 0.7843(4) 0.3282(2) 0.0233(18) Uani 1 1 d . . . . .
O13 O -0.0482(4) 0.6521(4) 0.3215(3) 0.028(2) Uani 1 1 d . . . . .
O14 O -0.0616(4) 0.5344(4) 0.3183(3) 0.027(2) Uani 1 1 d . . . . .
O15 O 0.0142(4) 0.4409(4) 0.3179(3) 0.0251(19) Uani 1 1 d . . . . .
O16 O 0.1352(4) 0.4365(4) 0.3213(2) 0.0217(18) Uani 1 1 d . . . . .
O17 O 0.2838(4) 0.5109(4) 0.3293(2) 0.0199(17) Uani 1 1 d . . . . .
O18 O 0.3716(4) 0.6250(4) 0.3345(2) 0.0185(17) Uani 1 1 d . . . . .
O19 O 0.3919(3) 0.7664(4) 0.3402(2) 0.0191(17) Uani 1 1 d . . . . .
O20 O 0.3275(4) 0.8433(4) 0.3394(2) 0.0192(17) Uani 1 1 d . . . . .
O21 O 0.4066(4) 0.9680(4) 0.3438(3) 0.030(2) Uani 1 1 d . . . . .
O22 O 0.2055(4) 0.9776(4) 0.3350(3) 0.028(2) Uani 1 1 d . . . . .
O23 O -0.0234(4) 0.8559(5) 0.3247(3) 0.033(2) Uani 1 1 d . . . . .
O24 O -0.1738(4) 0.6649(4) 0.3136(3) 0.035(2) Uani 1 1 d . . . . .
O25 O -0.1938(4) 0.4529(5) 0.3092(3) 0.044(3) Uani 1 1 d . . . . .
O26 O -0.0864(4) 0.3234(4) 0.3078(3) 0.035(2) Uani 1 1 d . . . . .
O27 O 0.1273(4) 0.3143(4) 0.3170(3) 0.0262(19) Uani 1 1 d . . . . .
O28 O 0.3478(4) 0.4252(4) 0.3260(2) 0.0253(19) Uani 1 1 d . . . . .
O29 O 0.5024(4) 0.6341(4) 0.3404(2) 0.0230(18) Uani 1 1 d . . . . .
O30 O 0.5279(4) 0.8286(4) 0.3460(2) 0.0220(18) Uani 1 1 d . . . . .
O31 O -0.1523(4) 0.5666(4) 0.2802(3) 0.030(2) Uani 1 1 d . . . . .
O32 O -0.1015(4) 0.4232(4) 0.2760(3) 0.028(2) Uani 1 1 d . . . . .
O33 O 0.0304(4) 0.3504(4) 0.2802(2) 0.0215(18) Uani 1 1 d . . . . .
O34 O 0.2212(4) 0.4027(4) 0.2862(2) 0.0206(17) Uani 1 1 d . . . . .
O35 O 0.3934(4) 0.5367(4) 0.2989(2) 0.0171(16) Uani 1 1 d . . . . .
O36 O 0.4603(3) 0.7172(4) 0.3043(2) 0.0171(16) Uani 1 1 d . . . . .
O37 O 0.4357(4) 0.8730(4) 0.3100(2) 0.0189(17) Uani 1 1 d . . . . .
O38 O 0.2821(4) 0.9234(4) 0.3031(2) 0.0199(17) Uani 1 1 d . . . . .
O39 O 0.0946(4) 0.8865(4) 0.2966(2) 0.0193(17) Uani 1 1 d . . . . .
O40 O -0.0658(4) 0.7412(4) 0.2855(3) 0.0240(19) Uani 1 1 d . . . . .
O41 O -0.0219(4) 0.8455(4) 0.2470(2) 0.0220(18) Uani 1 1 d . . . . .
O42 O -0.1692(4) 0.6592(4) 0.2360(3) 0.030(2) Uani 1 1 d . . . . .
O43 O -0.1926(4) 0.4626(4) 0.2322(3) 0.031(2) Uani 1 1 d . . . . .
O44 O -0.0861(4) 0.3335(4) 0.2306(3) 0.031(2) Uani 1 1 d . . . . .
O45 O 0.1136(4) 0.3233(4) 0.2383(3) 0.0236(19) Uani 1 1 d . . . . .
O46 O 0.3256(4) 0.4328(4) 0.2490(2) 0.0188(17) Uani 1 1 d . . . . .
O47 O 0.4720(3) 0.6206(4) 0.2607(2) 0.0189(17) Uani 1 1 d . . . . .
O48 O 0.4971(3) 0.8189(4) 0.2664(2) 0.0193(17) Uani 1 1 d . . . . .
O49 O 0.3918(3) 0.9464(3) 0.2655(2) 0.0175(17) Uani 1 1 d . . . . .
O50 O 0.1924(4) 0.9544(4) 0.2561(2) 0.0222(18) Uani 1 1 d . . . . .
O51 O 0.0476(4) 0.7788(4) 0.2474(2) 0.0206(17) Uani 1 1 d . . . . .
O52 O 0.1319(4) 0.7432(4) 0.2853(2) 0.0185(17) Uani 1 1 d . . . . .
O53 O 0.1188(4) 0.7367(4) 0.2139(2) 0.0220(18) Uani 1 1 d . . . . .
O54 O 0.1693(4) 0.8406(4) 0.2536(2) 0.0196(17) Uani 1 1 d . . . . .
O55 O -0.0594(4) 0.6440(4) 0.2405(3) 0.0242(19) Uani 1 1 d . . . . .
O56 O 0.0148(3) 0.6068(4) 0.2076(2) 0.0195(17) Uani 1 1 d . . . . .
O57 O 0.0268(4) 0.6118(4) 0.2787(2) 0.0231(18) Uani 1 1 d . . . . .
O58 O 0.3558(4) 0.6198(3) 0.2561(2) 0.0160(16) Uani 1 1 d . . . . .
O59 O 0.0040(4) 0.4382(4) 0.2375(2) 0.0212(18) Uani 1 1 d . . . . .
O60 O -0.0736(4) 0.5323(4) 0.2379(2) 0.0213(18) Uani 1 1 d . . . . .
O61 O 0.1022(4) 0.5191(4) 0.2793(2) 0.0182(17) Uani 1 1 d . . . . .
O62 O 0.0919(4) 0.5154(4) 0.2084(2) 0.0203(17) Uani 1 1 d . . . . .
O63 O 0.1181(4) 0.4328(4) 0.2419(2) 0.0198(17) Uani 1 1 d . . . . .
O64 O 0.2727(4) 0.5117(4) 0.2497(2) 0.0183(17) Uani 1 1 d . . . . .
O65 O 0.2543(3) 0.5969(4) 0.2867(2) 0.0169(16) Uani 1 1 d . . . . .
O66 O 0.2431(3) 0.5938(3) 0.2157(2) 0.0173(17) Uani 1 1 d . . . . .
O67 O 0.3747(3) 0.7628(3) 0.2604(2) 0.0153(16) Uani 1 1 d . . . . .
O68 O 0.2740(4) 0.7372(4) 0.2909(2) 0.0191(17) Uani 1 1 d . . . . .
O69 O 0.2617(3) 0.7347(3) 0.2193(2) 0.0142(16) Uani 1 1 d . . . . .
O70 O 0.3142(3) 0.8358(3) 0.2603(2) 0.0151(16) Uani 1 1 d . . . . .
O71 O -0.1678(4) 0.5645(4) 0.1897(3) 0.030(2) Uani 1 1 d . . . . .
O72 O -0.0759(4) 0.7418(4) 0.1992(2) 0.0235(18) Uani 1 1 d . . . . .
O73 O 0.0839(4) 0.8827(4) 0.2069(2) 0.0208(17) Uani 1 1 d . . . . .
O74 O 0.2737(4) 0.9163(4) 0.2175(2) 0.0189(17) Uani 1 1 d . . . . .
O75 O 0.4189(4) 0.8634(3) 0.2195(2) 0.0201(17) Uani 1 1 d . . . . .
O76 O 0.4448(3) 0.7077(4) 0.2197(2) 0.0174(16) Uani 1 1 d . . . . .
O77 O 0.3764(4) 0.5314(4) 0.2093(2) 0.0171(16) Uani 1 1 d . . . . .
O78 O 0.2051(4) 0.3994(4) 0.2019(2) 0.0217(18) Uani 1 1 d . . . . .
O79 O 0.0117(4) 0.3427(4) 0.1908(2) 0.0227(18) Uani 1 1 d . . . . .
O80 O -0.1205(4) 0.4209(4) 0.1910(3) 0.027(2) Uani 1 1 d . . . . .
O81 O 0.3904(4) 0.9579(4) 0.1890(2) 0.0247(19) Uani 1 1 d . . . . .
O82 O 0.1891(4) 0.9650(4) 0.1785(2) 0.0246(19) Uani 1 1 d . . . . .
O83 O -0.0440(4) 0.8537(4) 0.1693(3) 0.0262(19) Uani 1 1 d . . . . .
O84 O -0.1930(4) 0.6637(4) 0.1584(3) 0.034(2) Uani 1 1 d . . . . .
O85 O -0.2248(4) 0.4478(4) 0.1537(3) 0.038(2) Uani 1 1 d . . . . .
O86 O -0.1164(4) 0.3207(4) 0.1511(3) 0.0252(19) Uani 1 1 d . . . . .
O87 O 0.0992(4) 0.3037(4) 0.1589(3) 0.027(2) Uani 1 1 d . . . . .
O88 O 0.3158(4) 0.4158(4) 0.1696(2) 0.0222(18) Uani 1 1 d . . . . .
O89 O 0.4771(4) 0.6205(4) 0.1828(2) 0.0186(17) Uani 1 1 d . . . . .
O90 O 0.5006(4) 0.8158(4) 0.1874(2) 0.0187(17) Uani 1 1 d . . . . .
O91 O 0.1578(4) 0.8388(4) 0.1727(2) 0.0203(17) Uani 1 1 d . . . . .
O92 O 0.0290(4) 0.7750(4) 0.1666(3) 0.0252(19) Uani 1 1 d . . . . .
O93 O -0.0752(4) 0.6401(4) 0.1596(2) 0.0210(18) Uani 1 1 d . . . . .
O94 O -0.0892(4) 0.5226(4) 0.1580(3) 0.028(2) Uani 1 1 d . . . . .
O95 O -0.0116(4) 0.4333(4) 0.1584(3) 0.026(2) Uani 1 1 d . . . . .
O96 O 0.1069(4) 0.4256(4) 0.1622(2) 0.0206(17) Uani 1 1 d . . . . .
O97 O 0.2584(4) 0.5045(4) 0.1695(2) 0.0212(18) Uani 1 1 d . . . . .
O98 O 0.3464(4) 0.6185(4) 0.1760(2) 0.0196(17) Uani 1 1 d . . . . .
O99 O 0.3640(4) 0.7575(3) 0.1801(2) 0.0180(17) Uani 1 1 d . . . . .
O100 O 0.3005(4) 0.8341(4) 0.1787(2) 0.0188(17) Uani 1 1 d . . . . .
O101 O 0.0531(4) 0.4654(4) 0.0989(2) 0.0243(19) Uani 1 1 d . . . . .
O102 O 0.2606(4) 0.5731(4) 0.1086(2) 0.0256(19) Uani 1 1 d . . . . .
O103 O 0.2856(4) 0.7613(4) 0.1144(2) 0.0199(17) Uani 1 1 d . . . . .
O104 O 0.0889(4) 0.7688(4) 0.1047(2) 0.0249(19) Uani 1 1 d . . . . .
O105 O -0.0511(4) 0.5847(4) 0.0969(2) 0.0259(19) Uani 1 1 d . . . . .
O106 O 0.0510(4) 0.6704(4) 0.1468(2) 0.0218(18) Uani 1 1 d . . . . .
O107 O 0.0378(4) 0.5528(4) 0.1453(2) 0.0205(17) Uani 1 1 d . . . . .
O108 O 0.1592(4) 0.5469(4) 0.1488(2) 0.0201(17) Uani 1 1 d . . . . .
O109 O 0.2477(3) 0.6623(3) 0.1551(2) 0.0146(16) Uani 1 1 d . . . . .
O110 O 0.1812(3) 0.7389(3) 0.1529(2) 0.0160(16) Uani 1 1 d . . . . .
N1 N 0.6014(5) 0.7401(6) 0.2569(4) 0.043(3) Uani 1 1 d . . . . .
N2 N -0.0683(9) 0.4335(10) 0.3897(6) 0.084(6) Uani 1 1 d . . . . .
C1 C 0.4771(7) 0.9095(7) 0.4279(4) 0.035(3) Uani 1 1 d . . . . .
C2 C 0.4335(7) 0.9291(7) 0.4345(4) 0.033(3) Uani 1 1 d . . . . .
C3 C 0.3847(7) 0.9523(7) 0.4460(4) 0.034(3) Uani 1 1 d . . . . .
C4 C 0.3147(8) 0.9160(10) 0.4229(5) 0.063(6) Uani 1 1 d . . . . .
H4A H 0.3155 0.9193 0.3956 0.095 Uiso 1 1 calc R . . . .
H4B H 0.2828 0.9332 0.4306 0.095 Uiso 1 1 calc R . . . .
H4C H 0.3011 0.8725 0.4278 0.095 Uiso 1 1 calc R . . . .
C5 C 0.3825(9) 0.9448(10) 0.4882(5) 0.059(5) Uani 1 1 d . . . . .
H5A H 0.3648 0.9008 0.4918 0.089 Uiso 1 1 calc R . . . .
H5B H 0.3537 0.9649 0.4969 0.089 Uiso 1 1 calc R . . . .
H5C H 0.4278 0.9641 0.5031 0.089 Uiso 1 1 calc R . . . .
C6 C 0.4049(11) 1.0195(10) 0.4403(7) 0.078(7) Uani 1 1 d . . . . .
H6A H 0.4507 1.0417 0.4537 0.118 Uiso 1 1 calc R . . . .
H6B H 0.3747 1.0363 0.4506 0.118 Uiso 1 1 calc R . . . .
H6C H 0.4026 1.0245 0.4130 0.118 Uiso 1 1 calc R . . . .
C7 C 0.4589(6) 0.7171(6) 0.4354(4) 0.032(3) Uani 1 1 d . . . . .
C8 C 0.4386(7) 0.7273(7) 0.4644(4) 0.034(3) Uani 1 1 d . . . . .
C9 C 0.4167(11) 0.7376(12) 0.4999(5) 0.072(7) Uani 1 1 d . . . . .
C10 C 0.3584(12) 0.7533(15) 0.4956(6) 0.102(10) Uani 1 1 d . . . . .
H10A H 0.3649 0.7884 0.4803 0.153 Uiso 1 1 calc R . . . .
H10B H 0.3506 0.7644 0.5208 0.153 Uiso 1 1 calc R . . . .
H10C H 0.3198 0.7178 0.4826 0.153 Uiso 1 1 calc R . . . .
C11 C 0.4374(19) 0.7071(19) 0.5287(8) 0.155(17) Uani 1 1 d . . . . .
H11A H 0.4006 0.6689 0.5310 0.232 Uiso 1 1 calc R . . . .
H11B H 0.4512 0.7336 0.5529 0.232 Uiso 1 1 calc R . . . .
H11C H 0.4752 0.6971 0.5227 0.232 Uiso 1 1 calc R . . . .
C12 C 0.4725(17) 0.8089(16) 0.5186(8) 0.136(13) Uani 1 1 d . . . . .
H12A H 0.5177 0.8081 0.5228 0.205 Uiso 1 1 calc R . . . .
H12B H 0.4618 0.8201 0.5430 0.205 Uiso 1 1 calc R . . . .
H12C H 0.4699 0.8394 0.5009 0.205 Uiso 1 1 calc R . . . .
C13 C 0.5820(6) 1.0008(6) 0.3369(4) 0.028(3) Uani 1 1 d . . . . .
C14 C 0.5855(7) 1.0469(8) 0.3537(5) 0.045(4) Uani 1 1 d . . . . .
C15 C 0.5926(11) 1.1065(9) 0.3743(6) 0.066(6) Uani 1 1 d . . . . .
C16 C 0.6080(15) 1.1019(11) 0.4172(7) 0.102(9) Uani 1 1 d . . . . .
H16A H 0.5718 1.0673 0.4245 0.153 Uiso 1 1 calc R . . . .
H16B H 0.6118 1.1404 0.4314 0.153 Uiso 1 1 calc R . . . .
H16C H 0.6501 1.0951 0.4233 0.153 Uiso 1 1 calc R . . . .
C17 C 0.5277(14) 1.1194(10) 0.3644(7) 0.095(8) Uani 1 1 d . . . . .
H17A H 0.5151 1.1167 0.3367 0.142 Uiso 1 1 calc R . . . .
H17B H 0.5346 1.1608 0.3757 0.142 Uiso 1 1 calc R . . . .
H17C H 0.4919 1.0887 0.3747 0.142 Uiso 1 1 calc R . . . .
C18 C 0.6483(15) 1.1581(12) 0.3617(8) 0.119(11) Uani 1 1 d . . . . .
H18A H 0.6899 1.1502 0.3673 0.179 Uiso 1 1 calc R . . . .
H18B H 0.6539 1.1975 0.3754 0.179 Uiso 1 1 calc R . . . .
H18C H 0.6371 1.1600 0.3342 0.179 Uiso 1 1 calc R . . . .
C19 C 0.6801(11) 0.9453(15) 0.4454(8) 0.111(6) Uani 1 1 d . U . . .
C20 C 0.7356(7) 0.9857(10) 0.4534(6) 0.117(5) Uani 1 1 d D U . . .
C21 C 0.7996(7) 1.0350(8) 0.4631(4) 0.127(6) Uani 1 1 d D U . . .
C22 C 0.8483(8) 1.0199(12) 0.4461(6) 0.136(7) Uani 1 1 d D U . . .
H22A H 0.8601 0.9887 0.4599 0.204 Uiso 1 1 calc R . . . .
H22B H 0.8883 1.0571 0.4474 0.204 Uiso 1 1 calc R . . . .
H22C H 0.8299 1.0037 0.4194 0.204 Uiso 1 1 calc R . . . .
C23 C 0.8192(10) 1.0459(12) 0.5038(4) 0.142(7) Uani 1 1 d D U . . .
H23A H 0.8496 1.0889 0.5108 0.213 Uiso 1 1 calc DR . . . .
H23B H 0.8420 1.0182 0.5127 0.213 Uiso 1 1 calc R . . . .
H23C H 0.7796 1.0383 0.5156 0.213 Uiso 1 1 calc R . . . .
C24 C 0.7951(12) 1.0914(9) 0.4499(6) 0.147(7) Uani 1 1 d D U . . .
H24A H 0.7584 1.0815 0.4282 0.220 Uiso 1 1 calc R . . . .
H24B H 0.8372 1.1159 0.4420 0.220 Uiso 1 1 calc DR . . . .
H24C H 0.7868 1.1152 0.4706 0.220 Uiso 1 1 calc R . . . .
C25 C 0.4473(7) 0.9022(7) 0.1104(4) 0.035(3) Uani 1 1 d . . . . .
C26 C 0.3999(7) 0.9143(6) 0.0980(4) 0.030(3) Uani 1 1 d . . . . .
C27 C 0.3442(7) 0.9368(8) 0.0813(5) 0.043(4) Uani 1 1 d . . . . .
C28 C 0.2819(10) 0.9023(13) 0.0971(8) 0.100(10) Uani 1 1 d . . . . .
H28A H 0.2649 0.8586 0.0873 0.150 Uiso 1 1 calc R . . . .
H28B H 0.2478 0.9200 0.0894 0.150 Uiso 1 1 calc R . . . .
H28C H 0.2927 0.9061 0.1251 0.150 Uiso 1 1 calc R . . . .
C29 C 0.3323(14) 0.9199(15) 0.0387(6) 0.119(11) Uani 1 1 d . . . . .
H29A H 0.3753 0.9324 0.0298 0.179 Uiso 1 1 calc R . . . .
H29B H 0.3049 0.9411 0.0257 0.179 Uiso 1 1 calc R . . . .
H29C H 0.3091 0.8751 0.0330 0.179 Uiso 1 1 calc R . . . .
C30 C 0.3670(11) 1.0055(10) 0.0914(8) 0.100(9) Uani 1 1 d . . . . .
H30A H 0.3715 1.0142 0.1191 0.150 Uiso 1 1 calc R . . . .
H30B H 0.3341 1.0210 0.0782 0.150 Uiso 1 1 calc R . . . .
H30C H 0.4103 1.0260 0.0836 0.150 Uiso 1 1 calc R . . . .
C31 C 0.5644(6) 0.9860(6) 0.2225(4) 0.026(3) Uani 1 1 d . . . . .
C32 C 0.5515(6) 1.0313(7) 0.2206(4) 0.033(3) Uani 1 1 d . . . . .
C33 C 0.5408(7) 1.0904(7) 0.2191(6) 0.055(5) Uani 1 1 d . . . . .
C34 C 0.4840(9) 1.0899(8) 0.2419(8) 0.094(9) Uani 1 1 d . . . . .
H34A H 0.4422 1.0566 0.2303 0.142 Uiso 1 1 calc R . . . .
H34B H 0.4780 1.1296 0.2412 0.142 Uiso 1 1 calc R . . . .
H34C H 0.4965 1.0831 0.2685 0.142 Uiso 1 1 calc R . . . .
C35 C 0.6056(8) 1.1420(8) 0.2397(7) 0.074(7) Uani 1 1 d . . . . .
H35A H 0.6180 1.1314 0.2654 0.111 Uiso 1 1 calc R . . . .
H35B H 0.5985 1.1812 0.2416 0.111 Uiso 1 1 calc R . . . .
H35C H 0.6416 1.1460 0.2252 0.111 Uiso 1 1 calc R . . . .
C36 C 0.5251(17) 1.1008(10) 0.1779(7) 0.130(13) Uani 1 1 d . . . . .
H36A H 0.5648 1.1081 0.1661 0.195 Uiso 1 1 calc R . . . .
H36B H 0.5118 1.1368 0.1763 0.195 Uiso 1 1 calc R . . . .
H36C H 0.4886 1.0642 0.1644 0.195 Uiso 1 1 calc R . . . .
C37 C 0.6306(10) 0.8919(11) 0.0978(6) 0.074(4) Uani 1 1 d . U . . .
C38 C 0.6679(10) 0.9070(12) 0.0770(7) 0.080(4) Uani 1 1 d . U . . .
C39 C 0.7151(12) 0.9280(13) 0.0488(8) 0.091(4) Uani 1 1 d . U . . .
C40 C 0.7697(12) 0.9050(14) 0.0558(8) 0.103(5) Uani 1 1 d . U . . .
H40A H 0.7985 0.9247 0.0802 0.154 Uiso 1 1 calc R . . . .
H40B H 0.7959 0.9148 0.0352 0.154 Uiso 1 1 calc R . . . .
H40C H 0.7514 0.8602 0.0566 0.154 Uiso 1 1 calc R . . . .
C41 C 0.6769(13) 0.9010(14) 0.0095(8) 0.112(6) Uani 1 1 d . U . . .
H41A H 0.6714 0.8574 0.0058 0.168 Uiso 1 1 calc R . . . .
H41B H 0.7015 0.9236 -0.0096 0.168 Uiso 1 1 calc R . . . .
H41C H 0.6328 0.9045 0.0065 0.168 Uiso 1 1 calc R . . . .
C42 C 0.7209(14) 0.9955(14) 0.0411(8) 0.114(6) Uani 1 1 d . U . . .
H42A H 0.6808 1.0022 0.0464 0.172 Uiso 1 1 calc R . . . .
H42B H 0.7250 1.0013 0.0144 0.172 Uiso 1 1 calc R . . . .
H42C H 0.7604 1.0251 0.0578 0.172 Uiso 1 1 calc R . . . .
C43 C 0.6835(6) 0.8801(6) 0.2174(4) 0.030(3) Uani 1 1 d . . . . .
C44 C 0.7288(6) 0.8658(6) 0.2093(4) 0.030(3) Uani 1 1 d . . . . .
C45 C 0.7871(7) 0.8519(7) 0.2002(5) 0.039(4) Uani 1 1 d . . . . .
C46 C 0.8500(7) 0.8978(7) 0.2259(5) 0.045(4) Uani 1 1 d . . . . .
H46A H 0.8538 0.9401 0.2215 0.068 Uiso 1 1 calc R . . . .
H46B H 0.8895 0.8909 0.2198 0.068 Uiso 1 1 calc R . . . .
H46C H 0.8469 0.8916 0.2527 0.068 Uiso 1 1 calc R . . . .
C47 C 0.7924(7) 0.8612(9) 0.1570(5) 0.053(5) Uani 1 1 d . . . . .
H47A H 0.7515 0.8330 0.1407 0.080 Uiso 1 1 calc R . . . .
H47B H 0.8308 0.8525 0.1509 0.080 Uiso 1 1 calc R . . . .
H47C H 0.7981 0.9040 0.1527 0.080 Uiso 1 1 calc R . . . .
C48 C 0.7772(9) 0.7856(8) 0.2068(7) 0.067(6) Uani 1 1 d . . . . .
H48A H 0.7731 0.7796 0.2335 0.100 Uiso 1 1 calc R . . . .
H48B H 0.8157 0.7765 0.2011 0.100 Uiso 1 1 calc R . . . .
H48C H 0.7366 0.7578 0.1901 0.100 Uiso 1 1 calc R . . . .
C49 C 0.6465(7) 0.7655(8) 0.4069(5) 0.046(4) Uani 1 1 d . . . . .
C50 C 0.6720(8) 0.7672(11) 0.4388(5) 0.067(6) Uani 1 1 d . . . . .
C51 C 0.7013(13) 0.767(2) 0.4793(7) 0.123(13) Uani 1 1 d . . . . .
C52 C 0.706(2) 0.708(2) 0.4850(10) 0.18(2) Uani 1 1 d . . . . .
H52A H 0.6646 0.6751 0.4724 0.276 Uiso 1 1 calc R . . . .
H52B H 0.7132 0.7036 0.5124 0.276 Uiso 1 1 calc R . . . .
H52C H 0.7437 0.7048 0.4741 0.276 Uiso 1 1 calc R . . . .
C53 C 0.6492(15) 0.772(2) 0.5042(7) 0.19(2) Uani 1 1 d . . . . .
H53A H 0.6481 0.8142 0.5044 0.279 Uiso 1 1 calc R . . . .
H53B H 0.6622 0.7642 0.5304 0.279 Uiso 1 1 calc R . . . .
H53C H 0.6048 0.7423 0.4934 0.279 Uiso 1 1 calc R . . . .
C54 C 0.7690(15) 0.821(2) 0.4884(8) 0.18(2) Uani 1 1 d . . . . .
H54A H 0.8027 0.8099 0.4779 0.273 Uiso 1 1 calc R . . . .
H54B H 0.7825 0.8311 0.5161 0.273 Uiso 1 1 calc R . . . .
H54C H 0.7647 0.8576 0.4769 0.273 Uiso 1 1 calc R . . . .
C55 C 0.5988(6) 0.7360(6) 0.1414(4) 0.033(3) Uani 1 1 d . . . . .
C56 C 0.6080(7) 0.7168(7) 0.1107(5) 0.041(4) Uani 1 1 d . . . . .
C57 C 0.6200(10) 0.6896(9) 0.0752(5) 0.059(5) Uani 1 1 d . . . . .
C58 C 0.5784(14) 0.6206(10) 0.0703(7) 0.094(8) Uani 1 1 d . . . . .
H58A H 0.5894 0.6020 0.0933 0.141 Uiso 1 1 calc R . . . .
H58B H 0.5884 0.6009 0.0483 0.141 Uiso 1 1 calc R . . . .
H58C H 0.5309 0.6144 0.0661 0.141 Uiso 1 1 calc R . . . .
C59 C 0.5960(14) 0.7195(12) 0.0417(6) 0.096(8) Uani 1 1 d . . . . .
H59A H 0.5477 0.6986 0.0336 0.144 Uiso 1 1 calc R . . . .
H59B H 0.6187 0.7159 0.0204 0.144 Uiso 1 1 calc R . . . .
H59C H 0.6062 0.7633 0.0495 0.144 Uiso 1 1 calc R . . . .
C60 C 0.6936(12) 0.7027(13) 0.0795(7) 0.100(9) Uani 1 1 d . . . . .
H60A H 0.7162 0.7254 0.1045 0.150 Uiso 1 1 calc R . . . .
H60B H 0.7117 0.7276 0.0594 0.150 Uiso 1 1 calc R . . . .
H60C H 0.7011 0.6637 0.0775 0.150 Uiso 1 1 calc R . . . .
C61 C 0.4054(7) 0.7101(7) 0.0848(5) 0.041(4) Uani 1 1 d . U . . .
C62 C 0.3718(8) 0.6946(8) 0.0545(5) 0.044(4) Uani 1 1 d . U . . .
C63 C 0.3317(12) 0.6773(12) 0.0156(6) 0.083(7) Uani 1 1 d . U . . .
C64 C 0.375(2) 0.672(2) -0.0121(9) 0.198(19) Uani 1 1 d . U . . .
H64A H 0.4134 0.7108 -0.0098 0.298 Uiso 1 1 calc R . . . .
H64B H 0.3491 0.6642 -0.0381 0.298 Uiso 1 1 calc R . . . .
H64C H 0.3900 0.6380 -0.0067 0.298 Uiso 1 1 calc R . . . .
C65 C 0.302(2) 0.7212(19) 0.0061(11) 0.22(2) Uani 1 1 d . U . . .
H65A H 0.2657 0.7163 0.0207 0.334 Uiso 1 1 calc R . . . .
H65B H 0.2833 0.7145 -0.0213 0.334 Uiso 1 1 calc R . . . .
H65C H 0.3353 0.7630 0.0123 0.334 Uiso 1 1 calc R . . . .
C66 C 0.278(2) 0.616(2) 0.0135(11) 0.25(3) Uani 1 1 d . U . . .
H66A H 0.2964 0.5838 0.0114 0.381 Uiso 1 1 calc R . . . .
H66B H 0.2436 0.6112 -0.0089 0.381 Uiso 1 1 calc R . . . .
H66C H 0.2580 0.6133 0.0366 0.381 Uiso 1 1 calc R . . . .
C67 C 0.5433(7) 0.5144(6) 0.3168(4) 0.036(3) Uani 1 1 d . . . . .
C68 C 0.5973(7) 0.5391(7) 0.3361(4) 0.038(3) Uani 1 1 d . . . . .
C69 C 0.6672(8) 0.5715(9) 0.3581(5) 0.056(5) Uani 1 1 d . . . . .
C70 C 0.7145(8) 0.5441(9) 0.3424(8) 0.086(8) Uani 1 1 d . . . . .
H70A H 0.6969 0.4991 0.3426 0.129 Uiso 1 1 calc R . . . .
H70B H 0.7589 0.5616 0.3584 0.129 Uiso 1 1 calc R . . . .
H70C H 0.7178 0.5544 0.3161 0.129 Uiso 1 1 calc R . . . .
C71 C 0.6892(9) 0.6384(9) 0.3515(8) 0.083(7) Uani 1 1 d . . . . .
H71A H 0.6886 0.6424 0.3242 0.124 Uiso 1 1 calc R . . . .
H71B H 0.7346 0.6604 0.3656 0.124 Uiso 1 1 calc R . . . .
H71C H 0.6588 0.6563 0.3605 0.124 Uiso 1 1 calc R . . . .
C72 C 0.6692(12) 0.5557(19) 0.3970(7) 0.19(2) Uani 1 1 d . . . . .
H72A H 0.6612 0.5869 0.4128 0.282 Uiso 1 1 calc R . . . .
H72B H 0.7131 0.5544 0.4069 0.282 Uiso 1 1 calc R . . . .
H72C H 0.6346 0.5152 0.3977 0.282 Uiso 1 1 calc R . . . .
C73 C 0.5097(6) 0.4972(7) 0.1988(5) 0.040(4) Uani 1 1 d . . . . .
C74 C 0.5675(7) 0.5248(7) 0.2039(4) 0.039(4) Uani 1 1 d . . . . .
C75 C 0.6405(7) 0.5609(8) 0.2083(5) 0.052(4) Uani 1 1 d . . . . .
C76 C 0.6779(9) 0.5212(11) 0.2225(12) 0.159(18) Uani 1 1 d . . . . .
H76A H 0.6604 0.5015 0.2444 0.238 Uiso 1 1 calc R . . . .
H76B H 0.7254 0.5466 0.2302 0.238 Uiso 1 1 calc R . . . .
H76C H 0.6726 0.4893 0.2021 0.238 Uiso 1 1 calc R . . . .
C77 C 0.6530(13) 0.582(2) 0.1715(8) 0.21(3) Uani 1 1 d . . . . .
H77A H 0.6586 0.5492 0.1557 0.312 Uiso 1 1 calc R . . . .
H77B H 0.6938 0.6189 0.1751 0.312 Uiso 1 1 calc R . . . .
H77C H 0.6152 0.5916 0.1589 0.312 Uiso 1 1 calc R . . . .
C78 C 0.6601(10) 0.6172(10) 0.2364(10) 0.130(14) Uani 1 1 d . . . . .
H78A H 0.6278 0.6376 0.2310 0.195 Uiso 1 1 calc R . . . .
H78B H 0.7047 0.6459 0.2340 0.195 Uiso 1 1 calc R . . . .
H78C H 0.6607 0.6048 0.2624 0.195 Uiso 1 1 calc R . . . .
C79 C 0.4447(6) 0.5335(6) 0.4156(4) 0.030(3) Uani 1 1 d . . . . .
C80 C 0.4551(7) 0.4868(6) 0.4222(4) 0.031(3) Uani 1 1 d . . . . .
C81 C 0.4710(7) 0.4316(7) 0.4350(5) 0.040(4) Uani 1 1 d . . . . .
C82 C 0.4191(11) 0.3990(10) 0.4597(8) 0.091(8) Uani 1 1 d . . . . .
H82A H 0.4276 0.4250 0.4837 0.137 Uiso 1 1 calc R . . . .
H82B H 0.4226 0.3593 0.4653 0.137 Uiso 1 1 calc R . . . .
H82C H 0.3742 0.3921 0.4459 0.137 Uiso 1 1 calc R . . . .
C83 C 0.4629(15) 0.3867(10) 0.4024(6) 0.103(10) Uani 1 1 d . . . . .
H83A H 0.4182 0.3756 0.3870 0.155 Uiso 1 1 calc R . . . .
H83B H 0.4683 0.3496 0.4119 0.155 Uiso 1 1 calc R . . . .
H83C H 0.4967 0.4052 0.3866 0.155 Uiso 1 1 calc R . . . .
C84 C 0.5405(10) 0.4550(10) 0.4570(8) 0.092(9) Uani 1 1 d . . . . .
H84A H 0.5713 0.4792 0.4410 0.138 Uiso 1 1 calc R . . . .
H84B H 0.5529 0.4200 0.4645 0.138 Uiso 1 1 calc R . . . .
H84C H 0.5430 0.4812 0.4798 0.138 Uiso 1 1 calc R . . . .
C85 C 0.2375(7) 0.4118(8) 0.4096(5) 0.045(4) Uani 1 1 d . . . . .
C86 C 0.2309(8) 0.4361(10) 0.4389(6) 0.063(6) Uani 1 1 d . . . . .
C87 C 0.2280(9) 0.4697(13) 0.4749(5) 0.076(7) Uani 1 1 d . . . . .
C88 C 0.173(2) 0.423(2) 0.4915(10) 0.26(3) Uani 1 1 d . . . . .
H88A H 0.1406 0.3940 0.4708 0.384 Uiso 1 1 calc R . . . .
H88B H 0.1508 0.4442 0.5056 0.384 Uiso 1 1 calc R . . . .
H88C H 0.1927 0.3997 0.5088 0.384 Uiso 1 1 calc R . . . .
C89 C 0.212(2) 0.523(2) 0.4676(8) 0.19(2) Uani 1 1 d . . . . .
H89A H 0.2372 0.5450 0.4486 0.289 Uiso 1 1 calc R . . . .
H89B H 0.2238 0.5504 0.4913 0.289 Uiso 1 1 calc R . . . .
H89C H 0.1641 0.5104 0.4579 0.289 Uiso 1 1 calc R . . . .
C90 C 0.2913(16) 0.4831(17) 0.5020(8) 0.146(15) Uani 1 1 d . . . . .
H90A H 0.3000 0.4448 0.5049 0.218 Uiso 1 1 calc R . . . .
H90B H 0.2877 0.5001 0.5268 0.218 Uiso 1 1 calc R . . . .
H90C H 0.3281 0.5131 0.4921 0.218 Uiso 1 1 calc R . . . .
C91 C 0.2766(8) 0.2693(10) 0.3572(6) 0.062(5) Uani 1 1 d . . . . .
C92 C 0.2965(8) 0.2274(9) 0.3616(5) 0.057(5) Uani 1 1 d . . . . .
C93 C 0.3179(11) 0.1751(9) 0.3713(5) 0.062(5) Uani 1 1 d . . . . .
C94 C 0.2643(13) 0.1313(12) 0.3907(8) 0.102(9) Uani 1 1 d . . . . .
H94A H 0.2722 0.0927 0.3934 0.153 Uiso 1 1 calc R . . . .
H94B H 0.2202 0.1226 0.3752 0.153 Uiso 1 1 calc R . . . .
H94C H 0.2660 0.1507 0.4160 0.153 Uiso 1 1 calc R . . . .
C95 C 0.320(2) 0.1396(14) 0.3346(8) 0.163(17) Uani 1 1 d . . . . .
H95A H 0.3522 0.1670 0.3208 0.244 Uiso 1 1 calc R . . . .
H95B H 0.2753 0.1247 0.3184 0.244 Uiso 1 1 calc R . . . .
H95C H 0.3324 0.1043 0.3409 0.244 Uiso 1 1 calc R . . . .
C96 C 0.3867(11) 0.1991(11) 0.3961(8) 0.098(9) Uani 1 1 d . . . . .
H96A H 0.3883 0.2297 0.4164 0.148 Uiso 1 1 calc R . . . .
H96B H 0.4204 0.2184 0.3804 0.148 Uiso 1 1 calc R . . . .
H96C H 0.3957 0.1647 0.4076 0.148 Uiso 1 1 calc R . . . .
C97 C 0.2547(7) 0.2473(6) 0.2323(4) 0.035(3) Uani 1 1 d . . . . .
C98 C 0.2613(7) 0.2007(6) 0.2232(5) 0.039(4) Uani 1 1 d . . . . .
C99 C 0.2672(9) 0.1397(7) 0.2120(5) 0.050(4) Uani 1 1 d . . . . .
C100 C 0.2500(10) 0.1242(8) 0.1691(5) 0.057(5) Uani 1 1 d . . . . .
H10D H 0.2044 0.1221 0.1601 0.086 Uiso 1 1 calc R . . . .
H10E H 0.2532 0.0841 0.1625 0.086 Uiso 1 1 calc R . . . .
H10F H 0.2813 0.1562 0.1570 0.086 Uiso 1 1 calc R . . . .
C101 C 0.3404(10) 0.1450(9) 0.2275(6) 0.066(6) Uani 1 1 d . . . . .
H10G H 0.3715 0.1770 0.2153 0.099 Uiso 1 1 calc R . . . .
H10H H 0.3450 0.1053 0.2217 0.099 Uiso 1 1 calc R . . . .
H10I H 0.3506 0.1559 0.2552 0.099 Uiso 1 1 calc R . . . .
C102 C 0.2191(11) 0.0920(8) 0.2319(5) 0.068(6) Uani 1 1 d . . . . .
H10J H 0.2265 0.1067 0.2590 0.102 Uiso 1 1 calc R . . . .
H10K H 0.2265 0.0530 0.2295 0.102 Uiso 1 1 calc R . . . .
H10L H 0.1731 0.0855 0.2202 0.102 Uiso 1 1 calc R . . . .
C103 C 0.0761(7) 0.1465(7) 0.1746(5) 0.042(4) Uani 1 1 d . . . . .
C104 C 0.0439(7) 0.0965(7) 0.1582(5) 0.044(4) Uani 1 1 d . . . . .
C105 C 0.0068(8) 0.0343(8) 0.1377(5) 0.052(4) Uani 1 1 d . . . . .
C106 C -0.0569(9) 0.0033(9) 0.1538(8) 0.090(8) Uani 1 1 d . . . . .
H10M H -0.0453 -0.0005 0.1810 0.135 Uiso 1 1 calc R . . . .
H10N H -0.0814 -0.0379 0.1402 0.135 Uiso 1 1 calc R . . . .
H10O H -0.0849 0.0283 0.1506 0.135 Uiso 1 1 calc R . . . .
C107 C -0.0069(18) 0.0386(13) 0.0952(7) 0.153(17) Uani 1 1 d . . . . .
H10P H -0.0352 0.0630 0.0899 0.229 Uiso 1 1 calc R . . . .
H10Q H -0.0297 -0.0030 0.0818 0.229 Uiso 1 1 calc R . . . .
H10R H 0.0354 0.0585 0.0863 0.229 Uiso 1 1 calc R . . . .
C108 C 0.0478(10) -0.0053(9) 0.1462(7) 0.080(7) Uani 1 1 d . . . . .
H10S H 0.0925 0.0156 0.1403 0.120 Uiso 1 1 calc R . . . .
H10T H 0.0262 -0.0451 0.1306 0.120 Uiso 1 1 calc R . . . .
H10U H 0.0515 -0.0122 0.1733 0.120 Uiso 1 1 calc R . . . .
C109 C 0.1054(7) 0.1643(6) 0.2845(5) 0.044(4) Uani 1 1 d . . . . .
C110 C 0.0781(7) 0.1115(7) 0.2891(5) 0.040(4) Uani 1 1 d . . . . .
C111 C 0.0450(7) 0.0450(8) 0.2931(5) 0.046(4) Uani 1 1 d . . . . .
C112 C -0.0320(8) 0.0299(9) 0.2851(7) 0.073(6) Uani 1 1 d . . . . .
H11D H -0.0446 0.0494 0.3060 0.110 Uiso 1 1 calc R . . . .
H11E H -0.0555 -0.0150 0.2830 0.110 Uiso 1 1 calc R . . . .
H11F H -0.0441 0.0456 0.2611 0.110 Uiso 1 1 calc R . . . .
C113 C 0.0583(10) 0.0075(8) 0.2603(6) 0.066(5) Uani 1 1 d . . . . .
H11G H 0.0375 0.0155 0.2357 0.099 Uiso 1 1 calc R . . . .
H11H H 0.0392 -0.0367 0.2633 0.099 Uiso 1 1 calc R . . . .
H11I H 0.1065 0.0200 0.2611 0.099 Uiso 1 1 calc R . . . .
C114 C 0.0679(12) 0.0250(10) 0.3301(6) 0.082(7) Uani 1 1 d . . . . .
H11J H 0.1163 0.0350 0.3335 0.123 Uiso 1 1 calc R . . . .
H11K H 0.0451 -0.0197 0.3299 0.123 Uiso 1 1 calc R . . . .
H11L H 0.0575 0.0465 0.3510 0.123 Uiso 1 1 calc R . . . .
C115 C 0.0255(8) 0.3044(10) 0.3924(5) 0.054(5) Uani 1 1 d . . . . .
C116 C 0.0395(8) 0.2604(11) 0.4019(6) 0.065(6) Uani 1 1 d . . . . .
C117 C 0.0549(9) 0.2068(10) 0.4171(6) 0.063(5) Uani 1 1 d . . . . .
C118 C -0.0038(15) 0.1489(14) 0.4081(13) 0.18(2) Uani 1 1 d . . . . .
H11M H -0.0391 0.1518 0.4214 0.277 Uiso 1 1 calc R . . . .
H11N H 0.0088 0.1143 0.4163 0.277 Uiso 1 1 calc R . . . .
H11O H -0.0202 0.1421 0.3805 0.277 Uiso 1 1 calc R . . . .
C119 C 0.1142(12) 0.2025(13) 0.4038(9) 0.107(10) Uani 1 1 d . . . . .
H11P H 0.1038 0.1911 0.3762 0.160 Uiso 1 1 calc R . . . .
H11Q H 0.1271 0.1711 0.4167 0.160 Uiso 1 1 calc R . . . .
H11R H 0.1511 0.2426 0.4097 0.160 Uiso 1 1 calc R . . . .
C120 C 0.073(2) 0.223(2) 0.4602(8) 0.20(2) Uani 1 1 d . . . . .
H12D H 0.1108 0.2624 0.4663 0.307 Uiso 1 1 calc R . . . .
H12E H 0.0853 0.1905 0.4722 0.307 Uiso 1 1 calc R . . . .
H12F H 0.0345 0.2265 0.4700 0.307 Uiso 1 1 calc R . . . .
C121 C -0.0767(7) 0.1874(7) 0.2834(5) 0.041(4) Uani 1 1 d . . . . .
C122 C -0.1265(8) 0.1512(9) 0.2930(5) 0.057(5) Uani 1 1 d . . . . .
C123 C -0.1871(9) 0.0993(11) 0.2995(8) 0.085(7) Uani 1 1 d . . . . .
C124 C -0.2002(14) 0.0400(14) 0.2681(13) 0.176(19) Uani 1 1 d . . . . .
H12G H -0.1931 0.0548 0.2432 0.264 Uiso 1 1 calc R . . . .
H12H H -0.2462 0.0108 0.2661 0.264 Uiso 1 1 calc R . . . .
H12I H -0.1691 0.0193 0.2765 0.264 Uiso 1 1 calc R . . . .
C125 C -0.2459(9) 0.1195(11) 0.2904(8) 0.091(8) Uani 1 1 d . . . . .
H12J H -0.2361 0.1594 0.3048 0.136 Uiso 1 1 calc R . . . .
H12K H -0.2855 0.0886 0.2974 0.136 Uiso 1 1 calc R . . . .
H12L H -0.2543 0.1236 0.2630 0.136 Uiso 1 1 calc R . . . .
C126 C -0.1765(11) 0.0807(12) 0.3371(7) 0.092(8) Uani 1 1 d . . . . .
H12M H -0.1367 0.0696 0.3406 0.138 Uiso 1 1 calc R . . . .
H12N H -0.2154 0.0449 0.3403 0.138 Uiso 1 1 calc R . . . .
H12O H -0.1700 0.1149 0.3562 0.138 Uiso 1 1 calc R . . . .
C127 C -0.0981(6) 0.1889(6) 0.1689(5) 0.041(4) Uani 1 1 d D . . . .
C128 C -0.1576(7) 0.1692(14) 0.1638(6) 0.099(10) Uani 1 1 d D . . . .
C129 C -0.2354(17) 0.153(2) 0.1558(11) 0.138(13) Uani 1 1 d . . . . .
C130 C -0.2563(16) 0.1644(16) 0.1130(10) 0.155(16) Uani 1 1 d . . . . .
H13A H -0.2315 0.2073 0.1090 0.232 Uiso 1 1 calc R . . . .
H13B H -0.3043 0.1561 0.1076 0.232 Uiso 1 1 calc R . . . .
H13C H -0.2458 0.1366 0.0957 0.232 Uiso 1 1 calc R . . . .
C131 C -0.2465(16) 0.206(2) 0.1820(12) 0.171(17) Uani 1 1 d . . . . .
H13D H -0.2245 0.2074 0.2084 0.257 Uiso 1 1 calc R . . . .
H13E H -0.2944 0.1956 0.1813 0.257 Uiso 1 1 calc R . . . .
H13F H -0.2272 0.2458 0.1724 0.257 Uiso 1 1 calc R . . . .
C132 C -0.258(2) 0.0928(15) 0.1670(16) 0.24(3) Uani 1 1 d . . . . .
H13G H -0.2283 0.0906 0.1899 0.363 Uiso 1 1 calc R . . . .
H13H H -0.2585 0.0635 0.1463 0.363 Uiso 1 1 calc R . . . .
H13I H -0.3035 0.0824 0.1725 0.363 Uiso 1 1 calc R . . . .
C133 C -0.0248(10) 0.2953(8) 0.0754(6) 0.065(4) Uani 1 1 d . U . . .
C134 C -0.0667(10) 0.2514(9) 0.0575(6) 0.072(3) Uani 1 1 d . U . . .
C135 C -0.1189(12) 0.1999(10) 0.0294(7) 0.084(3) Uani 1 1 d . U . . .
C136 C -0.1848(12) 0.2069(11) 0.0311(8) 0.104(5) Uani 1 1 d . U . . .
H13J H -0.1950 0.2014 0.0569 0.156 Uiso 1 1 calc R . . . .
H13K H -0.2201 0.1757 0.0127 0.156 Uiso 1 1 calc R . . . .
H13L H -0.1820 0.2482 0.0247 0.156 Uiso 1 1 calc R . . . .
C137 C -0.1026(13) 0.2096(11) -0.0102(7) 0.099(5) Uani 1 1 d . U . . .
H13M H -0.1079 0.2478 -0.0180 0.149 Uiso 1 1 calc R . . . .
H13N H -0.1330 0.1746 -0.0282 0.149 Uiso 1 1 calc R . . . .
H13O H -0.0564 0.2128 -0.0102 0.149 Uiso 1 1 calc R . . . .
C138 C -0.1144(12) 0.1385(9) 0.0413(7) 0.088(5) Uani 1 1 d . U . . .
H13P H -0.0676 0.1419 0.0456 0.133 Uiso 1 1 calc R . . . .
H13Q H -0.1403 0.1052 0.0210 0.133 Uiso 1 1 calc R . . . .
H13R H -0.1325 0.1292 0.0649 0.133 Uiso 1 1 calc R . . . .
C139 C 0.1793(7) 0.4084(6) 0.0752(4) 0.031(3) Uani 1 1 d . . . . .
C140 C 0.1504(7) 0.4115(7) 0.0440(5) 0.041(4) Uani 1 1 d . . . . .
C141 C 0.1196(9) 0.4172(9) 0.0039(5) 0.053(5) Uani 1 1 d . . . . .
C142 C 0.0643(11) 0.3522(10) -0.0116(5) 0.074(6) Uani 1 1 d . . . . .
H14A H 0.0845 0.3206 -0.0105 0.111 Uiso 1 1 calc R . . . .
H14B H 0.0448 0.3533 -0.0381 0.111 Uiso 1 1 calc R . . . .
H14C H 0.0293 0.3423 0.0041 0.111 Uiso 1 1 calc R . . . .
C143 C 0.1721(11) 0.4308(14) -0.0207(6) 0.100(9) Uani 1 1 d . . . . .
H14D H 0.2039 0.4733 -0.0138 0.151 Uiso 1 1 calc R . . . .
H14E H 0.1511 0.4258 -0.0475 0.151 Uiso 1 1 calc R . . . .
H14F H 0.1958 0.4021 -0.0168 0.151 Uiso 1 1 calc R . . . .
C144 C 0.0881(13) 0.4653(11) 0.0051(6) 0.083(7) Uani 1 1 d . . . . .
H14G H 0.0546 0.4540 0.0217 0.124 Uiso 1 1 calc R . . . .
H14H H 0.0667 0.4677 -0.0208 0.124 Uiso 1 1 calc R . . . .
H14I H 0.1226 0.5056 0.0150 0.124 Uiso 1 1 calc R . . . .
C145 C 0.3889(7) 0.5245(7) 0.0952(4) 0.031(3) Uani 1 1 d . . . . .
C146 C 0.3915(7) 0.4785(8) 0.0811(4) 0.041(4) Uani 1 1 d . . . . .
C147 C 0.3963(9) 0.4264(9) 0.0563(5) 0.056(5) Uani 1 1 d . . . . .
C148 C 0.3452(14) 0.4148(15) 0.0214(8) 0.124(12) Uani 1 1 d . . . . .
H14J H 0.3007 0.4010 0.0285 0.186 Uiso 1 1 calc R . . . .
H14K H 0.3480 0.3827 0.0039 0.186 Uiso 1 1 calc R . . . .
H14L H 0.3530 0.4529 0.0090 0.186 Uiso 1 1 calc R . . . .
C149 C 0.3769(15) 0.3676(11) 0.0755(10) 0.121(11) Uani 1 1 d . . . . .
H14M H 0.4150 0.3678 0.0941 0.182 Uiso 1 1 calc R . . . .
H14N H 0.3634 0.3320 0.0563 0.182 Uiso 1 1 calc R . . . .
H14O H 0.3395 0.3647 0.0886 0.182 Uiso 1 1 calc R . . . .
C150 C 0.4664(10) 0.4480(10) 0.0486(9) 0.111(11) Uani 1 1 d . . . . .
H15A H 0.4749 0.4849 0.0348 0.166 Uiso 1 1 calc R . . . .
H15B H 0.4724 0.4152 0.0332 0.166 Uiso 1 1 calc R . . . .
H15C H 0.4977 0.4581 0.0729 0.166 Uiso 1 1 calc R . . . .
C151 C 0.7019(7) 0.8954(7) 0.3396(4) 0.036(3) Uani 1 1 d . . . . .
C152 C 0.7507(7) 0.8807(7) 0.3459(5) 0.040(4) Uani 1 1 d . . . . .
C153 C 0.8124(7) 0.8648(9) 0.3522(6) 0.055(5) Uani 1 1 d . . . . .
C154 C 0.8232(9) 0.8462(11) 0.3921(7) 0.080(7) Uani 1 1 d . . . . .
H15D H 0.8249 0.8792 0.4107 0.119 Uiso 1 1 calc R . . . .
H15E H 0.8653 0.8391 0.3969 0.119 Uiso 1 1 calc R . . . .
H15F H 0.7862 0.8081 0.3947 0.119 Uiso 1 1 calc R . . . .
C155 C 0.8706(9) 0.9218(9) 0.3466(7) 0.070(6) Uani 1 1 d . . . . .
H15G H 0.8602 0.9358 0.3217 0.105 Uiso 1 1 calc R . . . .
H15H H 0.9109 0.9118 0.3478 0.105 Uiso 1 1 calc R . . . .
H15I H 0.8781 0.9548 0.3668 0.105 Uiso 1 1 calc R . . . .
C156 C 0.8035(10) 0.8111(8) 0.3231(7) 0.075(7) Uani 1 1 d . . . . .
H15J H 0.7682 0.7738 0.3283 0.113 Uiso 1 1 calc R . . . .
H15K H 0.8455 0.8037 0.3250 0.113 Uiso 1 1 calc R . . . .
H15L H 0.7912 0.8213 0.2973 0.113 Uiso 1 1 calc R . . . .
C157 C 0.4334(7) 0.3233(7) 0.2949(4) 0.039(4) Uani 1 1 d . . . . .
C158 C 0.4896(8) 0.3242(9) 0.3008(6) 0.057(5) Uani 1 1 d . . . . .
C159 C 0.5569(10) 0.3187(10) 0.3076(9) 0.094(9) Uani 1 1 d . . . . .
C160 C 0.5821(18) 0.329(2) 0.3518(12) 0.22(3) Uani 1 1 d . . . . .
H16D H 0.5538 0.2948 0.3639 0.337 Uiso 1 1 calc R . . . .
H16E H 0.5798 0.3680 0.3620 0.337 Uiso 1 1 calc R . . . .
H16F H 0.6283 0.3311 0.3572 0.337 Uiso 1 1 calc R . . . .
C161 C 0.5521(13) 0.2574(12) 0.2931(11) 0.136(14) Uani 1 1 d . . . . .
H16G H 0.5406 0.2526 0.2651 0.204 Uiso 1 1 calc R . . . .
H16H H 0.5174 0.2259 0.3035 0.204 Uiso 1 1 calc R . . . .
H16I H 0.5951 0.2527 0.3007 0.204 Uiso 1 1 calc R . . . .
C162 C 0.6060(11) 0.3744(11) 0.2911(14) 0.18(2) Uani 1 1 d . . . . .
H16J H 0.6509 0.3727 0.2958 0.277 Uiso 1 1 calc R . . . .
H16K H 0.6071 0.4132 0.3036 0.277 Uiso 1 1 calc R . . . .
H16L H 0.5909 0.3722 0.2636 0.277 Uiso 1 1 calc R . . . .
C163 C 0.2192(8) 0.2599(7) 0.1150(5) 0.042(4) Uani 1 1 d . . . . .
C164 C 0.1933(9) 0.2326(8) 0.0842(5) 0.050(4) Uani 1 1 d . . . . .
C165 C 0.1621(10) 0.2006(10) 0.0455(6) 0.070(6) Uani 1 1 d . . . . .
C166 C 0.0888(11) 0.1952(13) 0.0364(7) 0.093(8) Uani 1 1 d . . . . .
H16M H 0.0645 0.1728 0.0556 0.139 Uiso 1 1 calc R . . . .
H16N H 0.0684 0.1728 0.0110 0.139 Uiso 1 1 calc R . . . .
H16O H 0.0868 0.2366 0.0367 0.139 Uiso 1 1 calc R . . . .
C167 C 0.1627(15) 0.1357(11) 0.0458(8) 0.113(10) Uani 1 1 d . . . . .
H16P H 0.2074 0.1375 0.0570 0.169 Uiso 1 1 calc R . . . .
H16Q H 0.1508 0.1157 0.0196 0.169 Uiso 1 1 calc R . . . .
H16R H 0.1303 0.1118 0.0611 0.169 Uiso 1 1 calc R . . . .
C168 C 0.2012(13) 0.2382(14) 0.0166(6) 0.109(10) Uani 1 1 d . . . . .
H16S H 0.1983 0.2793 0.0176 0.164 Uiso 1 1 calc R . . . .
H16T H 0.1821 0.2170 -0.0091 0.164 Uiso 1 1 calc R . . . .
H16U H 0.2481 0.2424 0.0228 0.164 Uiso 1 1 calc R . . . .
C169 C 0.407(2) 0.309(2) 0.1821(12) 0.158(8) Uiso 1 1 d . U . . .
C170 C 0.4270(19) 0.2873(19) 0.1603(10) 0.171(8) Uiso 1 1 d D U . . .
C171 C 0.4238(13) 0.2431(12) 0.1253(11) 0.183(8) Uiso 1 1 d D U . . .
C172 C 0.3673(19) 0.2107(15) 0.0905(10) 0.198(10) Uiso 1 1 d D U . . .
H17D H 0.3441 0.1676 0.0947 0.297 Uiso 1 1 calc R . . . .
H17E H 0.3869 0.2122 0.0673 0.297 Uiso 1 1 calc DR . . . .
H17F H 0.3356 0.2320 0.0876 0.297 Uiso 1 1 calc R . . . .
C173 C 0.4390(17) 0.1849(15) 0.1353(9) 0.186(10) Uiso 1 1 d D U . . .
H17G H 0.4873 0.1961 0.1427 0.279 Uiso 1 1 calc DR . . . .
H17H H 0.4224 0.1541 0.1130 0.279 Uiso 1 1 calc DR . . . .
H17I H 0.4168 0.1676 0.1565 0.279 Uiso 1 1 calc R . . . .
C174 C 0.4933(15) 0.2793(16) 0.1155(8) 0.200(10) Uiso 1 1 d D U . . .
H17J H 0.4929 0.3173 0.1047 0.300 Uiso 1 1 calc R . . . .
H17K H 0.5038 0.2537 0.0968 0.300 Uiso 1 1 calc DR . . . .
H17L H 0.5272 0.2898 0.1387 0.300 Uiso 1 1 calc R . . . .
C175 C -0.0975(12) 0.4644(13) 0.3932(7) 0.088(8) Uani 1 1 d . . . . .
C176 C -0.1369(12) 0.5086(14) 0.3976(8) 0.104(9) Uani 1 1 d . . . . .
H17M H -0.1409 0.5283 0.3740 0.156 Uiso 1 1 calc R . . . .
H17N H -0.1128 0.5404 0.4189 0.156 Uiso 1 1 calc R . . . .
H17O H -0.1816 0.4846 0.4025 0.156 Uiso 1 1 calc R . . . .
C177 C 0.6089(6) 0.7441(6) 0.2894(4) 0.025(3) Uani 1 1 d . . . . .
N3 N 0.1715(14) 0.9851(12) 0.0421(8) 0.118(9) Uani 1 1 d . . . . .
C178 C 0.1456(12) 0.9551(12) 0.0629(6) 0.070(6) Uani 1 1 d . . . . .
C179 C 0.1111(10) 0.9119(10) 0.0872(6) 0.067(5) Uani 1 1 d . . . . .
H17P H 0.0636 0.9058 0.0822 0.081 Uiso 1 1 calc R . . . .
H17Q H 0.1299 0.9280 0.1140 0.081 Uiso 1 1 calc R . . . .
H17R H 0.1164 0.8724 0.0821 0.081 Uiso 1 1 calc R . . . .
N4 N -0.0756(14) 0.8563(14) 0.0668(7) 0.138(11) Uani 1 1 d . . . . .
C180 C -0.0868(12) 0.8086(14) 0.0806(7) 0.086(8) Uani 1 1 d . . . . .
C181 C -0.1016(11) 0.7505(10) 0.0958(6) 0.078(7) Uani 1 1 d . . . . .
H18D H -0.1356 0.7182 0.0774 0.094 Uiso 1 1 calc R . . . .
H18E H -0.1185 0.7523 0.1196 0.094 Uiso 1 1 calc R . . . .
H18F H -0.0610 0.7408 0.1008 0.094 Uiso 1 1 calc R . . . .
N5 N 0.0937(12) 0.6215(10) 0.0000(5) 0.098(7) Uani 1 1 d . . . . .
C184 C 0.1044(11) 0.6221(9) 0.0320(5) 0.060(5) Uani 1 1 d . . . . .
C185 C 0.1173(11) 0.6275(11) 0.0723(6) 0.072(6) Uani 1 1 d . . . . .
H18G H 0.1621 0.6273 0.0812 0.109 Uiso 1 1 calc R . . . .
H18H H 0.0841 0.5927 0.0814 0.109 Uiso 1 1 calc R . . . .
H18I H 0.1147 0.6663 0.0822 0.109 Uiso 1 1 calc R . . . .
N6 N -0.240(2) 0.298(2) 0.3249(14) 0.234(19) Uiso 1 1 d . . . . .
C182 C -0.2558(19) 0.3106(19) 0.2468(11) 0.162(15) Uiso 1 1 d . . . . .
H18J H -0.2322 0.2899 0.2333 0.243 Uiso 1 1 calc R . . . .
H18K H -0.2341 0.3555 0.2470 0.243 Uiso 1 1 calc R . . . .
H18L H -0.3023 0.2975 0.2338 0.243 Uiso 1 1 calc R . . . .
C183 C -0.2540(18) 0.2942(18) 0.2864(12) 0.141(12) Uiso 1 1 d . . . . .
O2W O 0.1458(11) 0.6445(11) 0.2279(7) 0.039(2) Uani 0.5 1 d . U P . .
O2WA O 0.1509(11) 0.6450(11) 0.2690(7) 0.041(2) Uani 0.5 1 d . U P . .

loop_
_atom_site_aniso_label
_atom_site_aniso_U_11
_atom_site_aniso_U_22
_atom_site_aniso_U_33
_atom_site_aniso_U_23
_atom_site_aniso_U_13
_atom_site_aniso_U_12
W1 0.0187(2) 0.0254(3) 0.0313(3) 0.0097(2) 0.0133(2) 0.0105(2)
W2 0.0181(2) 0.0241(3) 0.0230(2) 0.0034(2) 0.00725(19) 0.01117(19)
W3 0.0144(2) 0.0185(2) 0.0175(2) 0.00027(18) 0.00299(17) 0.00664(18)
W4 0.0140(2) 0.0183(2) 0.0184(2) 0.00376(18) 0.00333(17) 0.00676(18)
W5 0.0155(2) 0.0201(2) 0.0263(3) 0.0092(2) 0.00788(19) 0.00721(18)
W6 0.0148(2) 0.0258(3) 0.0453(3) 0.0108(2) 0.0135(2) 0.0104(2)
W7 0.0161(2) 0.0215(3) 0.0314(3) 0.0047(2) 0.00892(19) 0.01081(19)
W8 0.0176(2) 0.0165(2) 0.0268(3) -0.00079(19) 0.00523(19) 0.00789(18)
W9 0.0145(2) 0.0136(2) 0.0233(2) -0.00199(18) 0.00263(18) 0.00436(17)
W10 0.01078(19) 0.0153(2) 0.0204(2) -0.00138(18) 0.00090(17) 0.00372(17)
W11 0.01028(19) 0.0158(2) 0.0191(2) 0.00065(18) 0.00070(17) 0.00465(17)
W12 0.0142(2) 0.0144(2) 0.0231(2) 0.00316(18) 0.00144(18) 0.00597(17)
W13 0.0160(2) 0.0139(2) 0.0326(3) 0.0070(2) 0.00410(19) 0.00466(18)
W14 0.0138(2) 0.0190(3) 0.0427(3) 0.0107(2) 0.0066(2) 0.00184(19)
W15 0.0140(2) 0.0243(3) 0.0509(3) 0.0137(2) 0.0122(2) 0.0045(2)
W16 0.0114(2) 0.0191(3) 0.0421(3) 0.0050(2) 0.0012(2) 0.00704(18)
W17 0.0148(2) 0.0177(2) 0.0308(3) 0.0045(2) 0.00314(19) 0.00907(18)
W18 0.0169(2) 0.0129(2) 0.0268(3) 0.00416(19) 0.00466(18) 0.00595(18)
W19 0.0149(2) 0.0122(2) 0.0239(2) 0.00337(18) 0.00528(18) 0.00337(17)
W20 0.01100(19) 0.0147(2) 0.0200(2) 0.00154(18) 0.00505(17) 0.00307(17)
W21 0.01137(19) 0.0162(2) 0.0195(2) 0.00065(18) 0.00380(17) 0.00468(17)
W22 0.0141(2) 0.0128(2) 0.0226(2) -0.00034(18) 0.00133(18) 0.00545(17)
W23 0.0142(2) 0.0122(2) 0.0315(3) -0.00040(19) -0.00026(19) 0.00375(17)
W24 0.0111(2) 0.0139(2) 0.0401(3) 0.0019(2) -0.0005(2) 0.00130(18)
W25 0.0101(2) 0.0175(3) 0.0479(3) 0.0034(2) -0.0010(2) 0.00289(18)
W26 0.0136(2) 0.0166(2) 0.0268(3) 0.00091(19) -0.00339(18) 0.00525(18)
W27 0.0136(2) 0.0143(2) 0.0236(2) -0.00081(19) -0.00222(18) 0.00407(17)
W28 0.0143(2) 0.0136(2) 0.0170(2) -0.00036(17) 0.00117(17) 0.00479(17)
W29 0.0135(2) 0.0147(2) 0.0174(2) 0.00238(18) 0.00367(17) 0.00468(17)
W30 0.0153(2) 0.0155(2) 0.0230(2) 0.00330(19) 0.00160(18) 0.00641(18)
Ag1 0.0258(5) 0.0346(6) 0.0336(6) 0.0024(5) 0.0040(4) 0.0069(4)
Ag2 0.0395(6) 0.0404(7) 0.0379(6) 0.0032(5) 0.0092(5) 0.0122(5)
Ag3 0.0260(5) 0.0411(6) 0.0364(6) 0.0018(5) 0.0106(4) 0.0086(4)
Ag4 0.0300(5) 0.0451(7) 0.0424(6) 0.0101(5) 0.0137(5) 0.0167(5)
Ag5 0.0306(5) 0.0337(6) 0.0483(7) 0.0023(5) 0.0186(5) 0.0058(5)
Ag6 0.0231(5) 0.0281(5) 0.0450(6) 0.0036(5) 0.0098(4) 0.0145(4)
Ag7 0.0245(5) 0.0311(6) 0.0484(7) -0.0021(5) 0.0073(4) 0.0119(4)
Ag8 0.0279(5) 0.0514(7) 0.0412(6) -0.0058(5) -0.0023(5) 0.0137(5)
Ag9 0.0280(5) 0.0312(6) 0.0409(6) 0.0018(5) -0.0020(4) 0.0103(4)
Ag10 0.0321(6) 0.0508(8) 0.0764(9) 0.0046(7) 0.0201(6) 0.0144(5)
Ag11 0.0471(7) 0.0663(9) 0.0535(8) 0.0084(7) 0.0142(6) 0.0301(7)
Ag12 0.0872(10) 0.0619(9) 0.0411(7) 0.0093(6) 0.0182(7) 0.0521(8)
Ag13 0.0310(5) 0.0402(6) 0.0400(6) 0.0029(5) 0.0068(5) 0.0159(5)
Ag14 0.0303(6) 0.0539(8) 0.0582(8) -0.0029(6) 0.0015(5) 0.0093(5)
Ag15 0.0326(5) 0.0380(6) 0.0396(6) 0.0018(5) 0.0122(5) 0.0136(5)
Ag16 0.0347(6) 0.0643(9) 0.0390(7) 0.0052(6) 0.0029(5) 0.0212(6)
Ag17 0.0301(5) 0.0303(6) 0.0363(6) 0.0006(4) 0.0021(4) 0.0141(4)
Ag18 0.0373(6) 0.0366(6) 0.0451(7) 0.0017(5) 0.0129(5) 0.0128(5)
Ag19 0.0325(5) 0.0324(6) 0.0352(6) 0.0110(4) 0.0094(4) 0.0168(4)
Ag20 0.0476(6) 0.0422(7) 0.0398(6) 0.0111(5) 0.0123(5) 0.0263(5)
Ag21 0.0316(5) 0.0339(6) 0.0353(6) -0.0058(5) 0.0037(4) 0.0158(4)
Ag22 0.0317(5) 0.0291(6) 0.0336(6) -0.0078(4) 0.0013(4) 0.0108(4)
Ag23 0.0333(6) 0.0448(8) 0.0809(10) 0.0163(7) 0.0085(6) 0.0054(5)
Ag24 0.0497(7) 0.0302(6) 0.0541(8) 0.0065(5) 0.0019(6) 0.0126(5)
Ag25 0.0267(5) 0.0396(6) 0.0476(7) 0.0174(5) 0.0055(5) 0.0095(5)
Ag26 0.0278(5) 0.0589(8) 0.0575(8) 0.0278(7) 0.0051(5) 0.0050(5)
Ag27 0.0375(6) 0.0517(8) 0.0663(9) 0.0195(7) -0.0003(6) 0.0096(6)
Ag28 0.0416(7) 0.0623(9) 0.0917(11) 0.0320(8) 0.0186(7) 0.0234(7)
Ag29 0.0631(9) 0.0452(8) 0.0614(9) 0.0113(7) -0.0052(7) 0.0049(7)
Ag30 0.0759(10) 0.0470(8) 0.0708(10) -0.0083(7) -0.0163(8) 0.0285(7)
Ag31 0.0533(7) 0.0366(7) 0.0525(7) 0.0086(6) 0.0011(6) 0.0236(6)
Ag32 0.0377(6) 0.0301(6) 0.0381(6) -0.0052(5) -0.0019(5) 0.0056(5)
Ag33 0.0610(8) 0.0386(7) 0.0852(10) 0.0241(7) 0.0407(7) 0.0239(6)
Ag34 0.0280(5) 0.0157(5) 0.0628(7) 0.0018(5) 0.0056(5) 0.0102(4)
Ag35 0.0356(6) 0.0305(6) 0.0690(9) 0.0064(6) -0.0055(6) 0.0080(5)
Ag36 0.0368(6) 0.0436(7) 0.0636(8) 0.0026(6) 0.0082(6) 0.0036(5)
Ag37 0.0563(8) 0.0426(8) 0.0810(10) -0.0242(7) -0.0303(7) 0.0253(6)
Ag38 0.0422(6) 0.0258(6) 0.0546(7) -0.0001(5) 0.0065(5) 0.0095(5)
Ag39 0.0428(7) 0.0425(7) 0.0788(10) 0.0158(7) 0.0137(6) 0.0223(6)
Ag40 0.0385(6) 0.0538(8) 0.0867(10) 0.0223(7) 0.0213(7) 0.0229(6)
Ag41 0.0511(8) 0.0619(9) 0.0718(10) 0.0240(8) 0.0233(7) 0.0141(7)
Ag42 0.1460(16) 0.0607(10) 0.0454(8) 0.0047(7) -0.0057(9) 0.0675(11)
Ag43 0.0910(11) 0.0581(9) 0.0537(8) 0.0114(7) 0.0114(7) 0.0484(8)
P1 0.0116(13) 0.0149(15) 0.0272(16) 0.0051(12) 0.0048(12) 0.0035(11)
P2 0.0119(13) 0.0150(15) 0.0230(15) 0.0027(12) 0.0037(11) 0.0065(11)
P3 0.0100(12) 0.0149(14) 0.0144(14) -0.0006(11) 0.0014(10) 0.0024(11)
P4 0.0096(12) 0.0113(14) 0.0160(14) -0.0020(11) -0.0007(10) 0.0033(10)
P5 0.0116(13) 0.0115(14) 0.0228(15) 0.0017(12) 0.0017(11) 0.0028(11)
K1 0.040(3) 0.041(3) 0.053(4) 0.005(4) 0.009(4) 0.016(3)
K1A 0.040(3) 0.036(3) 0.053(4) 0.001(3) 0.011(3) 0.019(2)
O1 0.030(5) 0.029(5) 0.037(5) 0.013(4) 0.015(4) 0.017(4)
O1W 0.060(8) 0.083(11) 0.091(11) 0.002(9) -0.001(7) 0.031(8)
O2 0.034(5) 0.038(6) 0.025(5) 0.006(4) 0.013(4) 0.018(4)
O3 0.021(4) 0.030(5) 0.019(4) -0.002(4) 0.006(3) 0.014(4)
O4 0.029(4) 0.036(5) 0.006(4) 0.009(3) 0.010(3) 0.011(4)
O5 0.032(5) 0.040(6) 0.025(5) 0.015(4) 0.014(4) 0.016(4)
O6 0.016(4) 0.027(5) 0.018(4) 0.000(3) 0.004(3) 0.009(3)
O7 0.018(4) 0.014(4) 0.020(4) -0.001(3) 0.009(3) 0.006(3)
O8 0.026(4) 0.016(4) 0.027(5) 0.001(3) 0.006(4) 0.011(3)
O9 0.019(4) 0.026(5) 0.033(5) 0.006(4) 0.006(4) 0.013(4)
O10 0.023(4) 0.029(5) 0.029(5) 0.009(4) 0.006(4) 0.010(4)
O11 0.020(4) 0.026(5) 0.028(5) 0.002(4) 0.011(4) 0.010(4)
O12 0.018(4) 0.022(5) 0.031(5) -0.001(4) 0.007(3) 0.008(3)
O13 0.026(4) 0.024(5) 0.038(5) 0.012(4) 0.014(4) 0.011(4)
O14 0.020(4) 0.027(5) 0.043(5) 0.016(4) 0.012(4) 0.016(4)
O15 0.017(4) 0.013(4) 0.045(5) 0.008(4) 0.009(4) 0.003(3)
O16 0.020(4) 0.012(4) 0.037(5) 0.010(4) 0.016(4) 0.006(3)
O17 0.016(4) 0.022(4) 0.022(4) 0.001(3) 0.002(3) 0.008(3)
O18 0.014(4) 0.024(4) 0.019(4) -0.002(3) 0.002(3) 0.009(3)
O19 0.008(3) 0.018(4) 0.032(5) 0.002(3) 0.009(3) 0.002(3)
O20 0.018(4) 0.014(4) 0.024(4) -0.001(3) 0.002(3) 0.005(3)
O21 0.020(4) 0.037(6) 0.036(5) -0.002(4) 0.002(4) 0.014(4)
O22 0.026(4) 0.023(5) 0.040(5) 0.002(4) 0.007(4) 0.015(4)
O23 0.026(5) 0.044(6) 0.041(6) 0.003(5) 0.013(4) 0.026(4)
O24 0.026(5) 0.031(5) 0.057(6) 0.015(5) 0.022(4) 0.017(4)
O25 0.022(5) 0.029(6) 0.086(8) 0.020(5) 0.021(5) 0.010(4)
O26 0.018(4) 0.022(5) 0.069(7) 0.020(5) 0.018(4) 0.005(4)
O27 0.020(4) 0.021(5) 0.035(5) 0.005(4) 0.003(4) 0.003(3)
O28 0.018(4) 0.023(5) 0.035(5) 0.001(4) -0.001(4) 0.009(4)
O29 0.017(4) 0.024(5) 0.027(5) 0.002(4) 0.000(3) 0.007(3)
O30 0.012(4) 0.017(4) 0.034(5) -0.002(4) -0.002(3) 0.003(3)
O31 0.015(4) 0.032(5) 0.047(6) 0.003(4) 0.012(4) 0.012(4)
O32 0.016(4) 0.015(4) 0.055(6) 0.010(4) 0.007(4) 0.008(3)
O33 0.018(4) 0.008(4) 0.036(5) 0.009(3) 0.012(4) -0.002(3)
O34 0.014(4) 0.012(4) 0.032(5) -0.002(3) 0.002(3) 0.000(3)
O35 0.018(4) 0.017(4) 0.018(4) 0.002(3) 0.002(3) 0.009(3)
O36 0.009(3) 0.017(4) 0.023(4) 0.004(3) 0.005(3) 0.001(3)
O37 0.014(4) 0.018(4) 0.019(4) -0.005(3) 0.001(3) 0.000(3)
O38 0.018(4) 0.022(4) 0.022(4) 0.000(3) 0.002(3) 0.009(3)
O39 0.019(4) 0.014(4) 0.029(5) 0.002(3) 0.007(3) 0.011(3)
O40 0.013(4) 0.025(5) 0.041(5) 0.013(4) 0.010(4) 0.011(3)
O41 0.012(4) 0.020(4) 0.036(5) 0.003(4) 0.008(3) 0.008(3)
O42 0.016(4) 0.026(5) 0.051(6) 0.007(4) 0.008(4) 0.011(4)
O43 0.013(4) 0.016(4) 0.065(7) 0.005(4) 0.002(4) 0.009(3)
O44 0.015(4) 0.019(5) 0.056(6) 0.004(4) 0.003(4) 0.005(3)
O45 0.012(4) 0.016(4) 0.043(5) 0.002(4) 0.006(4) 0.005(3)
O46 0.021(4) 0.015(4) 0.020(4) -0.003(3) 0.002(3) 0.007(3)
O47 0.009(3) 0.020(4) 0.027(4) -0.004(3) 0.000(3) 0.007(3)
O48 0.010(3) 0.022(4) 0.029(5) 0.004(4) 0.013(3) 0.007(3)
O49 0.013(4) 0.010(4) 0.030(5) 0.007(3) 0.011(3) 0.001(3)
O50 0.019(4) 0.009(4) 0.036(5) -0.002(3) 0.002(4) 0.003(3)
O51 0.014(4) 0.020(4) 0.030(5) 0.006(4) 0.004(3) 0.007(3)
O52 0.019(4) 0.013(4) 0.023(4) 0.001(3) 0.007(3) 0.005(3)
O53 0.015(4) 0.021(4) 0.031(5) 0.001(4) 0.002(3) 0.008(3)
O54 0.013(4) 0.022(4) 0.026(4) 0.004(4) 0.000(3) 0.010(3)
O55 0.016(4) 0.013(4) 0.045(5) 0.007(4) 0.010(4) 0.004(3)
O56 0.011(4) 0.015(4) 0.030(5) 0.003(3) 0.004(3) 0.002(3)
O57 0.014(4) 0.026(5) 0.031(5) 0.005(4) 0.004(3) 0.009(3)
O58 0.018(4) 0.011(4) 0.019(4) 0.005(3) 0.005(3) 0.003(3)
O59 0.012(4) 0.021(4) 0.029(5) 0.002(4) 0.006(3) 0.003(3)
O60 0.010(4) 0.018(4) 0.034(5) 0.005(4) 0.008(3) 0.001(3)
O61 0.015(4) 0.015(4) 0.022(4) 0.009(3) 0.001(3) 0.003(3)
O62 0.014(4) 0.019(4) 0.024(4) -0.002(3) 0.002(3) 0.003(3)
O63 0.016(4) 0.015(4) 0.028(5) 0.004(3) 0.005(3) 0.004(3)
O64 0.013(4) 0.020(4) 0.021(4) 0.002(3) -0.002(3) 0.008(3)
O65 0.013(4) 0.018(4) 0.020(4) -0.001(3) 0.001(3) 0.007(3)
O66 0.011(3) 0.014(4) 0.025(4) 0.010(3) 0.004(3) 0.000(3)
O67 0.016(4) 0.011(4) 0.016(4) 0.001(3) -0.001(3) 0.002(3)
O68 0.014(4) 0.017(4) 0.028(5) 0.008(3) 0.004(3) 0.007(3)
O69 0.011(3) 0.007(4) 0.023(4) -0.003(3) 0.003(3) 0.002(3)
O70 0.014(4) 0.014(4) 0.019(4) 0.002(3) 0.007(3) 0.006(3)
O71 0.020(4) 0.019(5) 0.046(6) -0.002(4) 0.002(4) 0.004(4)
O72 0.014(4) 0.020(4) 0.036(5) 0.008(4) 0.006(3) 0.006(3)
O73 0.018(4) 0.021(4) 0.029(5) 0.005(4) 0.009(3) 0.010(3)
O74 0.014(4) 0.025(5) 0.022(4) 0.003(3) 0.008(3) 0.010(3)
O75 0.014(4) 0.010(4) 0.033(5) -0.003(3) 0.004(3) 0.000(3)
O76 0.013(4) 0.017(4) 0.023(4) -0.003(3) 0.005(3) 0.007(3)
O77 0.023(4) 0.015(4) 0.015(4) -0.002(3) 0.004(3) 0.009(3)
O78 0.022(4) 0.014(4) 0.028(5) -0.003(3) 0.000(3) 0.006(3)
O79 0.014(4) 0.008(4) 0.038(5) -0.004(4) 0.000(3) -0.001(3)
O80 0.010(4) 0.020(5) 0.049(6) 0.009(4) 0.002(4) 0.005(3)
O81 0.018(4) 0.020(5) 0.034(5) 0.005(4) 0.007(4) 0.003(3)
O82 0.026(4) 0.018(4) 0.034(5) 0.012(4) 0.010(4) 0.010(4)
O83 0.023(4) 0.017(4) 0.044(5) 0.002(4) 0.006(4) 0.013(4)
O84 0.017(4) 0.027(5) 0.057(6) 0.001(5) 0.003(4) 0.008(4)
O85 0.015(4) 0.023(5) 0.068(7) 0.010(5) -0.003(4) 0.000(4)
O86 0.015(4) 0.013(4) 0.044(5) 0.002(4) -0.003(4) 0.003(3)
O87 0.025(4) 0.017(4) 0.036(5) -0.008(4) 0.000(4) 0.005(4)
O88 0.022(4) 0.023(5) 0.025(5) -0.001(4) 0.006(3) 0.013(4)
O89 0.017(4) 0.026(5) 0.014(4) -0.002(3) 0.007(3) 0.009(3)
O90 0.022(4) 0.022(4) 0.016(4) 0.007(3) 0.013(3) 0.008(3)
O91 0.017(4) 0.014(4) 0.024(4) 0.002(3) 0.005(3) -0.001(3)
O92 0.016(4) 0.025(5) 0.037(5) -0.002(4) 0.002(4) 0.012(4)
O93 0.011(4) 0.015(4) 0.034(5) 0.005(4) -0.001(3) 0.002(3)
O94 0.016(4) 0.028(5) 0.039(5) 0.001(4) 0.000(4) 0.008(4)
O95 0.010(4) 0.017(4) 0.047(6) 0.008(4) -0.003(4) 0.003(3)
O96 0.016(4) 0.014(4) 0.031(5) 0.002(3) 0.000(3) 0.006(3)
O97 0.015(4) 0.019(4) 0.030(5) 0.005(4) 0.006(3) 0.006(3)
O98 0.011(4) 0.020(4) 0.028(5) 0.004(3) 0.005(3) 0.004(3)
O99 0.019(4) 0.011(4) 0.024(4) 0.005(3) 0.006(3) 0.004(3)
O100 0.019(4) 0.013(4) 0.024(4) 0.000(3) 0.001(3) 0.007(3)
O101 0.017(4) 0.016(4) 0.035(5) -0.003(4) -0.003(4) 0.004(3)
O102 0.029(4) 0.029(5) 0.021(4) -0.005(4) 0.002(4) 0.016(4)
O103 0.024(4) 0.016(4) 0.016(4) 0.001(3) 0.003(3) 0.002(3)
O104 0.021(4) 0.029(5) 0.027(5) 0.005(4) 0.001(3) 0.012(4)
O105 0.023(4) 0.024(5) 0.024(5) -0.001(4) -0.004(4) 0.004(4)
O106 0.024(4) 0.022(4) 0.023(4) 0.002(4) 0.000(3) 0.013(4)
O107 0.014(4) 0.017(4) 0.030(5) 0.001(3) -0.001(3) 0.006(3)
O108 0.021(4) 0.017(4) 0.023(4) -0.001(3) -0.001(3) 0.010(3)
O109 0.008(3) 0.017(4) 0.017(4) -0.005(3) 0.002(3) 0.003(3)
O110 0.015(4) 0.011(4) 0.025(4) 0.003(3) 0.006(3) 0.006(3)
N1 0.021(6) 0.029(7) 0.081(11) 0.009(7) 0.012(6) 0.009(5)
N2 0.063(11) 0.101(16) 0.108(16) 0.039(13) 0.058(11) 0.034(11)
C1 0.030(7) 0.044(9) 0.025(7) -0.004(6) 0.000(6) 0.009(6)
C2 0.037(7) 0.036(8) 0.030(7) -0.004(6) 0.006(6) 0.019(6)
C3 0.049(8) 0.041(8) 0.021(7) -0.006(6) 0.014(6) 0.027(7)
C4 0.038(9) 0.087(15) 0.064(12) -0.031(11) 0.004(8) 0.029(9)
C5 0.070(12) 0.085(15) 0.036(9) 0.003(9) 0.017(8) 0.042(11)
C6 0.085(15) 0.068(14) 0.114(19) 0.016(13) 0.048(14) 0.053(12)
C7 0.021(6) 0.029(7) 0.048(9) -0.001(6) 0.003(6) 0.013(6)
C8 0.038(8) 0.041(9) 0.030(8) 0.001(6) -0.006(6) 0.026(7)
C9 0.096(15) 0.12(2) 0.034(10) 0.028(11) 0.020(10) 0.078(15)
C10 0.098(17) 0.20(3) 0.050(13) 0.028(16) 0.032(12) 0.10(2)
C11 0.25(4) 0.25(4) 0.079(19) 0.09(2) 0.08(2) 0.20(4)
C12 0.18(3) 0.15(3) 0.076(19) -0.02(2) 0.02(2) 0.06(3)
C13 0.036(7) 0.027(7) 0.021(6) -0.006(6) 0.009(5) 0.012(6)
C14 0.034(8) 0.041(9) 0.051(10) -0.011(8) 0.016(7) 0.001(7)
C15 0.096(15) 0.040(10) 0.064(13) 0.000(9) 0.042(11) 0.019(10)
C16 0.16(3) 0.060(15) 0.081(17) -0.015(13) 0.042(17) 0.029(16)
C17 0.15(2) 0.053(13) 0.11(2) 0.008(13) 0.056(18) 0.062(15)
C18 0.15(3) 0.066(17) 0.13(2) -0.027(16) 0.08(2) 0.003(16)
C19 0.048(7) 0.160(14) 0.096(10) -0.051(10) 0.011(7) 0.011(8)
C20 0.055(7) 0.163(13) 0.101(9) -0.050(9) 0.011(7) 0.008(8)
C21 0.064(7) 0.168(13) 0.110(9) -0.047(9) 0.010(7) 0.003(8)
C22 0.069(9) 0.172(15) 0.123(11) -0.045(11) 0.016(9) -0.003(10)
C23 0.078(9) 0.176(15) 0.114(11) -0.041(11) -0.001(9) -0.011(10)
C24 0.087(9) 0.177(15) 0.130(11) -0.044(12) 0.008(9) 0.003(10)
C25 0.032(7) 0.036(8) 0.039(8) 0.007(7) 0.012(6) 0.011(6)
C26 0.034(7) 0.023(7) 0.027(7) -0.005(6) 0.003(6) 0.007(6)
C27 0.036(8) 0.050(10) 0.045(9) 0.020(8) 0.009(7) 0.016(7)
C28 0.049(11) 0.14(2) 0.14(2) 0.091(19) 0.024(13) 0.060(14)
C29 0.14(2) 0.19(3) 0.057(14) 0.011(17) -0.035(15) 0.12(2)
C30 0.073(15) 0.052(13) 0.16(3) 0.001(15) -0.027(16) 0.027(12)
C31 0.030(7) 0.026(7) 0.024(7) 0.016(5) 0.006(5) 0.009(6)
C32 0.022(6) 0.030(8) 0.044(8) 0.001(6) 0.003(6) 0.008(6)
C33 0.031(8) 0.030(9) 0.107(15) 0.017(9) 0.000(9) 0.018(7)
C34 0.050(11) 0.025(9) 0.20(3) -0.031(13) 0.033(14) 0.010(8)
C35 0.026(8) 0.041(10) 0.14(2) -0.025(12) 0.018(10) -0.005(7)
C36 0.23(4) 0.043(13) 0.11(2) 0.028(13) -0.03(2) 0.062(18)
C37 0.068(7) 0.100(9) 0.094(8) 0.049(7) 0.066(6) 0.053(7)
C38 0.074(7) 0.104(9) 0.097(8) 0.049(7) 0.067(6) 0.051(7)
C39 0.084(7) 0.112(9) 0.105(8) 0.049(7) 0.067(6) 0.047(7)
C40 0.090(9) 0.127(11) 0.114(10) 0.043(9) 0.065(9) 0.046(9)
C41 0.101(9) 0.130(11) 0.115(10) 0.045(10) 0.061(9) 0.035(9)
C42 0.109(10) 0.124(11) 0.125(10) 0.049(10) 0.067(9) 0.037(9)
C43 0.032(7) 0.020(7) 0.037(8) 0.011(6) 0.010(6) 0.005(6)
C44 0.020(6) 0.025(7) 0.045(8) 0.001(6) 0.009(6) 0.008(5)
C45 0.025(7) 0.041(9) 0.055(10) -0.007(7) 0.008(6) 0.018(6)
C46 0.026(7) 0.045(9) 0.069(11) -0.002(8) 0.001(7) 0.021(7)
C47 0.025(7) 0.064(12) 0.063(11) -0.002(9) 0.013(7) 0.006(7)
C48 0.048(10) 0.037(10) 0.126(18) 0.009(11) 0.003(11) 0.033(8)
C49 0.024(7) 0.050(10) 0.063(11) -0.004(8) 0.005(7) 0.015(7)
C50 0.030(8) 0.119(19) 0.040(10) 0.009(11) 0.004(8) 0.015(10)
C51 0.074(17) 0.25(4) 0.059(15) 0.05(2) 0.021(13) 0.06(2)
C52 0.20(4) 0.25(6) 0.10(3) 0.09(3) -0.02(2) 0.09(4)
C53 0.11(2) 0.37(7) 0.049(16) -0.01(3) 0.028(16) 0.05(3)
C54 0.10(2) 0.31(6) 0.08(2) 0.03(3) -0.050(18) 0.04(3)
C55 0.029(7) 0.028(7) 0.047(9) -0.007(6) 0.013(6) 0.013(6)
C56 0.043(8) 0.027(8) 0.050(10) 0.003(7) 0.012(7) 0.009(7)
C57 0.077(13) 0.056(12) 0.045(10) -0.015(9) 0.020(9) 0.024(10)
C58 0.14(2) 0.060(14) 0.073(15) -0.019(12) 0.039(15) 0.013(14)
C59 0.15(2) 0.093(19) 0.048(13) 0.009(12) 0.007(14) 0.056(18)
C60 0.094(17) 0.12(2) 0.099(19) -0.031(17) 0.039(15) 0.050(16)
C61 0.030(7) 0.036(8) 0.053(10) 0.009(7) 0.008(7) 0.007(6)
C62 0.050(9) 0.039(9) 0.046(9) 0.010(7) 0.014(7) 0.016(7)
C63 0.094(15) 0.097(16) 0.054(12) -0.014(11) -0.019(11) 0.046(13)
C64 0.18(3) 0.33(5) 0.07(2) -0.06(3) 0.00(2) 0.09(4)
C65 0.33(5) 0.17(3) 0.16(3) -0.05(3) -0.15(3) 0.17(3)
C66 0.22(4) 0.23(4) 0.12(3) 0.03(3) -0.09(3) -0.10(3)
C67 0.025(7) 0.025(7) 0.054(9) 0.001(7) 0.021(7) 0.000(6)
C68 0.044(9) 0.029(8) 0.044(9) 0.016(7) 0.017(7) 0.012(7)
C69 0.045(9) 0.076(14) 0.035(9) 0.019(9) 0.002(7) 0.008(9)
C70 0.033(9) 0.044(11) 0.17(2) 0.013(13) -0.020(12) 0.015(8)
C71 0.037(10) 0.058(13) 0.15(2) -0.016(14) 0.002(12) 0.019(9)
C72 0.066(16) 0.30(5) 0.067(17) 0.04(2) -0.012(13) -0.09(2)
C73 0.020(7) 0.049(10) 0.051(9) -0.001(7) -0.001(6) 0.017(7)
C74 0.022(7) 0.048(9) 0.046(9) 0.012(7) 0.012(6) 0.007(6)
C75 0.025(7) 0.050(11) 0.073(12) 0.002(9) 0.016(8) 0.002(7)
C76 0.019(9) 0.066(16) 0.37(5) -0.04(2) -0.010(17) 0.009(10)
C77 0.060(16) 0.38(7) 0.08(2) 0.03(3) 0.018(15) -0.05(3)
C78 0.039(11) 0.042(12) 0.29(4) -0.053(19) 0.003(17) 0.012(9)
C79 0.022(6) 0.025(7) 0.038(8) 0.008(6) 0.003(5) 0.005(5)
C80 0.039(7) 0.028(7) 0.023(7) 0.007(6) -0.003(6) 0.012(6)
C81 0.042(8) 0.030(8) 0.047(9) 0.010(7) 0.001(7) 0.013(7)
C82 0.081(15) 0.061(14) 0.14(2) 0.068(15) 0.047(15) 0.023(12)
C83 0.19(3) 0.057(14) 0.067(14) -0.028(11) -0.036(16) 0.079(17)
C84 0.056(12) 0.055(13) 0.14(2) 0.018(14) -0.038(13) 0.014(10)
C85 0.024(7) 0.058(11) 0.050(10) 0.036(9) 0.006(7) 0.009(7)
C86 0.026(8) 0.094(16) 0.063(13) 0.039(12) 0.006(8) 0.012(9)
C87 0.049(11) 0.14(2) 0.038(10) 0.012(12) -0.002(8) 0.039(13)
C88 0.20(4) 0.32(7) 0.12(3) -0.04(4) 0.11(3) -0.08(4)
C89 0.31(5) 0.31(6) 0.064(18) -0.04(3) -0.02(2) 0.28(5)
C90 0.16(3) 0.19(4) 0.09(2) -0.06(2) -0.06(2) 0.11(3)
C91 0.026(8) 0.070(13) 0.072(13) 0.016(10) -0.014(8) 0.004(8)
C92 0.044(9) 0.062(12) 0.051(11) -0.006(9) -0.021(8) 0.014(9)
C93 0.094(15) 0.049(11) 0.051(11) 0.006(9) 0.007(10) 0.039(11)
C94 0.098(19) 0.074(17) 0.12(2) 0.031(16) 0.017(16) 0.010(14)
C95 0.33(5) 0.10(2) 0.09(2) -0.009(18) 0.03(3) 0.12(3)
C96 0.069(14) 0.072(16) 0.15(2) 0.009(16) -0.013(15) 0.033(13)
C97 0.037(7) 0.018(7) 0.054(9) 0.006(6) 0.007(7) 0.017(6)
C98 0.030(7) 0.012(7) 0.069(11) 0.005(7) 0.005(7) 0.002(6)
C99 0.067(11) 0.029(9) 0.065(11) 0.006(8) 0.007(9) 0.032(8)
C100 0.083(13) 0.034(9) 0.062(12) 0.012(8) 0.020(10) 0.027(9)
C101 0.087(14) 0.055(12) 0.088(15) 0.020(10) 0.022(11) 0.060(11)
C102 0.129(18) 0.026(9) 0.061(12) 0.016(8) 0.023(12) 0.040(11)
C103 0.034(8) 0.029(8) 0.063(11) -0.002(7) 0.010(7) 0.015(7)
C104 0.033(8) 0.030(9) 0.072(12) 0.024(8) 0.013(7) 0.012(7)
C105 0.033(8) 0.043(10) 0.067(12) -0.007(9) -0.001(8) 0.001(7)
C106 0.043(10) 0.034(11) 0.17(3) -0.009(13) 0.015(13) -0.009(8)
C107 0.23(4) 0.08(2) 0.049(15) -0.001(13) -0.022(19) -0.03(2)
C108 0.073(13) 0.047(12) 0.13(2) 0.020(13) 0.019(13) 0.035(11)
C109 0.026(7) 0.008(7) 0.089(13) 0.003(7) 0.010(7) -0.003(5)
C110 0.025(7) 0.032(9) 0.055(10) -0.006(7) -0.005(6) 0.008(6)
C111 0.033(8) 0.037(9) 0.063(11) 0.011(8) 0.004(7) 0.007(7)
C112 0.033(9) 0.051(12) 0.117(18) -0.011(12) 0.016(10) -0.006(8)
C113 0.069(12) 0.028(9) 0.092(15) -0.001(9) 0.019(11) 0.007(9)
C114 0.116(19) 0.052(13) 0.083(16) 0.020(11) 0.014(14) 0.035(13)
C115 0.030(8) 0.070(13) 0.054(11) 0.025(10) 0.012(7) 0.003(8)
C116 0.031(9) 0.097(17) 0.056(12) 0.010(11) 0.010(8) 0.008(10)
C117 0.051(10) 0.068(13) 0.080(14) 0.035(11) 0.003(9) 0.034(10)
C118 0.10(2) 0.09(2) 0.33(6) 0.13(3) -0.02(3) 0.005(18)
C119 0.081(16) 0.10(2) 0.17(3) 0.07(2) 0.066(18) 0.040(15)
C120 0.37(6) 0.31(6) 0.08(2) 0.09(3) 0.04(3) 0.29(5)
C121 0.039(8) 0.041(9) 0.049(9) 0.002(7) 0.003(7) 0.025(7)
C122 0.036(9) 0.085(14) 0.073(12) 0.045(11) 0.014(8) 0.043(9)
C123 0.036(10) 0.071(15) 0.14(2) 0.028(15) 0.016(12) 0.007(10)
C124 0.083(19) 0.09(2) 0.31(5) -0.09(3) 0.02(3) -0.008(16)
C125 0.043(11) 0.085(17) 0.15(2) 0.019(16) 0.029(13) 0.021(11)
C126 0.063(13) 0.096(19) 0.103(19) 0.052(15) 0.044(13) -0.004(12)
C127 0.039(8) 0.019(7) 0.067(11) 0.003(7) 0.007(7) 0.017(6)
C128 0.048(12) 0.16(3) 0.060(14) -0.029(15) 0.018(10) -0.003(13)
C129 0.12(3) 0.17(4) 0.16(3) 0.00(3) 0.01(2) 0.09(3)
C130 0.13(3) 0.12(3) 0.16(3) 0.02(2) -0.06(2) 0.01(2)
C131 0.13(3) 0.23(5) 0.22(4) 0.02(4) 0.09(3) 0.11(3)
C132 0.16(4) 0.07(2) 0.41(8) 0.10(4) -0.02(4) -0.04(2)
C133 0.066(7) 0.035(6) 0.077(8) -0.005(6) -0.015(6) 0.012(5)
C134 0.073(7) 0.039(6) 0.083(7) -0.007(5) -0.017(6) 0.009(5)
C135 0.083(6) 0.048(6) 0.093(7) -0.010(5) -0.018(6) 0.004(5)
C136 0.089(9) 0.066(8) 0.116(10) -0.015(8) -0.024(9) -0.001(8)
C137 0.104(9) 0.058(8) 0.098(10) -0.013(8) -0.020(9) 0.000(8)
C138 0.092(9) 0.046(8) 0.097(9) -0.012(8) -0.011(8) 0.002(8)
C139 0.033(7) 0.031(8) 0.024(7) -0.015(6) -0.004(6) 0.011(6)
C140 0.037(8) 0.037(9) 0.044(9) 0.004(7) 0.005(7) 0.010(7)
C141 0.057(10) 0.075(13) 0.034(9) 0.022(9) 0.014(8) 0.028(10)
C142 0.099(16) 0.073(14) 0.034(10) 0.002(9) -0.021(10) 0.026(12)
C143 0.073(15) 0.16(3) 0.059(14) 0.051(16) 0.004(11) 0.026(16)
C144 0.116(19) 0.076(16) 0.071(15) 0.012(12) 0.002(13) 0.058(15)
C145 0.033(7) 0.034(8) 0.021(7) 0.008(6) 0.006(5) 0.007(6)
C146 0.037(8) 0.045(10) 0.043(9) -0.002(7) 0.010(7) 0.017(7)
C147 0.052(10) 0.056(12) 0.058(11) -0.008(9) 0.029(9) 0.012(9)
C148 0.12(2) 0.15(3) 0.09(2) -0.07(2) -0.002(17) 0.06(2)
C149 0.15(3) 0.049(15) 0.18(3) 0.010(17) 0.09(2) 0.042(16)
C150 0.069(14) 0.046(13) 0.21(3) -0.041(16) 0.071(17) -0.004(10)
C151 0.030(7) 0.031(8) 0.048(9) 0.006(7) 0.020(6) 0.007(6)
C152 0.032(7) 0.044(9) 0.051(10) 0.012(7) 0.015(7) 0.017(7)
C153 0.024(7) 0.067(12) 0.081(13) 0.009(10) 0.015(8) 0.024(8)
C154 0.045(10) 0.108(19) 0.107(18) 0.053(15) 0.025(11) 0.046(12)
C155 0.052(10) 0.044(11) 0.121(18) -0.001(11) 0.039(11) 0.016(9)
C156 0.068(12) 0.035(10) 0.14(2) 0.019(12) 0.058(13) 0.020(9)
C157 0.042(8) 0.024(8) 0.037(8) -0.010(6) -0.001(7) 0.001(6)
C158 0.035(9) 0.051(11) 0.078(13) -0.004(10) 0.007(8) 0.010(8)
C159 0.049(11) 0.054(13) 0.18(3) -0.006(15) 0.016(14) 0.021(10)
C160 0.15(3) 0.36(7) 0.20(4) -0.09(5) -0.09(3) 0.19(4)
C161 0.090(19) 0.079(19) 0.26(4) -0.01(2) 0.03(2) 0.058(16)
C162 0.050(13) 0.034(13) 0.46(7) -0.01(2) 0.08(3) -0.007(10)
C163 0.051(9) 0.028(8) 0.043(9) 0.001(7) 0.014(7) 0.009(7)
C164 0.056(10) 0.038(9) 0.060(12) 0.005(8) 0.021(9) 0.016(8)
C165 0.067(12) 0.072(14) 0.058(12) -0.016(11) 0.013(10) 0.014(11)
C166 0.073(15) 0.10(2) 0.086(17) -0.016(15) 0.009(13) 0.019(14)
C167 0.14(2) 0.077(17) 0.13(2) -0.053(17) 0.001(19) 0.060(17)
C168 0.11(2) 0.13(2) 0.054(14) -0.029(15) 0.016(13) -0.003(17)
C175 0.073(15) 0.10(2) 0.077(16) 0.036(15) 0.049(13) 0.004(14)
C176 0.081(16) 0.14(3) 0.12(2) 0.045(19) 0.055(16) 0.054(17)
C177 0.019(6) 0.041(8) 0.017(6) 0.000(6) -0.002(5) 0.016(6)
N3 0.16(2) 0.097(18) 0.13(2) 0.051(16) 0.060(18) 0.074(17)
C178 0.097(16) 0.086(17) 0.059(13) 0.017(12) 0.015(12) 0.068(14)
C179 0.084(14) 0.067(14) 0.060(12) 0.025(10) 0.017(11) 0.036(11)
N4 0.15(2) 0.13(3) 0.088(18) 0.014(17) -0.011(16) 0.01(2)
C180 0.075(15) 0.11(2) 0.054(14) 0.015(14) -0.010(11) 0.013(14)
C181 0.077(14) 0.076(16) 0.061(13) 0.006(11) -0.009(11) 0.011(12)
N5 0.15(2) 0.113(17) 0.058(12) -0.007(11) -0.009(12) 0.096(16)
C184 0.101(15) 0.071(13) 0.028(9) -0.001(8) -0.001(9) 0.058(12)
C185 0.077(14) 0.079(16) 0.058(13) 0.005(11) 0.011(10) 0.027(12)
O2W 0.039(4) 0.036(4) 0.048(5) 0.003(5) 0.010(4) 0.020(3)
O2WA 0.039(4) 0.038(4) 0.048(5) 0.004(5) 0.010(5) 0.017(3)

loop_
_atom_type_symbol
_atom_type_description
_atom_type_scat_dispersion_real
_atom_type_scat_dispersion_imag
_atom_type_scat_source
C C 0.0033 0.0016 'International Tables Vol C Tables 4.2.6.8 and 6.1.1.4'
H H 0.0000 0.0000 'International Tables Vol C Tables 4.2.6.8 and 6.1.1.4'
Ag Ag -0.8971 1.1015 'International Tables Vol C Tables 4.2.6.8 and 6.1.1.4'
K K 0.2009 0.2494 'International Tables Vol C Tables 4.2.6.8 and 6.1.1.4'
N N 0.0061 0.0033 'International Tables Vol C Tables 4.2.6.8 and 6.1.1.4'
O O 0.0106 0.0060 'International Tables Vol C Tables 4.2.6.8 and 6.1.1.4'
P P 0.1023 0.0942 'International Tables Vol C Tables 4.2.6.8 and 6.1.1.4'
W W -0.8490 6.8722 'International Tables Vol C Tables 4.2.6.8 and 6.1.1.4'

loop_
_geom_angle_atom_site_label_1
_geom_angle_atom_site_label_2
_geom_angle_atom_site_label_3
_geom_angle
_geom_angle_site_symmetry_1
_geom_angle_site_symmetry_3
_geom_angle_publ_flag
O1 W1 K1 134.2(3) . . ?
O1 W1 O9 95.1(4) . . ?
O1 W1 O10 98.2(4) . . ?
O1 W1 O13 98.9(4) . . ?
O1 W1 O14 96.9(4) . . ?
O1 W1 O57 176.3(4) . . ?
O9 W1 K1 55.8(3) . . ?
O9 W1 O57 81.3(3) . . ?
O10 W1 K1 52.4(3) . . ?
O10 W1 O9 88.8(4) . . ?
O10 W1 O14 164.2(4) . . ?
O10 W1 O57 82.8(3) . . ?
O13 W1 K1 115.6(3) . . ?
O13 W1 O9 165.0(4) . . ?
O13 W1 O10 94.4(4) . . ?
O13 W1 O14 87.8(4) . . ?
O13 W1 O57 84.6(3) . . ?
O14 W1 K1 112.8(3) . . ?
O14 W1 O9 85.3(3) . . ?
O14 W1 O57 81.8(3) . . ?
O57 W1 K1 44.1(2) . . ?
O2 W2 K1 134.2(3) . . ?
O2 W2 O6 97.5(4) . . ?
O2 W2 O10 98.0(4) . . ?
O2 W2 O11 99.6(4) . . ?
O2 W2 O12 100.1(4) . . ?
O2 W2 O52 176.3(4) . . ?
O6 W2 K1 53.3(3) . . ?
O6 W2 O52 79.6(3) . . ?
O10 W2 K1 51.7(3) . . ?
O10 W2 O6 86.3(3) . . ?
O10 W2 O52 79.5(3) . . ?
O11 W2 K1 113.0(3) . . ?
O11 W2 O6 89.8(3) . . ?
O11 W2 O10 162.3(4) . . ?
O11 W2 O52 82.9(3) . . ?
O12 W2 K1 111.3(3) . . ?
O12 W2 O6 162.3(3) . . ?
O12 W2 O10 89.4(4) . . ?
O12 W2 O11 89.1(4) . . ?
O12 W2 O52 82.7(3) . . ?
O52 W2 K1 42.1(2) . . ?
O3 W3 K1 135.3(3) . . ?
O3 W3 O6 99.5(3) . . ?
O3 W3 O7 95.2(4) . . ?
O3 W3 O19 93.3(3) . . ?
O3 W3 O20 98.0(4) . . ?
O3 W3 O68 174.7(3) . . ?
O6 W3 K1 53.2(3) . . ?
O6 W3 O7 91.4(3) . . ?
O6 W3 O19 167.2(3) . . ?
O6 W3 O20 93.4(3) . . ?
O6 W3 O68 85.3(3) . . ?
O7 W3 K1 56.7(3) . . ?
O7 W3 O19 87.3(3) . . ?
O7 W3 O68 82.4(3) . . ?
O19 W3 K1 116.5(3) . . ?
O19 W3 O68 81.9(3) . . ?
O20 W3 K1 116.1(3) . . ?
O20 W3 O7 165.0(3) . . ?
O20 W3 O19 85.0(3) . . ?
O20 W3 O68 83.8(3) . . ?
O68 W3 K1 46.7(2) . . ?
O4 W4 K1 138.1(3) . . ?
O4 W4 O7 100.6(4) . . ?
O4 W4 O8 98.3(4) . . ?
O4 W4 O17 92.0(4) . . ?
O4 W4 O18 95.2(3) . . ?
O4 W4 O65 174.2(3) . . ?
O7 W4 K1 55.4(3) . . ?
O7 W4 O8 93.2(3) . . ?
O7 W4 O17 166.5(3) . . ?
O7 W4 O18 90.1(3) . . ?
O7 W4 O65 84.5(3) . . ?
O8 W4 K1 55.5(3) . . ?
O8 W4 O17 89.9(3) . . ?
O8 W4 O18 165.3(3) . . ?
O8 W4 O65 84.2(3) . . ?
O17 W4 K1 117.0(2) . . ?
O17 W4 O65 82.7(3) . . ?
O18 W4 K1 116.2(3) . . ?
O18 W4 O17 83.8(3) . . ?
O18 W4 O65 81.9(3) . . ?
O65 W4 K1 47.4(2) . . ?
O5 W5 K1 138.2(4) . . ?
O5 W5 O8 97.0(4) . . ?
O5 W5 O9 100.9(4) . . ?
O5 W5 O15 95.7(4) . . ?
O5 W5 O16 92.7(4) . . ?
O5 W5 O61 172.9(4) . . ?
O8 W5 K1 56.5(3) . . ?
O8 W5 O16 85.3(3) . . ?
O8 W5 O61 82.8(3) . . ?
O9 W5 K1 54.7(3) . . ?
O9 W5 O8 92.5(3) . . ?
O9 W5 O15 94.4(4) . . ?
O9 W5 O16 166.4(4) . . ?
O9 W5 O61 86.2(3) . . ?
O15 W5 K1 117.3(3) . . ?
O15 W5 O8 164.1(4) . . ?
O15 W5 O16 84.6(3) . . ?
O15 W5 O61 83.4(3) . . ?
O16 W5 K1 113.9(3) . . ?
O16 W5 O61 80.2(3) . . ?
O61 W5 K1 46.9(2) . . ?
O13 W6 O40 82.0(3) . . ?
O13 W6 O55 84.3(3) . . ?
O24 W6 O13 101.5(4) . . ?
O24 W6 O31 101.6(4) . . ?
O24 W6 O40 94.9(4) . . ?
O24 W6 O42 100.3(4) . . ?
O24 W6 O55 171.7(4) . . ?
O31 W6 O13 87.4(4) . . ?
O31 W6 O40 161.9(3) . . ?
O31 W6 O42 97.2(4) . . ?
O31 W6 O55 84.4(3) . . ?
O40 W6 O55 80.0(3) . . ?
O42 W6 O13 156.3(4) . . ?
O42 W6 O40 87.0(4) . . ?
O42 W6 O55 73.1(3) . . ?
O12 W7 O39 80.8(3) . . ?
O12 W7 O51 84.4(3) . . ?
O23 W7 O12 101.2(4) . . ?
O23 W7 O39 93.0(4) . . ?
O23 W7 O40 101.5(4) . . ?
O23 W7 O41 99.7(4) . . ?
O23 W7 O51 169.0(4) . . ?
O39 W7 O51 78.4(3) . . ?
O40 W7 O12 92.3(3) . . ?
O40 W7 O39 165.0(3) . . ?
O40 W7 O41 96.4(4) . . ?
O40 W7 O51 87.7(3) . . ?
O41 W7 O12 155.3(3) . . ?
O41 W7 O39 85.1(3) . . ?
O41 W7 O51 72.9(3) . . ?
O11 W8 O38 82.3(3) . . ?
O11 W8 O54 83.8(3) . . ?
O22 W8 O11 102.0(4) . . ?
O22 W8 O38 93.7(4) . . ?
O22 W8 O39 100.9(4) . . ?
O22 W8 O50 100.7(4) . . ?
O22 W8 O54 171.0(4) . . ?
O38 W8 O54 80.2(3) . . ?
O39 W8 O11 89.2(3) . . ?
O39 W8 O38 164.4(3) . . ?
O39 W8 O50 97.4(3) . . ?
O39 W8 O54 85.9(3) . . ?
O50 W8 O11 154.7(3) . . ?
O50 W8 O38 85.2(3) . . ?
O50 W8 O54 72.4(3) . . ?
O20 W9 O37 80.4(3) . . ?
O20 W9 O49 155.0(3) . . ?
O20 W9 O70 84.9(3) . . ?
O21 W9 O20 101.0(4) . . ?
O21 W9 O37 91.6(3) . . ?
O21 W9 O38 100.1(4) . . ?
O21 W9 O49 97.8(4) . . ?
O21 W9 O70 168.2(3) . . ?
O37 W9 O70 79.2(3) . . ?
O38 W9 O20 94.7(4) . . ?
O38 W9 O37 168.1(3) . . ?
O38 W9 O49 98.0(3) . . ?
O38 W9 O70 89.6(3) . . ?
O49 W9 O37 82.8(3) . . ?
O49 W9 O70 73.9(3) . . ?
O19 W10 O36 83.7(3) . . ?
O19 W10 O48 156.9(3) . . ?
O19 W10 O67 85.3(3) . . ?
O30 W10 O19 100.9(4) . . ?
O30 W10 O36 92.2(3) . . ?
O30 W10 O37 101.1(4) . . ?
O30 W10 O48 100.1(4) . . ?
O30 W10 O67 169.7(3) . . ?
O36 W10 O67 80.2(3) . . ?
O37 W10 O19 92.1(3) . . ?
O37 W10 O36 166.5(3) . . ?
O37 W10 O48 93.2(3) . . ?
O37 W10 O67 86.7(3) . . ?
O48 W10 O36 85.9(3) . . ?
O48 W10 O67 72.6(3) . . ?
O18 W11 O35 80.7(3) . . ?
O18 W11 O47 154.0(3) . . ?
O18 W11 O58 84.3(3) . . ?
O29 W11 O18 100.2(4) . . ?
O29 W11 O35 91.8(3) . . ?
O29 W11 O36 100.3(4) . . ?
O29 W11 O47 99.5(3) . . ?
O29 W11 O58 168.9(3) . . ?
O35 W11 O58 78.9(3) . . ?
O36 W11 O18 96.1(3) . . ?
O36 W11 O35 167.9(3) . . ?
O36 W11 O47 96.9(3) . . ?
O36 W11 O58 89.2(3) . . ?
O47 W11 O35 81.9(3) . . ?
O47 W11 O58 73.5(3) . . ?
O17 W12 O34 85.4(3) . . ?
O17 W12 O46 157.5(3) . . ?
O17 W12 O64 86.3(3) . . ?
O28 W12 O17 103.7(4) . . ?
O28 W12 O34 92.1(3) . . ?
O28 W12 O35 99.6(4) . . ?
O28 W12 O46 96.3(4) . . ?
O28 W12 O64 168.0(4) . . ?
O34 W12 O64 82.0(3) . . ?
O35 W12 O17 92.8(3) . . ?
O35 W12 O34 168.3(3) . . ?
O35 W12 O46 93.8(3) . . ?
O35 W12 O64 86.3(3) . . ?
O46 W12 O34 83.8(3) . . ?
O46 W12 O64 72.8(3) . . ?
O16 W13 O33 86.7(3) . . ?
O16 W13 O34 93.9(3) . . ?
O16 W13 O45 158.8(4) . . ?
O16 W13 O63 86.2(3) . . ?
O27 W13 O16 102.9(4) . . ?
O27 W13 O33 93.3(3) . . ?
O27 W13 O34 98.1(4) . . ?
O27 W13 O45 97.5(4) . . ?
O27 W13 O63 168.9(3) . . ?
O33 W13 O63 80.9(3) . . ?
O34 W13 O33 168.2(3) . . ?
O34 W13 O45 88.6(3) . . ?
O34 W13 O63 87.4(3) . . ?
O45 W13 O33 86.7(3) . . ?
O45 W13 O63 72.9(3) . . ?
O15 W14 O32 86.3(4) . . ?
O15 W14 O33 87.0(3) . . ?
O15 W14 O44 159.1(4) . . ?
O15 W14 O59 86.1(3) . . ?
O26 W14 O15 102.2(4) . . ?
O26 W14 O32 96.6(4) . . ?
O26 W14 O33 98.4(4) . . ?
O26 W14 O44 98.6(4) . . ?
O26 W14 O59 171.6(4) . . ?
O32 W14 O44 89.7(4) . . ?
O32 W14 O59 82.6(3) . . ?
O33 W14 O32 164.6(3) . . ?
O33 W14 O44 91.7(4) . . ?
O33 W14 O59 83.1(3) . . ?
O44 W14 O59 73.0(3) . . ?
O14 W15 O31 82.9(4) . . ?
O14 W15 O32 93.0(4) . . ?
O14 W15 O43 157.5(4) . . ?
O14 W15 O60 86.3(3) . . ?
O25 W15 O14 102.1(5) . . ?
O25 W15 O31 95.5(4) . . ?
O25 W15 O32 99.2(4) . . ?
O25 W15 O43 98.3(5) . . ?
O25 W15 O60 169.7(4) . . ?
O31 W15 O60 79.4(3) . . ?
O32 W15 O31 165.2(4) . . ?
O32 W15 O43 93.0(4) . . ?
O32 W15 O60 86.2(3) . . ?
O43 W15 O31 85.8(4) . . ?
O43 W15 O60 72.5(3) . . ?
O42 W16 O55 73.6(3) . . ?
O42 W16 O71 85.3(4) . . ?
O42 W16 O93 155.8(3) . . ?
O71 W16 O55 78.3(3) . . ?
O72 W16 O42 97.2(4) . . ?
O72 W16 O55 88.1(3) . . ?
O72 W16 O71 165.0(3) . . ?
O72 W16 O93 93.2(3) . . ?
O84 W16 O42 98.8(4) . . ?
O84 W16 O55 169.4(4) . . ?
O84 W16 O71 93.9(4) . . ?
O84 W16 O72 100.3(4) . . ?
O84 W16 O93 100.8(4) . . ?
O93 W16 O55 85.0(3) . . ?
O93 W16 O71 79.3(3) . . ?
O41 W17 O51 73.0(3) . . ?
O41 W17 O72 85.6(3) . . ?
O41 W17 O92 155.9(4) . . ?
O72 W17 O51 80.0(3) . . ?
O73 W17 O41 96.8(3) . . ?
O73 W17 O51 84.9(3) . . ?
O73 W17 O72 163.3(3) . . ?
O73 W17 O92 89.0(3) . . ?
O83 W17 O41 99.4(4) . . ?
O83 W17 O51 170.8(3) . . ?
O83 W17 O72 94.3(4) . . ?
O83 W17 O73 101.6(4) . . ?
O83 W17 O92 102.3(4) . . ?
O92 W17 O51 84.3(3) . . ?
O92 W17 O72 82.5(3) . . ?
O50 W18 O54 72.7(3) . . ?
O50 W18 O73 84.6(3) . . ?
O73 W18 O54 79.3(3) . . ?
O74 W18 O50 93.4(3) . . ?
O74 W18 O54 86.5(3) . . ?
O74 W18 O73 165.5(3) . . ?
O74 W18 O91 94.1(3) . . ?
O82 W18 O50 99.9(4) . . ?
O82 W18 O54 170.6(3) . . ?
O82 W18 O73 94.5(4) . . ?
O82 W18 O74 100.0(4) . . ?
O82 W18 O91 100.5(4) . . ?
O91 W18 O50 156.7(3) . . ?
O91 W18 O54 85.7(3) . . ?
O91 W18 O73 82.6(3) . . ?
O49 W19 O70 73.1(3) . . ?
O49 W19 O74 89.3(3) . . ?
O49 W19 O100 158.5(3) . . ?
O74 W19 O70 81.0(3) . . ?
O75 W19 O49 94.2(3) . . ?
O75 W19 O70 83.7(3) . . ?
O75 W19 O74 162.5(3) . . ?
O75 W19 O100 86.7(3) . . ?
O81 W19 O49 99.1(4) . . ?
O81 W19 O70 171.9(3) . . ?
O81 W19 O74 97.0(4) . . ?
O81 W19 O75 99.3(4) . . ?
O81 W19 O100 102.0(4) . . ?
O100 W19 O70 85.7(3) . . ?
O100 W19 O74 83.9(3) . . ?
O48 W20 O67 72.4(3) . . ?
O48 W20 O75 84.9(3) . . ?
O75 W20 O67 80.1(3) . . ?
O76 W20 O48 94.4(3) . . ?
O76 W20 O67 87.0(3) . . ?
O76 W20 O75 166.7(3) . . ?
O76 W20 O99 93.8(3) . . ?
O90 W20 O48 99.2(3) . . ?
O90 W20 O67 169.2(3) . . ?
O90 W20 O75 92.7(3) . . ?
O90 W20 O76 100.5(4) . . ?
O90 W20 O99 100.1(3) . . ?
O99 W20 O48 157.3(3) . . ?
O99 W20 O67 86.9(3) . . ?
O99 W20 O75 82.3(3) . . ?
O47 W21 O58 72.6(3) . . ?
O47 W21 O76 88.0(3) . . ?
O76 W21 O58 81.6(3) . . ?
O77 W21 O47 92.1(3) . . ?
O77 W21 O58 84.6(3) . . ?
O77 W21 O76 165.5(3) . . ?
O77 W21 O98 88.9(3) . . ?
O89 W21 O47 99.3(3) . . ?
O89 W21 O58 170.9(3) . . ?
O89 W21 O76 94.2(3) . . ?
O89 W21 O77 100.0(4) . . ?
O89 W21 O98 102.2(3) . . ?
O98 W21 O47 157.9(3) . . ?
O98 W21 O58 85.6(3) . . ?
O98 W21 O76 85.7(3) . . ?
O46 W22 O64 72.1(3) . . ?
O46 W22 O77 85.4(3) . . ?
O77 W22 O64 80.0(3) . . ?
O78 W22 O46 91.6(3) . . ?
O78 W22 O64 87.5(3) . . ?
O78 W22 O77 167.4(3) . . ?
O88 W22 O46 98.2(3) . . ?
O88 W22 O64 168.1(3) . . ?
O88 W22 O77 92.7(3) . . ?
O88 W22 O78 99.8(4) . . ?
O88 W22 O97 101.6(4) . . ?
O97 W22 O46 157.7(3) . . ?
O97 W22 O64 87.0(3) . . ?
O97 W22 O77 83.5(3) . . ?
O97 W22 O78 95.1(3) . . ?
O45 W23 O63 73.1(3) . . ?
O45 W23 O78 83.7(3) . . ?
O78 W23 O63 80.7(3) . . ?
O79 W23 O45 94.9(4) . . ?
O79 W23 O63 87.4(3) . . ?
O79 W23 O78 167.9(3) . . ?
O79 W23 O96 92.6(4) . . ?
O87 W23 O45 98.8(4) . . ?
O87 W23 O63 169.2(3) . . ?
O87 W23 O78 91.6(3) . . ?
O87 W23 O79 100.5(4) . . ?
O87 W23 O96 101.2(4) . . ?
O96 W23 O45 156.9(3) . . ?
O96 W23 O63 85.5(3) . . ?
O96 W23 O78 84.4(3) . . ?
O44 W24 O59 73.3(3) . . ?
O44 W24 O79 82.1(3) . . ?
O79 W24 O59 79.1(3) . . ?
O80 W24 O44 96.1(4) . . ?
O80 W24 O59 89.0(3) . . ?
O80 W24 O79 168.0(3) . . ?
O80 W24 O95 96.4(4) . . ?
O86 W24 O44 98.8(4) . . ?
O86 W24 O59 168.3(3) . . ?
O86 W24 O79 91.4(3) . . ?
O86 W24 O80 100.6(4) . . ?
O86 W24 O95 100.6(4) . . ?
O95 W24 O44 154.6(3) . . ?
O95 W24 O59 84.9(3) . . ?
O95 W24 O79 81.1(3) . . ?
O43 W25 O60 73.0(3) . . ?
O43 W25 O80 84.6(3) . . ?
O71 W25 O43 98.5(4) . . ?
O71 W25 O60 86.9(3) . . ?
O71 W25 O80 165.2(3) . . ?
O71 W25 O94 90.0(4) . . ?
O80 W25 O60 80.2(3) . . ?
O85 W25 O43 98.8(4) . . ?
O85 W25 O60 168.9(4) . . ?
O85 W25 O71 101.9(4) . . ?
O85 W25 O80 91.8(4) . . ?
O85 W25 O94 102.2(4) . . ?
O94 W25 O43 155.1(3) . . ?
O94 W25 O60 84.3(3) . . ?
O94 W25 O80 81.6(4) . . ?
O56 W26 K1A 44.4(2) . . ?
O93 W26 K1A 114.8(3) . . ?
O93 W26 O56 84.3(3) . . ?
O93 W26 O94 88.5(3) . . ?
O93 W26 O106 91.5(3) . . ?
O93 W26 O107 165.1(3) . . ?
O94 W26 K1A 113.9(3) . . ?
O94 W26 O56 82.5(3) . . ?
O94 W26 O107 89.3(3) . . ?
O105 W26 K1A 133.3(3) . . ?
O105 W26 O56 176.2(4) . . ?
O105 W26 O93 99.5(4) . . ?
O105 W26 O94 97.0(4) . . ?
O105 W26 O106 97.7(4) . . ?
O105 W26 O107 95.4(4) . . ?
O106 W26 K1A 53.0(3) . . ?
O106 W26 O56 82.7(3) . . ?
O106 W26 O94 165.1(4) . . ?
O106 W26 O107 86.9(3) . . ?
O107 W26 K1A 53.3(3) . . ?
O107 W26 O56 80.8(3) . . ?
O62 W27 K1A 47.3(2) . . ?
O95 W27 K1A 115.3(3) . . ?
O95 W27 O62 82.1(3) . . ?
O95 W27 O96 84.2(3) . . ?
O96 W27 K1A 117.3(3) . . ?
O96 W27 O62 82.1(3) . . ?
O101 W27 K1A 136.7(3) . . ?
O101 W27 O62 176.0(3) . . ?
O101 W27 O95 95.3(4) . . ?
O101 W27 O96 94.6(4) . . ?
O101 W27 O107 99.2(4) . . ?
O101 W27 O108 98.4(4) . . ?
O107 W27 K1A 53.1(3) . . ?
O107 W27 O62 83.9(3) . . ?
O107 W27 O95 91.1(3) . . ?
O107 W27 O96 165.7(4) . . ?
O107 W27 O108 91.8(3) . . ?
O108 W27 K1A 56.4(3) . . ?
O108 W27 O62 83.9(3) . . ?
O108 W27 O95 165.3(4) . . ?
O108 W27 O96 89.6(3) . . ?
O66 W28 K1A 47.6(2) . . ?
O97 W28 K1A 115.6(3) . . ?
O97 W28 O66 81.5(3) . . ?
O98 W28 K1A 117.9(3) . . ?
O98 W28 O66 83.2(3) . . ?
O98 W28 O97 84.2(3) . . ?
O102 W28 K1A 136.2(3) . . ?
O102 W28 O66 175.1(4) . . ?
O102 W28 O97 93.6(4) . . ?
O102 W28 O98 95.9(4) . . ?
O102 W28 O108 97.3(4) . . ?
O102 W28 O109 99.5(4) . . ?
O108 W28 K1A 55.0(3) . . ?
O108 W28 O66 83.0(3) . . ?
O108 W28 O97 87.8(3) . . ?
O108 W28 O98 164.9(3) . . ?
O109 W28 K1A 55.0(3) . . ?
O109 W28 O66 85.4(3) . . ?
O109 W28 O97 166.7(3) . . ?
O109 W28 O98 92.5(3) . . ?
O109 W28 O108 92.4(3) . . ?
O69 W29 K1A 46.7(2) . . ?
O99 W29 K1A 114.5(2) . . ?
O99 W29 O69 81.2(3) . . ?
O100 W29 K1A 118.0(3) . . ?
O100 W29 O69 84.9(3) . . ?
O100 W29 O99 85.7(3) . . ?
O100 W29 O109 165.4(3) . . ?
O103 W29 K1A 135.0(3) . . ?
O103 W29 O69 173.5(3) . . ?
O103 W29 O99 93.1(3) . . ?
O103 W29 O100 97.9(4) . . ?
O103 W29 O109 94.9(3) . . ?
O103 W29 O110 99.5(4) . . ?
O109 W29 K1A 55.0(2) . . ?
O109 W29 O69 81.7(3) . . ?
O109 W29 O99 86.6(3) . . ?
O110 W29 K1A 53.5(3) . . ?
O110 W29 O69 86.1(3) . . ?
O110 W29 O99 167.0(3) . . ?
O110 W29 O100 95.8(3) . . ?
O110 W29 O109 89.0(3) . . ?
O53 W30 K1A 42.0(2) . . ?
O91 W30 K1A 111.5(3) . . ?
O91 W30 O53 82.2(3) . . ?
O91 W30 O110 86.0(3) . . ?
O92 W30 K1A 113.8(3) . . ?
O92 W30 O53 83.7(3) . . ?
O92 W30 O91 87.5(3) . . ?
O92 W30 O106 92.6(4) . . ?
O92 W30 O110 162.8(3) . . ?
O104 W30 K1A 135.0(3) . . ?
O104 W30 O53 176.6(3) . . ?
O104 W30 O91 98.7(4) . . ?
O104 W30 O92 99.6(4) . . ?
O104 W30 O106 98.9(4) . . ?
O104 W30 O110 97.0(4) . . ?
O106 W30 K1A 52.5(3) . . ?
O106 W30 O53 80.1(3) . . ?
O106 W30 O91 162.2(3) . . ?
O106 W30 O110 88.8(3) . . ?
O110 W30 K1A 54.7(2) . . ?
O110 W30 O53 79.7(3) . . ?
Ag8 Ag1 Ag7 78.51(4) . . ?
O21 Ag1 Ag7 129.4(2) . . ?
O21 Ag1 Ag8 151.0(2) . . ?
O21 Ag1 C14 94.2(5) . . ?
C1 Ag1 Ag7 123.2(4) . . ?
C1 Ag1 Ag8 47.6(4) . . ?
C1 Ag1 O21 103.5(4) . . ?
C1 Ag1 C13 154.2(5) . . ?
C1 Ag1 C14 140.9(5) . . ?
C13 Ag1 Ag7 38.6(3) . . ?
C13 Ag1 Ag8 107.2(3) . . ?
C13 Ag1 O21 101.2(4) . . ?
C13 Ag1 C14 28.1(5) . . ?
C14 Ag1 Ag7 62.4(4) . . ?
C14 Ag1 Ag8 108.1(4) . . ?
Ag7 Ag2 Ag6 86.01(4) . . ?
C13 Ag2 Ag6 121.8(3) . . ?
C13 Ag2 Ag7 46.3(3) . . ?
C13 Ag2 C31 125.7(5) . . ?
C31 Ag2 Ag6 41.7(3) . . ?
C31 Ag2 Ag7 117.4(3) . . ?
Ag4 Ag3 Ag6 84.21(4) . . ?
C25 Ag3 Ag4 47.5(4) . . ?
C25 Ag3 Ag6 130.4(4) . . ?
C25 Ag3 C31 164.9(5) . . ?
C25 Ag3 C32 149.6(5) . . ?
C31 Ag3 Ag4 120.4(3) . . ?
C31 Ag3 Ag6 42.9(3) . . ?
C31 Ag3 C32 27.1(4) . . ?
C32 Ag3 Ag4 132.3(3) . . ?
C32 Ag3 Ag6 69.0(3) . . ?
Ag3 Ag4 Ag5 76.20(4) . . ?
Ag3 Ag4 Ag13 99.58(5) . . ?
Ag13 Ag4 Ag5 108.03(5) . . ?
C25 Ag4 Ag3 49.1(4) . . ?
C25 Ag4 Ag5 48.6(4) . . ?
C25 Ag4 Ag13 140.6(4) . . ?
C37 Ag4 Ag3 135.4(7) . . ?
C37 Ag4 Ag5 138.5(7) . . ?
C37 Ag4 Ag13 50.5(6) . . ?
C37 Ag4 C25 168.5(7) . . ?
Ag14 Ag5 Ag4 71.58(4) . . ?
O103 Ag5 Ag4 157.4(2) . . ?
O103 Ag5 Ag14 126.7(2) . . ?
C25 Ag5 Ag4 45.2(4) . . ?
C25 Ag5 Ag14 115.1(4) . . ?
C25 Ag5 O103 112.9(4) . . ?
C61 Ag5 Ag4 105.0(4) . . ?
C61 Ag5 Ag14 46.1(4) . . ?
C61 Ag5 O103 97.6(4) . . ?
C61 Ag5 C25 147.2(5) . . ?
Ag3 Ag6 Ag2 75.70(4) . . ?
Ag3 Ag6 Ag13 89.51(4) . . ?
Ag12 Ag6 Ag2 86.55(4) . . ?
Ag12 Ag6 Ag3 149.25(5) . . ?
Ag12 Ag6 Ag13 95.47(4) . . ?
Ag13 Ag6 Ag2 152.47(5) . . ?
C31 Ag6 Ag2 46.0(3) . . ?
C31 Ag6 Ag3 46.5(4) . . ?
C31 Ag6 Ag12 130.2(3) . . ?
C31 Ag6 Ag13 133.1(3) . . ?
C31 Ag6 C43 168.4(5) . . ?
C43 Ag6 Ag2 137.2(4) . . ?
C43 Ag6 Ag3 140.6(4) . . ?
C43 Ag6 Ag12 50.6(4) . . ?
C43 Ag6 Ag13 51.2(4) . . ?
Ag2 Ag7 Ag1 69.30(4) . . ?
Ag2 Ag7 Ag11 148.89(5) . . ?
Ag2 Ag7 Ag12 88.58(5) . . ?
Ag11 Ag7 Ag1 91.31(4) . . ?
Ag12 Ag7 Ag1 143.79(5) . . ?
Ag12 Ag7 Ag11 94.35(5) . . ?
C13 Ag7 Ag1 42.7(4) . . ?
C13 Ag7 Ag2 50.5(3) . . ?
C13 Ag7 Ag11 127.7(3) . . ?
C13 Ag7 Ag12 136.6(3) . . ?
C151 Ag7 Ag1 143.9(4) . . ?
C151 Ag7 Ag2 136.6(4) . . ?
C151 Ag7 Ag11 53.5(4) . . ?
C151 Ag7 Ag12 48.1(4) . . ?
C151 Ag7 C13 167.5(5) . . ?
Ag1 Ag8 Ag9 78.75(4) . . ?
Ag1 Ag8 Ag11 104.48(5) . . ?
Ag9 Ag8 Ag11 101.19(5) . . ?
C1 Ag8 Ag1 52.0(4) . . ?
C1 Ag8 Ag9 49.7(4) . . ?
C1 Ag8 Ag11 141.7(4) . . ?
C19 Ag8 Ag1 121.2(9) . . ?
C19 Ag8 Ag9 145.2(9) . . ?
C19 Ag8 Ag11 48.8(7) . . ?
C19 Ag8 C1 165.1(10) . . ?
Ag8 Ag9 Ag10 86.60(4) . . ?
O3 Ag9 Ag8 143.9(2) . . ?
O3 Ag9 Ag10 127.4(2) . . ?
O3 Ag9 C8 89.5(4) . . ?
C1 Ag9 Ag8 46.7(4) . . ?
C1 Ag9 Ag10 132.6(4) . . ?
C1 Ag9 O3 97.5(4) . . ?
C1 Ag9 C7 154.8(5) . . ?
C1 Ag9 C8 131.6(5) . . ?
C7 Ag9 Ag8 117.3(3) . . ?
C7 Ag9 Ag10 44.2(3) . . ?
C7 Ag9 O3 97.9(4) . . ?
C7 Ag9 C8 29.1(5) . . ?
C8 Ag9 Ag8 116.8(3) . . ?
C8 Ag9 Ag10 70.2(3) . . ?
Ag16 Ag10 Ag9 123.31(6) . . ?
Ag17 Ag10 Ag9 93.33(4) . . ?
Ag17 Ag10 Ag16 125.61(6) . . ?
C7 Ag10 Ag9 49.3(4) . . ?
C7 Ag10 Ag16 163.2(4) . . ?
C7 Ag10 Ag17 49.0(4) . . ?
C7 Ag10 C49 150.9(6) . . ?
C49 Ag10 Ag9 130.4(5) . . ?
C49 Ag10 Ag16 45.7(5) . . ?
C49 Ag10 Ag17 134.2(5) . . ?
Ag8 Ag11 Ag7 82.12(5) . . ?
Ag8 Ag11 Ag16 123.29(5) . . ?
Ag16 Ag11 Ag7 89.70(5) . . ?
C19 Ag11 Ag7 93.3(9) . . ?
C19 Ag11 Ag8 44.4(6) . . ?
C19 Ag11 Ag16 166.5(6) . . ?
C19 Ag11 C49 129.4(10) . . ?
C19 Ag11 C151 120.2(9) . . ?
C49 Ag11 Ag7 132.6(4) . . ?
C49 Ag11 Ag8 112.5(4) . . ?
C49 Ag11 Ag16 43.9(4) . . ?
C49 Ag11 C151 109.3(6) . . ?
C151 Ag11 Ag7 43.1(3) . . ?
C151 Ag11 Ag8 125.1(4) . . ?
C151 Ag11 Ag16 70.2(3) . . ?
Ag6 Ag12 Ag7 89.85(5) . . ?
C43 Ag12 Ag6 46.9(4) . . ?
C43 Ag12 Ag7 132.9(4) . . ?
C43 Ag12 C151 149.3(5) . . ?
C151 Ag12 Ag6 129.7(4) . . ?
C151 Ag12 Ag7 43.8(4) . . ?
Ag4 Ag13 Ag6 83.52(4) . . ?
Ag4 Ag13 Ag14 71.09(4) . . ?
Ag4 Ag13 Ag15 124.04(5) . . ?
Ag14 Ag13 Ag6 109.36(4) . . ?
Ag15 Ag13 Ag6 87.44(4) . . ?
Ag15 Ag13 Ag14 60.43(4) . . ?
C37 Ag13 Ag4 46.2(4) . . ?
C37 Ag13 Ag6 111.7(6) . . ?
C37 Ag13 Ag14 95.7(6) . . ?
C37 Ag13 Ag15 154.1(7) . . ?
C37 Ag13 C43 134.9(7) . . ?
C37 Ag13 C44 129.7(7) . . ?
C37 Ag13 C55 114.1(7) . . ?
C43 Ag13 Ag4 125.5(3) . . ?
C43 Ag13 Ag6 42.5(3) . . ?
C43 Ag13 Ag14 125.4(3) . . ?
C43 Ag13 Ag15 71.0(3) . . ?
C43 Ag13 C44 27.5(4) . . ?
C44 Ag13 Ag4 148.1(3) . . ?
C44 Ag13 Ag6 69.3(3) . . ?
C44 Ag13 Ag14 132.8(3) . . ?
C44 Ag13 Ag15 72.5(3) . . ?
C55 Ag13 Ag4 112.9(3) . . ?
C55 Ag13 Ag6 128.6(3) . . ?
C55 Ag13 Ag14 44.8(3) . . ?
C55 Ag13 Ag15 42.3(4) . . ?
C55 Ag13 C43 108.7(5) . . ?
C55 Ag13 C44 97.3(5) . . ?
Ag5 Ag14 Ag13 102.33(5) . . ?
Ag5 Ag14 Ag15 131.17(6) . . ?
Ag15 Ag14 Ag13 58.34(4) . . ?
Ag18 Ag14 Ag5 90.47(4) . . ?
Ag18 Ag14 Ag13 167.20(6) . . ?
Ag18 Ag14 Ag15 112.95(6) . . ?
C55 Ag14 Ag5 152.9(4) . . ?
C55 Ag14 Ag13 50.6(4) . . ?
C55 Ag14 Ag15 41.3(4) . . ?
C55 Ag14 Ag18 116.6(4) . . ?
C55 Ag14 C56 27.0(5) . . ?
C56 Ag14 Ag5 150.1(3) . . ?
C56 Ag14 Ag13 65.0(3) . . ?
C56 Ag14 Ag15 67.3(3) . . ?
C56 Ag14 Ag18 103.6(3) . . ?
C61 Ag14 Ag5 48.2(4) . . ?
C61 Ag14 Ag13 142.6(4) . . ?
C61 Ag14 Ag15 156.1(4) . . ?
C61 Ag14 Ag18 48.5(4) . . ?
C61 Ag14 C55 152.9(6) . . ?
C61 Ag14 C56 126.5(6) . . ?
Ag13 Ag15 Ag14 61.22(4) . . ?
N1 Ag15 Ag13 127.3(3) . . ?
N1 Ag15 Ag14 144.8(3) . . ?
C55 Ag15 Ag13 52.7(4) . . ?
C55 Ag15 Ag14 45.4(4) . . ?
C55 Ag15 N1 169.8(5) . . ?
Ag10 Ag16 Ag11 70.77(5) . . ?
C49 Ag16 Ag10 48.2(4) . . ?
C49 Ag16 Ag11 51.1(5) . . ?
C177 Ag16 Ag10 138.4(3) . . ?
C177 Ag16 Ag11 130.0(4) . . ?
C177 Ag16 C49 172.9(5) . . ?
Ag10 Ag17 Ag19 95.02(4) . . ?
Ag10 Ag17 Ag25 161.45(5) . . ?
Ag25 Ag17 Ag19 69.60(4) . . ?
C7 Ag17 Ag10 46.5(4) . . ?
C7 Ag17 Ag19 141.4(4) . . ?
C7 Ag17 Ag25 147.1(3) . . ?
C79 Ag17 Ag10 127.9(3) . . ?
C79 Ag17 Ag19 41.8(4) . . ?
C79 Ag17 Ag25 45.3(3) . . ?
C79 Ag17 C7 159.9(5) . . ?
Ag14 Ag18 Ag22 166.67(6) . . ?
C61 Ag18 Ag14 46.7(4) . . ?
C61 Ag18 Ag22 143.3(4) . . ?
C61 Ag18 C62 26.8(5) . . ?
C62 Ag18 Ag14 71.4(4) . . ?
C62 Ag18 Ag22 120.6(4) . . ?
C145 Ag18 Ag14 133.6(4) . . ?
C145 Ag18 Ag22 42.3(4) . . ?
C145 Ag18 C61 159.0(6) . . ?
C145 Ag18 C62 137.3(5) . . ?
Ag24 Ag19 Ag17 152.44(5) . . ?
O29 Ag19 Ag17 65.5(2) . . ?
O29 Ag19 Ag24 117.7(2) . . ?
O29 Ag19 C68 89.0(4) . . ?
O29 Ag19 C80 132.2(4) . . ?
C67 Ag19 Ag17 154.8(4) . . ?
C67 Ag19 Ag24 43.2(3) . . ?
C67 Ag19 O29 89.7(4) . . ?
C67 Ag19 C68 27.6(5) . . ?
C67 Ag19 C80 137.6(5) . . ?
C68 Ag19 Ag17 140.3(3) . . ?
C68 Ag19 Ag24 65.9(3) . . ?
C79 Ag19 Ag17 38.2(3) . . ?
C79 Ag19 Ag24 128.3(3) . . ?
C79 Ag19 O29 103.6(4) . . ?
C79 Ag19 C67 166.5(5) . . ?
C79 Ag19 C68 147.9(5) . . ?
C79 Ag19 C80 29.0(5) . . ?
C80 Ag19 Ag17 66.9(3) . . ?
C80 Ag19 Ag24 106.0(3) . . ?
C80 Ag19 C68 128.1(5) . . ?
Ag24 Ag20 Ag23 78.13(5) . . ?
O47 Ag20 Ag23 127.61(18) . . ?
O47 Ag20 Ag24 130.74(19) . . ?
O47 Ag20 C74 109.7(4) . . ?
C67 Ag20 Ag23 120.5(4) . . ?
C67 Ag20 Ag24 48.3(3) . . ?
C67 Ag20 O47 108.6(4) . . ?
C67 Ag20 C73 136.1(5) . . ?
C67 Ag20 C74 118.8(5) . . ?
C73 Ag20 Ag23 39.2(4) . . ?
C73 Ag20 Ag24 112.5(4) . . ?
C73 Ag20 O47 110.6(4) . . ?
C73 Ag20 C74 26.7(5) . . ?
C74 Ag20 Ag23 62.1(3) . . ?
C74 Ag20 Ag24 119.6(4) . . ?
O89 Ag21 Ag23 121.47(18) . . ?
C73 Ag21 Ag23 45.6(4) . . ?
C73 Ag21 O89 85.8(5) . . ?
C73 Ag21 C145 174.2(5) . . ?
C73 Ag21 C146 147.2(6) . . ?
C145 Ag21 Ag23 134.3(4) . . ?
C145 Ag21 O89 97.5(4) . . ?
C145 Ag21 C146 28.3(5) . . ?
C146 Ag21 Ag23 111.8(4) . . ?
C146 Ag21 O89 124.8(4) . . ?
Ag31 Ag22 Ag18 161.73(5) . . ?
O102 Ag22 Ag18 54.1(2) . . ?
O102 Ag22 Ag31 131.1(2) . . ?
O102 Ag22 C146 120.4(4) . . ?
C139 Ag22 Ag18 150.9(4) . . ?
C139 Ag22 Ag31 46.5(4) . . ?
C139 Ag22 O102 103.2(4) . . ?
C139 Ag22 C145 157.9(5) . . ?
C139 Ag22 C146 131.6(5) . . ?
C145 Ag22 Ag18 39.4(4) . . ?
C145 Ag22 Ag31 128.9(4) . . ?
C145 Ag22 O102 93.2(4) . . ?
C145 Ag22 C146 28.0(5) . . ?
C146 Ag22 Ag18 66.3(4) . . ?
C146 Ag22 Ag31 105.9(4) . . ?
Ag21 Ag23 Ag20 76.45(4) . . ?
Ag21 Ag23 Ag30 108.93(5) . . ?
Ag29 Ag23 Ag20 100.20(6) . . ?
Ag29 Ag23 Ag21 151.79(6) . . ?
Ag29 Ag23 Ag30 54.88(5) . . ?
Ag30 Ag23 Ag20 137.53(6) . . ?
C73 Ag23 Ag20 42.9(4) . . ?
C73 Ag23 Ag21 47.9(4) . . ?
C73 Ag23 Ag29 141.6(4) . . ?
C73 Ag23 Ag30 156.0(4) . . ?
C73 Ag23 C169 155.6(12) . . ?
C169 Ag23 Ag20 145.6(11) . . ?
C169 Ag23 Ag21 137.8(11) . . ?
C169 Ag23 Ag29 49.5(12) . . ?
C169 Ag23 Ag30 43.9(11) . . ?
Ag19 Ag24 Ag28 109.45(6) . . ?
Ag19 Ag24 Ag29 152.81(6) . . ?
Ag20 Ag24 Ag19 78.46(4) . . ?
Ag20 Ag24 Ag28 138.19(6) . . ?
Ag20 Ag24 Ag29 101.21(5) . . ?
Ag28 Ag24 Ag29 53.14(5) . . ?
C67 Ag24 Ag19 46.3(4) . . ?
C67 Ag24 Ag20 50.0(4) . . ?
C67 Ag24 Ag28 155.7(4) . . ?
C67 Ag24 Ag29 148.8(4) . . ?
C67 Ag24 C157 154.5(6) . . ?
C67 Ag24 C158 126.0(5) . . ?
C157 Ag24 Ag19 142.8(4) . . ?
C157 Ag24 Ag20 138.2(4) . . ?
C157 Ag24 Ag28 42.6(4) . . ?
C157 Ag24 Ag29 40.7(4) . . ?
C157 Ag24 C158 28.6(5) . . ?
C158 Ag24 Ag19 138.0(4) . . ?
C158 Ag24 Ag20 132.5(5) . . ?
C158 Ag24 Ag28 68.6(4) . . ?
C158 Ag24 Ag29 60.8(4) . . ?
Ag27 Ag25 Ag17 166.54(5) . . ?
C79 Ag25 Ag17 40.7(3) . . ?
C79 Ag25 Ag27 128.6(4) . . ?
C79 Ag25 C80 27.3(4) . . ?
C79 Ag25 C86 136.6(5) . . ?
C80 Ag25 Ag17 67.7(3) . . ?
C80 Ag25 Ag27 102.8(3) . . ?
C80 Ag25 C86 125.2(5) . . ?
C85 Ag25 Ag17 150.3(5) . . ?
C85 Ag25 Ag27 43.2(5) . . ?
C85 Ag25 C79 151.9(5) . . ?
C85 Ag25 C80 128.1(5) . . ?
C85 Ag25 C86 26.6(7) . . ?
C86 Ag25 Ag17 124.5(5) . . ?
C86 Ag25 Ag27 68.5(5) . . ?
Ag41 Ag26 Ag27 166.19(7) . . ?
C85 Ag26 Ag27 41.0(5) . . ?
C85 Ag26 Ag41 152.8(5) . . ?
C85 Ag26 C86 28.3(6) . . ?
C86 Ag26 Ag27 67.9(5) . . ?
C86 Ag26 Ag41 125.8(5) . . ?
C115 Ag26 Ag27 127.7(6) . . ?
C115 Ag26 Ag41 42.5(6) . . ?
C115 Ag26 C85 150.9(6) . . ?
C115 Ag26 C86 135.7(6) . . ?
Ag25 Ag27 Ag26 86.20(5) . . ?
Ag25 Ag27 Ag28 104.23(5) . . ?
Ag25 Ag27 Ag35 150.94(6) . . ?
Ag26 Ag27 Ag28 149.99(6) . . ?
Ag35 Ag27 Ag26 100.29(5) . . ?
Ag35 Ag27 Ag28 57.60(5) . . ?
C85 Ag27 Ag25 46.8(4) . . ?
C85 Ag27 Ag26 45.0(4) . . ?
C85 Ag27 Ag28 150.8(4) . . ?
C85 Ag27 Ag35 145.1(4) . . ?
C85 Ag27 C91 160.9(7) . . ?
C91 Ag27 Ag25 136.6(4) . . ?
C91 Ag27 Ag26 137.2(4) . . ?
C91 Ag27 Ag28 41.4(5) . . ?
C91 Ag27 Ag35 45.2(4) . . ?
Ag24 Ag28 Ag27 113.00(6) . . ?
Ag29 Ag28 Ag24 66.11(5) . . ?
Ag29 Ag28 Ag27 149.05(6) . . ?
Ag29 Ag28 Ag34 63.43(5) . . ?
Ag29 Ag28 Ag35 110.23(6) . . ?
Ag34 Ag28 Ag24 98.87(5) . . ?
Ag34 Ag28 Ag27 87.05(4) . . ?
Ag35 Ag28 Ag24 155.50(6) . . ?
Ag35 Ag28 Ag27 56.74(4) . . ?
Ag35 Ag28 Ag34 60.54(4) . . ?
C91 Ag28 Ag24 142.7(5) . . ?
C91 Ag28 Ag27 38.9(6) . . ?
C91 Ag28 Ag29 151.2(5) . . ?
C91 Ag28 Ag34 102.1(4) . . ?
C91 Ag28 Ag35 44.6(4) . . ?
C91 Ag28 C92 27.2(6) . . ?
C92 Ag28 Ag24 142.1(3) . . ?
C92 Ag28 Ag27 65.1(5) . . ?
C92 Ag28 Ag29 135.9(4) . . ?
C92 Ag28 Ag34 118.3(3) . . ?
C92 Ag28 Ag35 58.1(4) . . ?
C157 Ag28 Ag24 43.1(4) . . ?
C157 Ag28 Ag27 151.0(4) . . ?
C157 Ag28 Ag29 48.6(4) . . ?
C157 Ag28 Ag34 110.0(4) . . ?
C157 Ag28 Ag35 152.1(4) . . ?
C157 Ag28 C91 145.8(6) . . ?
C157 Ag28 C92 120.8(6) . . ?
Ag23 Ag29 Ag24 76.36(5) . . ?
Ag23 Ag29 Ag34 106.80(6) . . ?
Ag28 Ag29 Ag23 132.87(7) . . ?
Ag28 Ag29 Ag24 60.75(5) . . ?
Ag28 Ag29 Ag34 61.57(5) . . ?
Ag30 Ag29 Ag23 68.23(5) . . ?
Ag30 Ag29 Ag24 137.63(6) . . ?
Ag30 Ag29 Ag28 135.03(7) . . ?
Ag30 Ag29 Ag34 74.78(5) . . ?
Ag34 Ag29 Ag24 94.70(5) . . ?
C97 Ag29 Ag23 130.0(3) . . ?
C97 Ag29 Ag24 128.7(4) . . ?
C97 Ag29 Ag28 73.2(4) . . ?
C97 Ag29 Ag30 66.6(4) . . ?
C97 Ag29 Ag34 40.7(3) . . ?
C157 Ag29 Ag23 108.7(4) . . ?
C157 Ag29 Ag24 40.2(4) . . ?
C157 Ag29 Ag28 47.4(4) . . ?
C157 Ag29 Ag30 176.9(4) . . ?
C157 Ag29 Ag34 107.0(4) . . ?
C157 Ag29 C97 116.5(5) . . ?
C157 Ag29 C169 126.6(11) . . ?
C169 Ag29 Ag23 46.1(11) . . ?
C169 Ag29 Ag24 115.3(11) . . ?
C169 Ag29 Ag28 174.0(10) . . ?
C169 Ag29 Ag30 50.9(10) . . ?
C169 Ag29 Ag34 124.2(11) . . ?
C169 Ag29 C97 112.1(11) . . ?
Ag29 Ag30 Ag23 56.89(5) . . ?
Ag29 Ag30 Ag31 142.00(7) . . ?
Ag29 Ag30 Ag33 115.40(7) . . ?
Ag31 Ag30 Ag23 106.87(6) . . ?
Ag33 Ag30 Ag23 157.31(7) . . ?
Ag33 Ag30 Ag31 65.00(5) . . ?
C163 Ag30 Ag23 143.0(4) . . ?
C163 Ag30 Ag29 159.8(4) . . ?
C163 Ag30 Ag31 44.5(4) . . ?
C163 Ag30 Ag33 45.4(4) . . ?
C163 Ag30 C169 143.1(12) . . ?
C169 Ag30 Ag23 40.6(11) . . ?
C169 Ag30 Ag29 50.1(11) . . ?
C169 Ag30 Ag31 140.7(11) . . ?
C169 Ag30 Ag33 154.0(11) . . ?
Ag22 Ag31 Ag30 114.25(5) . . ?
Ag22 Ag31 Ag32 92.47(4) . . ?
Ag22 Ag31 Ag33 164.95(6) . . ?
Ag30 Ag31 Ag33 56.66(5) . . ?
Ag32 Ag31 Ag30 148.54(6) . . ?
Ag32 Ag31 Ag33 93.46(5) . . ?
C139 Ag31 Ag22 48.1(4) . . ?
C139 Ag31 Ag30 161.8(4) . . ?
C139 Ag31 Ag32 48.8(4) . . ?
C139 Ag31 Ag33 141.5(4) . . ?
C139 Ag31 C163 146.1(5) . . ?
C163 Ag31 Ag22 142.8(4) . . ?
C163 Ag31 Ag30 43.2(4) . . ?
C163 Ag31 Ag32 120.5(4) . . ?
C163 Ag31 Ag33 40.4(4) . . ?
Ag31 Ag32 Ag37 174.29(6) . . ?
C133 Ag32 Ag31 135.4(5) . . ?
C133 Ag32 Ag37 45.4(5) . . ?
C133 Ag32 C139 155.1(7) . . ?
C133 Ag32 C140 129.9(7) . . ?
C139 Ag32 Ag31 44.6(4) . . ?
C139 Ag32 Ag37 138.2(4) . . ?
C139 Ag32 C140 29.3(5) . . ?
C140 Ag32 Ag31 70.3(4) . . ?
C140 Ag32 Ag37 113.9(4) . . ?
Ag30 Ag33 Ag31 58.35(4) . . ?
Ag30 Ag33 Ag39 157.27(7) . . ?
Ag31 Ag33 Ag39 121.03(5) . . ?
Ag36 Ag33 Ag30 102.91(6) . . ?
Ag36 Ag33 Ag31 133.45(6) . . ?
Ag36 Ag33 Ag39 59.79(4) . . ?
O87 Ag33 Ag30 104.61(19) . . ?
O87 Ag33 Ag31 61.7(2) . . ?
O87 Ag33 Ag36 87.5(2) . . ?
O87 Ag33 Ag39 62.7(2) . . ?
C103 Ag33 Ag30 142.0(4) . . ?
C103 Ag33 Ag31 158.8(4) . . ?
C103 Ag33 Ag36 49.8(4) . . ?
C103 Ag33 Ag39 38.5(4) . . ?
C103 Ag33 O87 100.3(4) . . ?
C103 Ag33 C163 152.3(6) . . ?
C163 Ag33 Ag30 44.2(4) . . ?
C163 Ag33 Ag31 40.6(4) . . ?
C163 Ag33 Ag36 147.0(4) . . ?
C163 Ag33 Ag39 151.9(4) . . ?
C163 Ag33 O87 102.1(5) . . ?
Ag28 Ag34 Ag29 55.00(4) . . ?
Ag28 Ag34 Ag35 59.00(4) . . ?
Ag35 Ag34 Ag29 102.40(5) . . ?
Ag36 Ag34 Ag28 104.58(5) . . ?
Ag36 Ag34 Ag29 105.65(5) . . ?
Ag36 Ag34 Ag35 58.10(4) . . ?
O34 Ag34 Ag28 91.9(2) . . ?
O34 Ag34 Ag29 129.33(18) . . ?
O34 Ag34 Ag35 86.5(2) . . ?
O34 Ag34 Ag36 120.50(19) . . ?
O34 Ag34 O46 66.7(3) . . ?
O46 Ag34 Ag28 84.24(18) . . ?
O46 Ag34 Ag29 72.27(17) . . ?
O46 Ag34 Ag35 133.99(18) . . ?
O46 Ag34 Ag36 167.82(18) . . ?
C97 Ag34 Ag28 72.8(4) . . ?
C97 Ag34 Ag29 49.5(4) . . ?
C97 Ag34 Ag35 76.6(4) . . ?
C97 Ag34 Ag36 56.2(4) . . ?
C97 Ag34 O34 161.4(5) . . ?
C97 Ag34 O46 120.6(4) . . ?
Ag27 Ag35 Ag28 65.66(5) . . ?
Ag27 Ag35 Ag34 91.97(5) . . ?
Ag27 Ag35 Ag40 115.51(5) . . ?
Ag28 Ag35 Ag34 60.46(4) . . ?
Ag28 Ag35 Ag40 157.19(6) . . ?
Ag34 Ag35 Ag40 96.98(4) . . ?
Ag36 Ag35 Ag27 146.86(6) . . ?
Ag36 Ag35 Ag28 106.26(6) . . ?
Ag36 Ag35 Ag34 58.77(4) . . ?
Ag36 Ag35 Ag40 59.33(4) . . ?
O27 Ag35 Ag27 64.22(19) . . ?
O27 Ag35 Ag28 111.41(18) . . ?
O27 Ag35 Ag34 77.78(19) . . ?
O27 Ag35 Ag36 92.4(2) . . ?
O27 Ag35 Ag40 56.00(18) . . ?
C91 Ag35 Ag27 44.0(6) . . ?
C91 Ag35 Ag28 46.4(5) . . ?
C91 Ag35 Ag34 103.6(5) . . ?
C91 Ag35 Ag36 150.0(6) . . ?
C91 Ag35 Ag40 150.6(6) . . ?
C91 Ag35 O27 108.1(6) . . ?
C109 Ag35 Ag27 149.4(5) . . ?
C109 Ag35 Ag28 144.9(5) . . ?
C109 Ag35 Ag34 105.8(5) . . ?
C109 Ag35 Ag36 47.8(5) . . ?
C109 Ag35 Ag40 39.0(4) . . ?
C109 Ag35 O27 95.0(4) . . ?
C109 Ag35 C91 145.8(7) . . ?
Ag33 Ag36 Ag34 83.00(5) . . ?
Ag33 Ag36 Ag35 144.47(6) . . ?
Ag33 Ag36 Ag39 68.17(5) . . ?
Ag33 Ag36 Ag40 137.52(6) . . ?
Ag34 Ag36 Ag39 121.57(6) . . ?
Ag34 Ag36 Ag40 104.46(5) . . ?
Ag35 Ag36 Ag34 63.13(4) . . ?
Ag35 Ag36 Ag39 138.26(6) . . ?
Ag35 Ag36 Ag40 66.53(5) . . ?
Ag39 Ag36 Ag40 72.72(5) . . ?
C97 Ag36 Ag33 73.8(4) . . ?
C97 Ag36 Ag34 43.0(3) . . ?
C97 Ag36 Ag35 74.0(4) . . ?
C97 Ag36 Ag39 141.0(3) . . ?
C97 Ag36 Ag40 138.4(4) . . ?
C103 Ag36 Ag33 48.4(4) . . ?
C103 Ag36 Ag34 131.1(4) . . ?
C103 Ag36 Ag35 165.1(4) . . ?
C103 Ag36 Ag39 43.2(4) . . ?
C103 Ag36 Ag40 108.6(4) . . ?
C103 Ag36 C97 112.8(5) . . ?
C109 Ag36 Ag33 169.2(4) . . ?
C109 Ag36 Ag34 107.4(4) . . ?
C109 Ag36 Ag35 45.0(4) . . ?
C109 Ag36 Ag39 107.1(4) . . ?
C109 Ag36 Ag40 43.6(4) . . ?
C109 Ag36 C97 111.8(5) . . ?
C109 Ag36 C103 121.4(6) . . ?
O1W Ag37 Ag32 144.4(4) . . ?
O1W Ag37 N5 87.8(6) . 2_565 ?
C133 Ag37 Ag32 43.8(5) . . ?
C133 Ag37 O1W 161.1(8) . . ?
C133 Ag37 N5 105.4(7) . 2_565 ?
N5 Ag37 Ag32 109.1(5) 2_565 . ?
O86 Ag38 Ag39 123.3(2) . . ?
C127 Ag38 Ag39 46.1(3) . . ?
C127 Ag38 O86 88.8(4) . . ?
C127 Ag38 C133 165.8(6) . . ?
C127 Ag38 C134 139.0(6) . . ?
C133 Ag38 Ag39 128.5(5) . . ?
C133 Ag38 O86 102.7(5) . . ?
C133 Ag38 C134 28.6(6) . . ?
C134 Ag38 Ag39 126.2(5) . . ?
C134 Ag38 O86 110.2(5) . . ?
Ag36 Ag39 Ag33 52.03(4) . . ?
Ag38 Ag39 Ag33 99.28(5) . . ?
Ag38 Ag39 Ag36 135.95(6) . . ?
Ag38 Ag39 Ag43 78.16(5) . . ?
Ag43 Ag39 Ag33 133.81(6) . . ?
Ag43 Ag39 Ag36 98.29(6) . . ?
C103 Ag39 Ag33 38.8(4) . . ?
C103 Ag39 Ag36 44.7(4) . . ?
C103 Ag39 Ag38 133.4(5) . . ?
C103 Ag39 Ag43 141.4(5) . . ?
C103 Ag39 C104 27.3(5) . . ?
C104 Ag39 Ag33 59.6(3) . . ?
C104 Ag39 Ag36 68.8(4) . . ?
C104 Ag39 Ag38 130.2(4) . . ?
C104 Ag39 Ag43 150.1(4) . . ?
C127 Ag39 Ag33 147.7(4) . . ?
C127 Ag39 Ag36 146.8(5) . . ?
C127 Ag39 Ag38 48.5(4) . . ?
C127 Ag39 Ag43 48.5(5) . . ?
C127 Ag39 C103 166.4(6) . . ?
C127 Ag39 C104 139.2(5) . . ?
Ag36 Ag40 Ag35 54.14(4) . . ?
Ag42 Ag40 Ag35 112.77(6) . . ?
Ag42 Ag40 Ag36 158.93(7) . . ?
Ag43 Ag40 Ag35 141.03(6) . . ?
Ag43 Ag40 Ag36 100.75(6) . . ?
Ag43 Ag40 Ag42 80.09(5) . . ?
C109 Ag40 Ag35 37.5(4) . . ?
C109 Ag40 Ag36 44.3(5) . . ?
C109 Ag40 Ag42 137.3(5) . . ?
C109 Ag40 Ag43 142.6(5) . . ?
C109 Ag40 C110 25.5(5) . . ?
C110 Ag40 Ag35 59.9(3) . . ?
C110 Ag40 Ag36 62.4(4) . . ?
C110 Ag40 Ag42 129.0(4) . . ?
C110 Ag40 Ag43 140.2(3) . . ?
C121 Ag40 Ag35 159.9(4) . . ?
C121 Ag40 Ag36 145.6(4) . . ?
C121 Ag40 Ag42 47.5(4) . . ?
C121 Ag40 Ag43 49.8(4) . . ?
C121 Ag40 C109 151.5(6) . . ?
C121 Ag40 C110 125.9(5) . . ?
Ag26 Ag41 Ag42 77.48(6) . . ?
N2 Ag41 Ag26 141.5(5) . . ?
N2 Ag41 Ag42 132.0(6) . . ?
C115 Ag41 Ag26 46.6(4) . . ?
C115 Ag41 Ag42 45.4(5) . . ?
C115 Ag41 N2 171.5(6) . . ?
Ag40 Ag42 Ag41 138.22(8) . . ?
O26 Ag42 Ag40 108.0(2) . . ?
O26 Ag42 Ag41 64.3(2) . . ?
O26 Ag42 C116 131.6(6) . . ?
O26 Ag42 C122 94.5(4) . . ?
C115 Ag42 Ag40 116.1(5) . . ?
C115 Ag42 Ag41 40.9(6) . . ?
C115 Ag42 O26 103.6(6) . . ?
C115 Ag42 C116 28.0(7) . . ?
C115 Ag42 C121 159.7(6) . . ?
C115 Ag42 C122 159.1(6) . . ?
C116 Ag42 Ag40 100.9(5) . . ?
C116 Ag42 Ag41 68.2(6) . . ?
C116 Ag42 C122 132.8(7) . . ?
C121 Ag42 Ag40 44.0(4) . . ?
C121 Ag42 Ag41 153.0(4) . . ?
C121 Ag42 O26 89.0(4) . . ?
C121 Ag42 C116 136.9(7) . . ?
C121 Ag42 C122 27.2(5) . . ?
C122 Ag42 Ag40 66.8(4) . . ?
C122 Ag42 Ag41 149.7(3) . . ?
Ag40 Ag43 Ag39 78.54(5) . . ?
O44 Ag43 Ag39 129.4(2) . . ?
O44 Ag43 Ag40 127.6(2) . . ?
C121 Ag43 Ag39 112.5(4) . . ?
C121 Ag43 Ag40 47.1(4) . . ?
C121 Ag43 O44 116.1(5) . . ?
C121 Ag43 C127 128.8(6) . . ?
C127 Ag43 Ag39 44.0(3) . . ?
C127 Ag43 Ag40 118.8(3) . . ?
C127 Ag43 O44 107.8(4) . . ?
K1 P1 K1A 47.54(18) . . ?
O55 P1 K1 122.4(4) . . ?
O55 P1 K1A 122.2(3) . . ?
O55 P1 O60 106.8(4) . . ?
O56 P1 K1 79.6(3) . . ?
O56 P1 K1A 32.1(3) . . ?
O56 P1 O55 109.3(5) . . ?
O56 P1 O57 112.4(4) . . ?
O56 P1 O60 109.7(5) . . ?
O57 P1 K1 32.7(3) . . ?
O57 P1 K1A 80.3(3) . . ?
O57 P1 O55 109.3(5) . . ?
O57 P1 O60 109.2(5) . . ?
O60 P1 K1 123.8(3) . . ?
O60 P1 K1A 123.9(3) . . ?
K1 P2 K1A 48.03(18) . . ?
O51 P2 K1 122.4(3) . . ?
O51 P2 K1A 122.2(4) . . ?
O51 P2 O54 107.7(4) . . ?
O52 P2 K1 31.6(3) . . ?
O52 P2 K1A 79.6(3) . . ?
O52 P2 O51 110.2(4) . . ?
O52 P2 O53 110.2(5) . . ?
O52 P2 O54 109.1(4) . . ?
O53 P2 K1 78.7(3) . . ?
O53 P2 K1A 30.6(3) . . ?
O53 P2 O51 109.3(4) . . ?
O53 P2 O54 110.3(5) . . ?
O54 P2 K1 123.0(3) . . ?
O54 P2 K1A 122.8(3) . . ?
K1 P3 K1A 46.12(17) . . ?
O67 P3 K1 124.9(3) . . ?
O67 P3 K1A 125.0(3) . . ?
O68 P3 K1 33.5(3) . . ?
O68 P3 K1A 79.6(3) . . ?
O68 P3 O67 108.2(4) . . ?
O68 P3 O69 113.6(4) . . ?
O68 P3 O70 109.7(4) . . ?
O69 P3 K1 80.2(3) . . ?
O69 P3 K1A 34.1(3) . . ?
O69 P3 O67 109.9(4) . . ?
O69 P3 O70 109.4(4) . . ?
O70 P3 K1 122.1(3) . . ?
O70 P3 K1A 123.1(3) . . ?
O70 P3 O67 105.6(4) . . ?
O58 P4 O64 106.0(4) . . ?
O65 P4 O58 109.6(4) . . ?
O65 P4 O64 109.4(4) . . ?
O66 P4 O58 109.8(4) . . ?
O66 P4 O64 110.0(4) . . ?
O66 P4 O65 112.0(4) . . ?
K1A P5 K1 46.14(18) . . ?
O59 P5 K1 122.5(3) . . ?
O59 P5 K1A 122.1(3) . . ?
O61 P5 K1 34.0(3) . . ?
O61 P5 K1A 80.2(3) . . ?
O61 P5 O59 108.9(4) . . ?
O61 P5 O63 109.9(4) . . ?
O62 P5 K1 78.7(3) . . ?
O62 P5 K1A 32.6(3) . . ?
O62 P5 O59 109.7(4) . . ?
O62 P5 O61 112.7(5) . . ?
O62 P5 O63 109.1(5) . . ?
O63 P5 K1 124.9(3) . . ?
O63 P5 K1A 124.4(3) . . ?
O63 P5 O59 106.3(4) . . ?
K1A K1 O8 129.3(3) . . ?
K1A K1 O9 131.4(3) . . ?
O6 K1 K1A 131.8(3) . . ?
O6 K1 O8 91.0(3) . . ?
O6 K1 O9 92.5(3) . . ?
O9 K1 O8 52.3(2) . . ?
O10 K1 K1A 132.8(3) . . ?
O10 K1 O6 53.4(3) . . ?
O10 K1 O8 92.1(3) . . ?
O10 K1 O9 53.7(3) . . ?
O52 K1 K1A 84.5(3) . . ?
O52 K1 O6 58.5(3) . . ?
O52 K1 O8 146.1(4) . . ?
O52 K1 O9 110.0(4) . . ?
O52 K1 O10 58.8(3) . . ?
O52 K1 O57 74.0(3) . . ?
O52 K1 O61 145.5(4) . . ?
O52 K1 O65 141.9(4) . . ?
O52 K1 O68 73.1(3) . . ?
O57 K1 K1A 85.0(3) . . ?
O57 K1 O6 109.8(4) . . ?
O57 K1 O8 107.2(4) . . ?
O57 K1 O9 57.7(3) . . ?
O57 K1 O10 58.6(3) . . ?
O57 K1 O61 72.4(3) . . ?
O57 K1 O65 140.9(4) . . ?
O57 K1 O68 146.3(4) . . ?
O61 K1 K1A 84.9(3) . . ?
O61 K1 O6 143.1(4) . . ?
O61 K1 O8 55.2(3) . . ?
O61 K1 O9 56.4(3) . . ?
O61 K1 O10 108.1(4) . . ?
O61 K1 O65 69.2(3) . . ?
O65 K1 K1A 84.7(3) . . ?
O65 K1 O6 105.1(3) . . ?
O65 K1 O8 54.5(3) . . ?
O65 K1 O9 104.4(3) . . ?
O65 K1 O10 142.4(4) . . ?
O68 K1 K1A 84.9(3) . . ?
O68 K1 O6 57.0(3) . . ?
O68 K1 O8 104.0(3) . . ?
O68 K1 O9 143.4(4) . . ?
O68 K1 O10 108.4(4) . . ?
O68 K1 O61 138.3(4) . . ?
O68 K1 O65 69.6(3) . . ?
O2W K1 K1A 2.3(6) . . ?
O2W K1 O6 129.6(7) . . ?
O2W K1 O8 131.4(7) . . ?
O2W K1 O9 132.9(7) . . ?
O2W K1 O10 131.6(6) . . ?
O2W K1 O52 82.4(7) . . ?
O2W K1 O57 85.2(6) . . ?
O2W K1 O61 87.1(7) . . ?
O2W K1 O65 85.9(6) . . ?
O2W K1 O68 83.5(7) . . ?
O2WA K1 K1A 3.5(19) . . ?
O2WA K1 O6 129(2) . . ?
O2WA K1 O8 133(2) . . ?
O2WA K1 O9 132(2) . . ?
O2WA K1 O10 130(2) . . ?
O2WA K1 O52 81(2) . . ?
O2WA K1 O57 83.6(19) . . ?
O2WA K1 O61 88(2) . . ?
O2WA K1 O65 88(2) . . ?
O2WA K1 O68 84(2) . . ?
O2WA K1 O2W 2(2) . . ?
K1 K1A O108 130.0(3) . . ?
K1 K1A O110 131.5(3) . . ?
O53 K1A K1 84.0(3) . . ?
O53 K1A O56 73.2(3) . . ?
O53 K1A O62 144.9(4) . . ?
O53 K1A O66 141.8(4) . . ?
O53 K1A O69 72.5(3) . . ?
O53 K1A O106 58.9(3) . . ?
O53 K1A O107 109.7(3) . . ?
O53 K1A O108 145.8(4) . . ?
O53 K1A O110 58.3(3) . . ?
O56 K1A K1 83.8(3) . . ?
O56 K1A O62 72.7(3) . . ?
O56 K1A O66 141.2(4) . . ?
O56 K1A O69 144.8(4) . . ?
O56 K1A O106 58.6(3) . . ?
O56 K1A O107 58.0(3) . . ?
O56 K1A O108 108.4(3) . . ?
O56 K1A O110 109.6(3) . . ?
O62 K1A K1 84.2(3) . . ?
O62 K1A O66 69.4(3) . . ?
O62 K1A O69 138.8(4) . . ?
O62 K1A O106 108.3(3) . . ?
O62 K1A O107 57.0(3) . . ?
O62 K1A O108 56.4(3) . . ?
O62 K1A O110 144.1(4) . . ?
O66 K1A K1 84.7(3) . . ?
O66 K1A O106 143.2(4) . . ?
O66 K1A O107 105.4(3) . . ?
O66 K1A O108 55.1(3) . . ?
O66 K1A O110 105.7(3) . . ?
O69 K1A K1 84.7(3) . . ?
O69 K1A O66 70.1(3) . . ?
O69 K1A O106 108.5(3) . . ?
O69 K1A O107 144.4(4) . . ?
O69 K1A O108 104.4(3) . . ?
O69 K1A O110 57.0(3) . . ?
O106 K1A K1 132.1(3) . . ?
O106 K1A O107 53.4(3) . . ?
O106 K1A O108 92.0(3) . . ?
O106 K1A O110 53.6(3) . . ?
O107 K1A K1 130.7(3) . . ?
O107 K1A O108 53.0(2) . . ?
O107 K1A O110 92.9(3) . . ?
O110 K1A O108 90.9(3) . . ?
O2W K1A K1 6.4(18) . . ?
O2W K1A O53 78.2(18) . . ?
O2W K1A O56 84.5(18) . . ?
O2W K1A O62 90.5(19) . . ?
O2W K1A O66 87.9(18) . . ?
O2W K1A O69 80.7(19) . . ?
O2W K1A O106 128.7(18) . . ?
O2W K1A O107 134.9(19) . . ?
O2W K1A O108 135.7(19) . . ?
O2W K1A O110 125.3(19) . . ?
O2W K1A O2WA 5.4(19) . . ?
O2WA K1A K1 1.2(7) . . ?
O2WA K1A O53 82.8(7) . . ?
O2WA K1A O56 83.3(6) . . ?
O2WA K1A O62 85.1(7) . . ?
O2WA K1A O66 85.7(6) . . ?
O2WA K1A O69 84.5(7) . . ?
O2WA K1A O106 131.1(7) . . ?
O2WA K1A O107 131.0(7) . . ?
O2WA K1A O108 131.2(7) . . ?
O2WA K1A O110 130.6(7) . . ?
W3 O3 Ag9 114.7(4) . . ?
W2 O6 K1 94.9(3) . . ?
W3 O6 W2 158.9(5) . . ?
W3 O6 K1 97.3(3) . . ?
W3 O7 K1 91.6(3) . . ?
W4 O7 W3 165.5(4) . . ?
W4 O7 K1 95.4(3) . . ?
W4 O8 W5 164.9(5) . . ?
W4 O8 K1 94.9(3) . . ?
W5 O8 K1 92.2(3) . . ?
W1 O9 K1 91.4(3) . . ?
W5 O9 W1 162.6(5) . . ?
W5 O9 K1 96.1(3) . . ?
W1 O10 W2 156.6(5) . . ?
W1 O10 K1 97.3(4) . . ?
W2 O10 K1 97.2(3) . . ?
W2 O11 W8 145.8(5) . . ?
W2 O12 W7 154.3(5) . . ?
W1 O13 W6 147.7(5) . . ?
W15 O14 W1 151.2(5) . . ?
W14 O15 W5 151.3(5) . . ?
W13 O16 W5 150.4(5) . . ?
W12 O17 W4 145.1(5) . . ?
W11 O18 W4 157.6(4) . . ?
W10 O19 W3 145.1(5) . . ?
W9 O20 W3 156.2(5) . . ?
W9 O21 Ag1 112.3(4) . . ?
W14 O26 Ag42 122.9(4) . . ?
W13 O27 Ag35 125.6(4) . . ?
W11 O29 Ag19 117.0(4) . . ?
W6 O31 W15 151.9(4) . . ?
W15 O32 W14 161.8(5) . . ?
W14 O33 W13 148.1(4) . . ?
W12 O34 Ag34 101.0(3) . . ?
W13 O34 W12 153.8(5) . . ?
W13 O34 Ag34 104.9(3) . . ?
W12 O35 W11 145.9(4) . . ?
W11 O36 W10 160.3(4) . . ?
W10 O37 W9 145.7(4) . . ?
W9 O38 W8 162.7(5) . . ?
W8 O39 W7 151.5(4) . . ?
W7 O40 W6 164.4(5) . . ?
W7 O41 W17 121.3(4) . . ?
W16 O42 W6 120.2(4) . . ?
W25 O43 W15 119.7(4) . . ?
W14 O44 Ag43 106.0(4) . . ?
W24 O44 W14 117.5(4) . . ?
W24 O44 Ag43 116.0(4) . . ?
W23 O45 W13 117.8(4) . . ?
W12 O46 W22 118.4(4) . . ?
W12 O46 Ag34 98.7(3) . . ?
W22 O46 Ag34 99.1(3) . . ?
W11 O47 W21 118.2(4) . . ?
W11 O47 Ag20 114.4(4) . . ?
W21 O47 Ag20 105.5(3) . . ?
W10 O48 W20 119.0(4) . . ?
W19 O49 W9 118.2(4) . . ?
W8 O50 W18 121.3(4) . . ?
W17 O51 W7 92.6(3) . . ?
P2 O51 W7 129.2(5) . . ?
P2 O51 W17 124.7(5) . . ?
W2 O52 K1 100.7(3) . . ?
P2 O52 W2 129.2(5) . . ?
P2 O52 K1 130.1(5) . . ?
W30 O53 K1A 100.4(4) . . ?
P2 O53 W30 128.5(5) . . ?
P2 O53 K1A 131.1(5) . . ?
W18 O54 W8 93.6(3) . . ?
P2 O54 W8 123.6(5) . . ?
P2 O54 W18 128.0(4) . . ?
W16 O55 W6 92.9(3) . . ?
P1 O55 W6 124.6(5) . . ?
P1 O55 W16 129.7(5) . . ?
W26 O56 K1A 99.0(3) . . ?
P1 O56 W26 130.9(4) . . ?
P1 O56 K1A 130.0(5) . . ?
W1 O57 K1 99.3(3) . . ?
P1 O57 W1 131.8(5) . . ?
P1 O57 K1 128.8(5) . . ?
W11 O58 W21 94.9(3) . . ?
P4 O58 W11 129.8(4) . . ?
P4 O58 W21 124.4(4) . . ?
W24 O59 W14 95.1(3) . . ?
P5 O59 W14 125.2(5) . . ?
P5 O59 W24 129.7(5) . . ?
W15 O60 W25 94.8(3) . . ?
P1 O60 W15 128.1(5) . . ?
P1 O60 W25 123.3(5) . . ?
W5 O61 K1 97.5(3) . . ?
P5 O61 W5 134.5(5) . . ?
P5 O61 K1 127.9(4) . . ?
W27 O62 K1A 96.2(3) . . ?
P5 O62 W27 133.6(5) . . ?
P5 O62 K1A 130.2(5) . . ?
W13 O63 W23 96.3(3) . . ?
P5 O63 W13 126.3(5) . . ?
P5 O63 W23 123.1(4) . . ?
W12 O64 W22 96.8(3) . . ?
P4 O64 W12 123.8(4) . . ?
P4 O64 W22 127.1(5) . . ?
W4 O65 K1 97.6(3) . . ?
P4 O65 W4 133.5(4) . . ?
P4 O65 K1 128.9(4) . . ?
W28 O66 K1A 96.6(3) . . ?
P4 O66 W28 133.7(5) . . ?
P4 O66 K1A 129.8(5) . . ?
W20 O67 W10 95.9(3) . . ?
P3 O67 W10 124.2(4) . . ?
P3 O67 W20 127.3(4) . . ?
W3 O68 K1 97.7(3) . . ?
P3 O68 W3 133.3(5) . . ?
P3 O68 K1 128.7(5) . . ?
W29 O69 K1A 98.1(3) . . ?
P3 O69 W29 133.9(4) . . ?
P3 O69 K1A 127.9(4) . . ?
W9 O70 W19 94.0(3) . . ?
P3 O70 W9 131.1(4) . . ?
P3 O70 W19 124.5(4) . . ?
W25 O71 W16 151.3(5) . . ?
W16 O72 W17 163.6(5) . . ?
W17 O73 W18 150.6(5) . . ?
W18 O74 W19 162.6(5) . . ?
W19 O75 W20 150.1(4) . . ?
W20 O76 W21 160.1(4) . . ?
W21 O77 W22 147.8(4) . . ?
W22 O78 W23 157.0(5) . . ?
W23 O79 W24 145.1(4) . . ?
W24 O80 W25 160.2(5) . . ?
W24 O86 Ag38 114.9(4) . . ?
W23 O87 Ag33 139.8(5) . . ?
W21 O89 Ag21 107.6(4) . . ?
W18 O91 W30 153.1(5) . . ?
W30 O92 W17 147.7(5) . . ?
W26 O93 W16 154.0(5) . . ?
W25 O94 W26 144.3(5) . . ?
W24 O95 W27 157.0(5) . . ?
W23 O96 W27 146.1(5) . . ?
W22 O97 W28 152.8(5) . . ?
W21 O98 W28 149.4(5) . . ?
W20 O99 W29 151.8(5) . . ?
W29 O100 W19 149.4(4) . . ?
W28 O102 Ag22 113.4(4) . . ?
W29 O103 Ag5 116.4(4) . . ?
W26 O106 K1A 95.9(3) . . ?
W30 O106 W26 157.6(5) . . ?
W30 O106 K1A 96.9(3) . . ?
W26 O107 K1A 94.8(3) . . ?
W27 O107 W26 160.9(5) . . ?
W27 O107 K1A 97.0(3) . . ?
W27 O108 K1A 92.5(3) . . ?
W28 O108 W27 164.9(5) . . ?
W28 O108 K1A 94.8(3) . . ?
W28 O109 W29 162.9(4) . . ?
W28 O109 K1A 95.7(3) . . ?
W29 O109 K1A 93.5(3) . . ?
W29 O110 W30 159.7(4) . . ?
W29 O110 K1A 97.0(3) . . ?
W30 O110 K1A 93.5(3) . . ?
C177 N1 Ag15 176.9(12) . . ?
C175 N2 Ag41 173(2) . . ?
Ag8 C1 Ag1 80.4(5) . . ?
Ag8 C1 Ag9 83.6(5) . . ?
Ag9 C1 Ag1 108.3(6) . . ?
C2 C1 Ag1 103.6(11) . . ?
C2 C1 Ag8 151.2(12) . . ?
C2 C1 Ag9 120.6(11) . . ?
C1 C2 C3 174.8(15) . . ?
C2 C3 C4 110.9(12) . . ?
C2 C3 C5 109.1(13) . . ?
C2 C3 C6 109.4(13) . . ?
C5 C3 C4 108.4(14) . . ?
C6 C3 C4 110.1(15) . . ?
C6 C3 C5 108.9(15) . . ?
Ag10 C7 Ag9 86.4(5) . . ?
Ag10 C7 Ag17 84.5(5) . . ?
Ag17 C7 Ag9 146.7(7) . . ?
C8 C7 Ag9 86.6(10) . . ?
C8 C7 Ag10 147.3(12) . . ?
C8 C7 Ag17 117.0(12) . . ?
C7 C8 Ag9 64.3(9) . . ?
C7 C8 C9 176.9(15) . . ?
C9 C8 Ag9 118.4(12) . . ?
C8 C9 C12 103.2(18) . . ?
C10 C9 C8 115.0(15) . . ?
C10 C9 C12 97(2) . . ?
C11 C9 C8 112.5(18) . . ?
C11 C9 C10 127(2) . . ?
C11 C9 C12 94(2) . . ?
Ag2 C13 Ag1 103.4(5) . . ?
Ag7 C13 Ag1 98.7(5) . . ?
Ag7 C13 Ag2 83.2(4) . . ?
C14 C13 Ag1 85.5(10) . . ?
C14 C13 Ag2 134.4(13) . . ?
C14 C13 Ag7 140.4(12) . . ?
C13 C14 Ag1 66.4(10) . . ?
C13 C14 C15 177.5(17) . . ?
C15 C14 Ag1 116.0(11) . . ?
C14 C15 C16 108.2(18) . . ?
C14 C15 C17 110.2(17) . . ?
C14 C15 C18 108.8(16) . . ?
C16 C15 C17 110.2(19) . . ?
C18 C15 C16 111(2) . . ?
C18 C15 C17 108(2) . . ?
Ag8 C19 Ag11 86.7(9) . . ?
C20 C19 Ag8 152(3) . . ?
C20 C19 Ag11 115.9(18) . . ?
C19 C20 C21 178(2) . . ?
C20 C21 C24 109.9(7) . . ?
C22 C21 C20 110.2(7) . . ?
C22 C21 C23 110.5(7) . . ?
C22 C21 C24 109.6(7) . . ?
C23 C21 C20 109.8(7) . . ?
C23 C21 C24 106.9(7) . . ?
Ag3 C25 Ag5 109.3(6) . . ?
Ag4 C25 Ag3 83.3(5) . . ?
Ag4 C25 Ag5 86.2(5) . . ?
C26 C25 Ag3 116.4(12) . . ?
C26 C25 Ag4 154.6(13) . . ?
C26 C25 Ag5 100.8(10) . . ?
C25 C26 C27 173.7(15) . . ?
C28 C27 C26 108.7(13) . . ?
C29 C27 C26 105.3(15) . . ?
C29 C27 C28 110.0(19) . . ?
C30 C27 C26 109.1(14) . . ?
C30 C27 C28 111.4(19) . . ?
C30 C27 C29 112(2) . . ?
Ag3 C31 Ag2 116.2(5) . . ?
Ag6 C31 Ag2 92.3(5) . . ?
Ag6 C31 Ag3 90.6(5) . . ?
C32 C31 Ag2 102.4(11) . . ?
C32 C31 Ag3 93.7(10) . . ?
C32 C31 Ag6 160.8(11) . . ?
C31 C32 Ag3 59.2(9) . . ?
C31 C32 C33 175.8(14) . . ?
C33 C32 Ag3 123.8(10) . . ?
C32 C33 C34 110.2(15) . . ?
C32 C33 C35 107.6(13) . . ?
C32 C33 C36 108.5(17) . . ?
C35 C33 C34 106.9(16) . . ?
C36 C33 C34 112.6(19) . . ?
C36 C33 C35 111.0(19) . . ?
Ag4 C37 Ag13 83.3(6) . . ?
C38 C37 Ag4 143.3(19) . . ?
C38 C37 Ag13 133.4(18) . . ?
C37 C38 C39 178(2) . . ?
C38 C39 C42 107(2) . . ?
C40 C39 C38 112(2) . . ?
C40 C39 C41 107(2) . . ?
C40 C39 C42 127(2) . . ?
C41 C39 C38 108(2) . . ?
C41 C39 C42 93(2) . . ?
Ag6 C43 Ag12 82.4(5) . . ?
Ag6 C43 Ag13 86.3(5) . . ?
Ag12 C43 Ag13 143.2(6) . . ?
C44 C43 Ag6 161.8(12) . . ?
C44 C43 Ag12 113.4(11) . . ?
C44 C43 Ag13 85.6(10) . . ?
C43 C44 Ag13 66.9(9) . . ?
C43 C44 C45 176.6(15) . . ?
C45 C44 Ag13 115.0(9) . . ?
C44 C45 C46 107.5(12) . . ?
C44 C45 C47 109.1(12) . . ?
C44 C45 C48 109.3(13) . . ?
C46 C45 C47 109.6(13) . . ?
C48 C45 C46 111.8(13) . . ?
C48 C45 C47 109.5(15) . . ?
Ag10 C49 Ag11 98.5(6) . . ?
Ag16 C49 Ag10 86.1(6) . . ?
Ag16 C49 Ag11 85.0(6) . . ?
C50 C49 Ag10 106.5(13) . . ?
C50 C49 Ag11 101.2(16) . . ?
C50 C49 Ag16 164.8(15) . . ?
C49 C50 C51 177(2) . . ?
C50 C51 C53 107(2) . . ?
C50 C51 C54 108(2) . . ?
C52 C51 C50 109(3) . . ?
C52 C51 C53 105(3) . . ?
C52 C51 C54 114(3) . . ?
C54 C51 C53 114(3) . . ?
Ag14 C55 Ag13 84.6(5) . . ?
Ag15 C55 Ag13 85.0(5) . . ?
Ag15 C55 Ag14 93.4(5) . . ?
C56 C55 Ag13 114.6(11) . . ?
C56 C55 Ag14 99.4(11) . . ?
C56 C55 Ag15 157.4(13) . . ?
C55 C56 Ag14 53.6(9) . . ?
C55 C56 C57 175.5(17) . . ?
C57 C56 Ag14 128.7(12) . . ?
C56 C57 C58 107.9(16) . . ?
C56 C57 C59 108.1(17) . . ?
C56 C57 C60 107.7(16) . . ?
C59 C57 C58 109.0(19) . . ?
C60 C57 C58 113(2) . . ?
C60 C57 C59 111(2) . . ?
Ag14 C61 Ag5 85.7(6) . . ?
Ag14 C61 Ag18 84.8(6) . . ?
Ag18 C61 Ag5 142.6(8) . . ?
C62 C61 Ag5 108.3(13) . . ?
C62 C61 Ag14 153.5(14) . . ?
C62 C61 Ag18 95.8(12) . . ?
C61 C62 Ag18 57.4(10) . . ?
C61 C62 C63 177(2) . . ?
C63 C62 Ag18 124.3(14) . . ?
C62 C63 C64 110(2) . . ?
C65 C63 C62 110(2) . . ?
C65 C63 C64 112(3) . . ?
C65 C63 C66 108(3) . . ?
C66 C63 C62 110(2) . . ?
C66 C63 C64 107(3) . . ?
Ag20 C67 Ag19 115.9(6) . . ?
Ag24 C67 Ag19 90.5(5) . . ?
Ag24 C67 Ag20 81.6(5) . . ?
C68 C67 Ag19 91.8(11) . . ?
C68 C67 Ag20 133.0(12) . . ?
C68 C67 Ag24 138.4(13) . . ?
C67 C68 Ag19 60.7(9) . . ?
C67 C68 C69 176.1(16) . . ?
C69 C68 Ag19 122.6(11) . . ?
C68 C69 C70 109.1(15) . . ?
C71 C69 C68 108.2(15) . . ?
C71 C69 C70 108.2(15) . . ?
C72 C69 C68 108.9(15) . . ?
C72 C69 C70 104(2) . . ?
C72 C69 C71 118(2) . . ?
Ag21 C73 Ag20 120.9(6) . . ?
Ag23 C73 Ag20 97.9(6) . . ?
Ag23 C73 Ag21 86.6(5) . . ?
C74 C73 Ag20 93.2(12) . . ?
C74 C73 Ag21 119.2(13) . . ?
C74 C73 Ag23 140.7(13) . . ?
C73 C74 Ag20 60.1(10) . . ?
C73 C74 C75 177.0(18) . . ?
C75 C74 Ag20 122.2(11) . . ?
C74 C75 C76 109.0(16) . . ?
C74 C75 C78 110.4(15) . . ?
C76 C75 C78 109(2) . . ?
C77 C75 C74 107.0(16) . . ?
C77 C75 C76 114(3) . . ?
C77 C75 C78 108(3) . . ?
Ag17 C79 Ag19 100.0(5) . . ?
Ag17 C79 Ag25 94.0(5) . . ?
Ag19 C79 Ag25 110.6(6) . . ?
C80 C79 Ag17 167.1(12) . . ?
C80 C79 Ag19 87.2(10) . . ?
C80 C79 Ag25 93.4(10) . . ?
Ag19 C80 Ag25 92.6(4) . . ?
C79 C80 Ag19 63.8(9) . . ?
C79 C80 Ag25 59.3(8) . . ?
C79 C80 C81 173.6(15) . . ?
C81 C80 Ag19 120.6(10) . . ?
C81 C80 Ag25 123.2(9) . . ?
C80 C81 C82 106.3(14) . . ?
C83 C81 C80 111.8(14) . . ?
C83 C81 C82 107.1(19) . . ?
C83 C81 C84 111.6(18) . . ?
C84 C81 C80 107.7(13) . . ?
C84 C81 C82 112.2(18) . . ?
Ag25 C85 Ag26 144.1(7) . . ?
Ag27 C85 Ag25 90.1(6) . . ?
Ag27 C85 Ag26 94.1(7) . . ?
C86 C85 Ag25 98.8(13) . . ?
C86 C85 Ag26 90.8(11) . . ?
C86 C85 Ag27 157.3(14) . . ?
Ag26 C86 Ag25 107.6(8) . . ?
C85 C86 Ag25 54.5(10) . . ?
C85 C86 Ag26 60.9(10) . . ?
C85 C86 C87 175.5(19) . . ?
C87 C86 Ag25 120.9(14) . . ?
C87 C86 Ag26 123.0(12) . . ?
C86 C87 C88 104(2) . . ?
C89 C87 C86 111.9(19) . . ?
C89 C87 C88 111(3) . . ?
C89 C87 C90 114(3) . . ?
C90 C87 C86 108.8(19) . . ?
C90 C87 C88 107(3) . . ?
Ag27 C91 Ag28 99.7(8) . . ?
Ag27 C91 Ag35 90.9(7) . . ?
Ag35 C91 Ag28 89.0(7) . . ?
C92 C91 Ag27 155.6(17) . . ?
C92 C91 Ag28 94.9(16) . . ?
C92 C91 Ag35 108.9(15) . . ?
C91 C92 Ag28 57.9(13) . . ?
C91 C92 C93 173(2) . . ?
C93 C92 Ag28 128.5(14) . . ?
C92 C93 C94 107.0(19) . . ?
C92 C93 C95 109.5(18) . . ?
C92 C93 C96 110.0(17) . . ?
C94 C93 C95 107(2) . . ?
C96 C93 C94 113.2(19) . . ?
C96 C93 C95 110(2) . . ?
Ag29 C97 Ag36 170.6(6) . . ?
Ag34 C97 Ag29 89.8(5) . . ?
Ag34 C97 Ag36 80.8(4) . . ?
C98 C97 Ag29 93.7(10) . . ?
C98 C97 Ag34 176.5(13) . . ?
C98 C97 Ag36 95.7(10) . . ?
C97 C98 C99 177.8(17) . . ?
C98 C99 C100 110.8(14) . . ?
C98 C99 C101 107.8(14) . . ?
C98 C99 C102 105.9(14) . . ?
C100 C99 C101 111.1(16) . . ?
C102 C99 C100 111.3(15) . . ?
C102 C99 C101 109.8(15) . . ?
Ag33 C103 Ag36 81.8(5) . . ?
Ag39 C103 Ag33 102.7(6) . . ?
Ag39 C103 Ag36 92.1(6) . . ?
C104 C103 Ag33 127.2(14) . . ?
C104 C103 Ag36 146.0(15) . . ?
C104 C103 Ag39 97.1(11) . . ?
C103 C104 Ag39 55.6(9) . . ?
C103 C104 C105 177.6(17) . . ?
C105 C104 Ag39 126.7(10) . . ?
C104 C105 C106 109.7(16) . . ?
C104 C105 C107 110.3(17) . . ?
C104 C105 C108 108.6(14) . . ?
C107 C105 C106 112.7(19) . . ?
C108 C105 C106 105.3(17) . . ?
C108 C105 C107 110(2) . . ?
Ag35 C109 Ag36 87.2(5) . . ?
Ag35 C109 Ag40 103.5(6) . . ?
Ag40 C109 Ag36 92.1(6) . . ?
C110 C109 Ag35 137.0(14) . . ?
C110 C109 Ag36 125.7(14) . . ?
C110 C109 Ag40 102.2(11) . . ?
C109 C110 Ag40 52.3(9) . . ?
C109 C110 C111 177.4(19) . . ?
C111 C110 Ag40 129.1(10) . . ?
C110 C111 C112 107.3(14) . . ?
C110 C111 C113 108.0(14) . . ?
C110 C111 C114 114.8(15) . . ?
C113 C111 C112 105.0(14) . . ?
C114 C111 C112 112.8(17) . . ?
C114 C111 C113 108.4(16) . . ?
Ag26 C115 Ag42 120.7(8) . . ?
Ag41 C115 Ag26 90.9(8) . . ?
Ag41 C115 Ag42 93.6(7) . . ?
C116 C115 Ag26 100.8(13) . . ?
C116 C115 Ag41 162.6(16) . . ?
C116 C115 Ag42 91.3(15) . . ?
C115 C116 Ag42 60.6(12) . . ?
C115 C116 C117 175(2) . . ?
C117 C116 Ag42 122.4(14) . . ?
C116 C117 C120 105(2) . . ?
C118 C117 C116 111.4(17) . . ?
C118 C117 C120 109(3) . . ?
C119 C117 C116 110.6(17) . . ?
C119 C117 C118 113(3) . . ?
C119 C117 C120 107(2) . . ?
Ag40 C121 Ag42 88.6(6) . . ?
Ag40 C121 Ag43 83.1(6) . . ?
Ag43 C121 Ag42 117.6(7) . . ?
C122 C121 Ag40 140.5(13) . . ?
C122 C121 Ag42 94.9(14) . . ?
C122 C121 Ag43 128.1(12) . . ?
C121 C122 Ag42 57.9(12) . . ?
C121 C122 C123 170(2) . . ?
C123 C122 Ag42 131.3(16) . . ?
C122 C123 C124 108(2) . . ?
C122 C123 C125 107.4(18) . . ?
C125 C123 C124 107(2) . . ?
C126 C123 C122 110.4(18) . . ?
C126 C123 C124 108(3) . . ?
C126 C123 C125 115(2) . . ?
Ag38 C127 Ag43 114.4(6) . . ?
Ag39 C127 Ag38 85.4(5) . . ?
Ag39 C127 Ag43 87.5(5) . . ?
C128 C127 Ag38 111.7(17) . . ?
C128 C127 Ag39 152.6(19) . . ?
C128 C127 Ag43 103.4(14) . . ?
C127 C128 C129 171(3) . . ?
C128 C129 C130 108(3) . . ?
C128 C129 C131 105(3) . . ?
C130 C129 C131 106(3) . . ?
C132 C129 C128 101(3) . . ?
C132 C129 C130 120(4) . . ?
C132 C129 C131 116(4) . . ?
Ag32 C133 Ag37 90.9(7) . . ?
Ag32 C133 Ag38 112.4(8) . . ?
Ag37 C133 Ag38 103.0(9) . . ?
C134 C133 Ag32 151(2) . . ?
C134 C133 Ag37 107.2(16) . . ?
C134 C133 Ag38 86.1(17) . . ?
C133 C134 Ag38 65.3(15) . . ?
C133 C134 C135 172(3) . . ?
C135 C134 Ag38 123.0(16) . . ?
C134 C135 C138 107.1(18) . . ?
C136 C135 C134 106(2) . . ?
C136 C135 C137 109(2) . . ?
C136 C135 C138 115(2) . . ?
C137 C135 C134 109(2) . . ?
C137 C135 C138 110(2) . . ?
Ag22 C139 Ag32 148.4(6) . . ?
Ag31 C139 Ag22 85.4(5) . . ?
Ag31 C139 Ag32 86.6(5) . . ?
C140 C139 Ag22 118.1(12) . . ?
C140 C139 Ag31 144.9(12) . . ?
C140 C139 Ag32 84.6(10) . . ?
C139 C140 Ag32 66.1(10) . . ?
C139 C140 C141 175.4(16) . . ?
C141 C140 Ag32 118.4(10) . . ?
C140 C141 C142 106.9(14) . . ?
C143 C141 C140 108.7(15) . . ?
C143 C141 C142 107.9(19) . . ?
C143 C141 C144 113.5(19) . . ?
C144 C141 C140 109.8(16) . . ?
C144 C141 C142 109.8(17) . . ?
Ag18 C145 Ag21 107.0(6) . . ?
Ag18 C145 Ag22 98.3(6) . . ?
Ag21 C145 Ag22 109.5(5) . . ?
C146 C145 Ag18 158.7(13) . . ?
C146 C145 Ag21 88.7(11) . . ?
C146 C145 Ag22 89.5(10) . . ?
Ag21 C146 Ag22 93.1(5) . . ?
C145 C146 Ag21 63.0(9) . . ?
C145 C146 Ag22 62.5(9) . . ?
C145 C146 C147 168.7(18) . . ?
C147 C146 Ag21 125.7(12) . . ?
C147 C146 Ag22 120.4(10) . . ?
C148 C147 C146 106.6(17) . . ?
C148 C147 C149 106(2) . . ?
C148 C147 C150 114(2) . . ?
C149 C147 C146 110.3(16) . . ?
C150 C147 C146 106.4(15) . . ?
C150 C147 C149 114(2) . . ?
Ag7 C151 Ag11 83.4(5) . . ?
Ag7 C151 Ag12 88.1(6) . . ?
Ag12 C151 Ag11 141.4(6) . . ?
C152 C151 Ag7 166.8(14) . . ?
C152 C151 Ag11 94.5(11) . . ?
C152 C151 Ag12 101.4(12) . . ?
C151 C152 C153 176.9(17) . . ?
C152 C153 C154 109.6(14) . . ?
C152 C153 C155 107.3(15) . . ?
C152 C153 C156 109.0(15) . . ?
C154 C153 C155 111.0(17) . . ?
C154 C153 C156 109.6(18) . . ?
C155 C153 C156 110.4(15) . . ?
Ag24 C157 Ag29 99.1(6) . . ?
Ag28 C157 Ag24 94.3(6) . . ?
Ag28 C157 Ag29 84.0(5) . . ?
C158 C157 Ag24 91.5(12) . . ?
C158 C157 Ag28 150.0(15) . . ?
C158 C157 Ag29 124.1(14) . . ?
C157 C158 Ag24 60.0(11) . . ?
C157 C158 C159 175(2) . . ?
C159 C158 Ag24 125.5(13) . . ?
C158 C159 C160 107(2) . . ?
C158 C159 C162 108(2) . . ?
C161 C159 C158 110.5(19) . . ?
C161 C159 C160 110(3) . . ?
C161 C159 C162 116(3) . . ?
C162 C159 C160 105(3) . . ?
Ag30 C163 Ag31 92.3(6) . . ?
Ag30 C163 Ag33 90.4(6) . . ?
Ag33 C163 Ag31 99.0(6) . . ?
C164 C163 Ag30 153.8(15) . . ?
C164 C163 Ag31 104.2(13) . . ?
C164 C163 Ag33 106.6(13) . . ?
C163 C164 C165 178(2) . . ?
C164 C165 C166 110.4(17) . . ?
C164 C165 C167 107.1(19) . . ?
C164 C165 C168 108.3(17) . . ?
C167 C165 C166 108(2) . . ?
C167 C165 C168 114(2) . . ?
C168 C165 C166 110(2) . . ?
Ag23 C169 Ag29 84.4(15) . . ?
Ag23 C169 Ag30 95.5(17) . . ?
Ag29 C169 Ag30 78.9(14) . . ?
C170 C169 Ag23 121(4) . . ?
C170 C169 Ag29 150(4) . . ?
C170 C169 Ag30 111(4) . . ?
C169 C170 C171 157(4) . . ?
C172 C171 C170 131(3) . . ?
C173 C171 C170 115(4) . . ?
C173 C171 C172 96.2(11) . . ?
C173 C171 C174 95.6(8) . . ?
C174 C171 C170 98.2(8) . . ?
C174 C171 C172 116(3) . . ?
N2 C175 C176 179(2) . . ?
N1 C177 Ag16 177.3(13) . . ?
N3 C178 C179 175(3) . . ?
N4 C180 C181 178(3) . . ?
C184 N5 Ag37 173.2(17) . 2_565 ?
N5 C184 C185 175(2) . . ?
N6 C183 C182 162(4) . . ?
K1A O2W K1 171(2) . . ?
K1A O2W O2WA 172(3) . . ?
O2WA O2W K1 1.0(11) . . ?
K1 O2WA K1A 175(3) . . ?
K1 O2WA O2W 177(3) . . ?
O2W O2WA K1A 2.9(10) . . ?

loop_
_geom_bond_atom_site_label_1
_geom_bond_atom_site_label_2
_geom_bond_distance
_geom_bond_site_symmetry_2
_geom_bond_publ_flag
W1 K1 3.665(8) . ?
W1 O1 1.713(9) . ?
W1 O9 1.981(8) . ?
W1 O10 1.868(9) . ?
W1 O13 1.858(8) . ?
W1 O14 1.955(9) . ?
W1 O57 2.213(8) . ?
W2 K1 3.699(8) . ?
W2 O2 1.700(9) . ?
W2 O6 1.951(7) . ?
W2 O10 1.927(9) . ?
W2 O11 1.877(9) . ?
W2 O12 1.877(8) . ?
W2 O52 2.274(8) . ?
W3 K1 3.691(8) . ?
W3 O3 1.711(8) . ?
W3 O6 1.836(7) . ?
W3 O7 1.942(8) . ?
W3 O19 1.991(7) . ?
W3 O20 1.908(8) . ?
W3 O68 2.168(8) . ?
W4 K1 3.732(8) . ?
W4 O4 1.736(7) . ?
W4 O7 1.828(8) . ?
W4 O8 1.849(8) . ?
W4 O17 2.006(8) . ?
W4 O18 1.953(7) . ?
W4 O65 2.159(8) . ?
W5 K1 3.697(8) . ?
W5 O5 1.721(8) . ?
W5 O8 1.918(8) . ?
W5 O9 1.816(8) . ?
W5 O15 1.905(8) . ?
W5 O16 2.035(8) . ?
W5 O61 2.169(8) . ?
W6 O13 1.938(9) . ?
W6 O24 1.707(9) . ?
W6 O31 1.843(9) . ?
W6 O40 2.012(8) . ?
W6 O42 1.911(9) . ?
W6 O55 2.289(8) . ?
W7 O12 1.915(8) . ?
W7 O23 1.718(9) . ?
W7 O39 2.074(8) . ?
W7 O40 1.816(8) . ?
W7 O41 1.907(8) . ?
W7 O51 2.301(8) . ?
W8 O11 1.928(9) . ?
W8 O22 1.705(9) . ?
W8 O38 2.058(7) . ?
W8 O39 1.805(7) . ?
W8 O50 1.915(9) . ?
W8 O54 2.301(8) . ?
W9 O20 1.878(8) . ?
W9 O21 1.727(9) . ?
W9 O37 2.136(8) . ?
W9 O38 1.779(7) . ?
W9 O49 1.937(8) . ?
W9 O70 2.222(7) . ?
W10 O19 1.861(7) . ?
W10 O30 1.722(7) . ?
W10 O36 2.044(8) . ?
W10 O37 1.830(8) . ?
W10 O48 1.920(8) . ?
W10 O67 2.257(7) . ?
W11 O18 1.850(7) . ?
W11 O29 1.734(8) . ?
W11 O35 2.140(8) . ?
W11 O36 1.796(8) . ?
W11 O47 1.927(8) . ?
W11 O58 2.234(7) . ?
W12 O17 1.852(8) . ?
W12 O28 1.728(8) . ?
W12 O34 2.088(7) . ?
W12 O35 1.811(8) . ?
W12 O46 1.938(8) . ?
W12 O64 2.237(7) . ?
W13 O16 1.822(8) . ?
W13 O27 1.736(9) . ?
W13 O33 1.995(8) . ?
W13 O34 1.885(7) . ?
W13 O45 1.979(9) . ?
W13 O63 2.236(8) . ?
W14 O15 1.885(9) . ?
W14 O26 1.710(9) . ?
W14 O32 1.936(8) . ?
W14 O33 1.902(8) . ?
W14 O44 1.939(9) . ?
W14 O59 2.246(8) . ?
W15 O14 1.867(9) . ?
W15 O25 1.717(10) . ?
W15 O31 2.017(9) . ?
W15 O32 1.887(8) . ?
W15 O43 1.934(9) . ?
W15 O60 2.255(8) . ?
W16 O42 1.904(9) . ?
W16 O55 2.274(8) . ?
W16 O71 2.093(9) . ?
W16 O72 1.809(8) . ?
W16 O84 1.709(9) . ?
W16 O93 1.921(8) . ?
W17 O41 1.907(8) . ?
W17 O51 2.297(8) . ?
W17 O72 2.029(8) . ?
W17 O73 1.816(8) . ?
W17 O83 1.711(8) . ?
W17 O92 1.914(8) . ?
W18 O50 1.918(8) . ?
W18 O54 2.285(8) . ?
W18 O73 2.052(7) . ?
W18 O74 1.855(7) . ?
W18 O82 1.706(8) . ?
W18 O91 1.884(8) . ?
W19 O49 1.902(8) . ?
W19 O70 2.282(7) . ?
W19 O74 1.952(7) . ?
W19 O75 1.861(8) . ?
W19 O81 1.699(8) . ?
W19 O100 1.929(8) . ?
W20 O48 1.954(8) . ?
W20 O67 2.240(8) . ?
W20 O75 2.046(8) . ?
W20 O76 1.837(8) . ?
W20 O90 1.750(7) . ?
W20 O99 1.853(7) . ?
W21 O47 1.937(8) . ?
W21 O58 2.267(7) . ?
W21 O76 1.987(8) . ?
W21 O77 1.859(8) . ?
W21 O89 1.721(7) . ?
W21 O98 1.876(7) . ?
W22 O46 1.966(8) . ?
W22 O64 2.247(8) . ?
W22 O77 2.052(8) . ?
W22 O78 1.834(8) . ?
W22 O88 1.745(8) . ?
W22 O97 1.825(8) . ?
W23 O45 1.933(9) . ?
W23 O63 2.262(8) . ?
W23 O78 2.093(8) . ?
W23 O79 1.817(8) . ?
W23 O87 1.750(8) . ?
W23 O96 1.843(8) . ?
W24 O44 1.932(10) . ?
W24 O59 2.238(8) . ?
W24 O79 2.141(8) . ?
W24 O80 1.792(8) . ?
W24 O86 1.736(8) . ?
W24 O95 1.860(9) . ?
W25 O43 1.907(10) . ?
W25 O60 2.257(8) . ?
W25 O71 1.785(9) . ?
W25 O80 2.075(8) . ?
W25 O85 1.717(9) . ?
W25 O94 1.903(9) . ?
W26 K1A 3.662(7) . ?
W26 O56 2.210(8) . ?
W26 O93 1.864(8) . ?
W26 O94 1.916(9) . ?
W26 O105 1.726(8) . ?
W26 O106 1.900(8) . ?
W26 O107 1.945(8) . ?
W27 K1A 3.655(7) . ?
W27 O62 2.186(8) . ?
W27 O95 1.934(8) . ?
W27 O96 1.990(8) . ?
W27 O101 1.717(9) . ?
W27 O107 1.836(8) . ?
W27 O108 1.890(8) . ?
W28 K1A 3.707(7) . ?
W28 O66 2.182(8) . ?
W28 O97 2.012(8) . ?
W28 O98 1.926(7) . ?
W28 O102 1.737(8) . ?
W28 O108 1.872(8) . ?
W28 O109 1.824(8) . ?
W29 K1A 3.718(8) . ?
W29 O69 2.169(8) . ?
W29 O99 1.989(7) . ?
W29 O100 1.848(8) . ?
W29 O103 1.728(8) . ?
W29 O109 1.947(8) . ?
W29 O110 1.847(7) . ?
W30 K1A 3.681(7) . ?
W30 O53 2.285(8) . ?
W30 O91 1.926(8) . ?
W30 O92 1.884(8) . ?
W30 O104 1.710(8) . ?
W30 O106 1.889(8) . ?
W30 O110 1.944(7) . ?
Ag1 Ag7 3.3417(14) . ?
Ag1 Ag8 2.8128(16) . ?
Ag1 O21 2.449(8) . ?
Ag1 C1 2.246(15) . ?
Ag1 C13 2.291(13) . ?
Ag1 C14 2.493(16) . ?
Ag2 Ag6 3.1517(15) . ?
Ag2 Ag7 2.8999(16) . ?
Ag2 C13 2.254(12) . ?
Ag2 C31 2.269(12) . ?
Ag3 Ag4 2.8405(16) . ?
Ag3 Ag6 3.0809(14) . ?
Ag3 C25 2.163(15) . ?
Ag3 C31 2.235(13) . ?
Ag3 C32 2.597(14) . ?
Ag4 Ag5 2.9685(15) . ?
Ag4 Ag13 2.8597(15) . ?
Ag4 C25 2.110(14) . ?
Ag4 C37 2.078(16) . ?
Ag5 Ag14 2.9596(18) . ?
Ag5 O103 2.435(8) . ?
Ag5 C25 2.233(15) . ?
Ag5 C61 2.212(16) . ?
Ag6 Ag12 2.8498(17) . ?
Ag6 Ag13 3.1018(15) . ?
Ag6 C31 2.097(13) . ?
Ag6 C43 2.101(14) . ?
Ag7 Ag11 3.0160(18) . ?
Ag7 Ag12 2.9990(17) . ?
Ag7 C13 2.109(13) . ?
Ag7 C151 2.077(15) . ?
Ag8 Ag9 2.8777(16) . ?
Ag8 Ag11 2.9448(17) . ?
Ag8 C1 2.107(14) . ?
Ag8 C19 2.06(2) . ?
Ag9 Ag10 2.9921(17) . ?
Ag9 O3 2.470(8) . ?
Ag9 C1 2.208(16) . ?
Ag9 C7 2.275(14) . ?
Ag9 C8 2.520(15) . ?
Ag10 Ag16 2.9053(18) . ?
Ag10 Ag17 2.8707(17) . ?
Ag10 C7 2.092(14) . ?
Ag10 C49 2.171(14) . ?
Ag11 Ag16 2.995(2) . ?
Ag11 C19 2.22(3) . ?
Ag11 C49 2.339(17) . ?
Ag11 C151 2.441(15) . ?
Ag12 C43 2.222(14) . ?
Ag12 C151 2.233(15) . ?
Ag13 Ag14 3.0945(16) . ?
Ag13 Ag15 3.0052(17) . ?
Ag13 C37 2.22(2) . ?
Ag13 C43 2.423(14) . ?
Ag13 C44 2.627(13) . ?
Ag13 C55 2.401(14) . ?
Ag14 Ag15 3.0707(17) . ?
Ag14 Ag18 2.9219(17) . ?
Ag14 C55 2.189(13) . ?
Ag14 C56 2.682(16) . ?
Ag14 C61 2.137(15) . ?
Ag15 N1 2.090(16) . ?
Ag15 C55 2.029(15) . ?
Ag16 C49 2.085(18) . ?
Ag16 C177 2.036(13) . ?
Ag17 Ag19 3.3176(15) . ?
Ag17 Ag25 3.1872(16) . ?
Ag17 C7 2.177(14) . ?
Ag17 C79 2.083(14) . ?
Ag18 Ag22 3.2969(16) . ?
Ag18 C61 2.196(16) . ?
Ag18 C62 2.593(16) . ?
Ag18 C145 2.116(15) . ?
Ag19 Ag24 3.1219(17) . ?
Ag19 O29 2.454(9) . ?
Ag19 C67 2.257(14) . ?
Ag19 C68 2.587(15) . ?
Ag19 C79 2.245(14) . ?
Ag19 C80 2.498(13) . ?
Ag20 Ag23 3.292(2) . ?
Ag20 Ag24 2.8332(17) . ?
Ag20 O47 2.518(8) . ?
Ag20 C67 2.195(16) . ?
Ag20 C73 2.260(16) . ?
Ag20 C74 2.604(15) . ?
Ag21 Ag23 2.9383(18) . ?
Ag21 O89 2.561(8) . ?
Ag21 C73 2.183(14) . ?
Ag21 C145 2.230(13) . ?
Ag21 C146 2.503(16) . ?
Ag22 Ag31 2.9026(17) . ?
Ag22 O102 2.498(9) . ?
Ag22 C139 2.168(13) . ?
Ag22 C145 2.241(13) . ?
Ag22 C146 2.527(15) . ?
Ag23 Ag29 2.921(2) . ?
Ag23 Ag30 3.238(2) . ?
Ag23 C73 2.101(16) . ?
Ag23 C169 2.12(4) . ?
Ag24 Ag28 3.1766(19) . ?
Ag24 Ag29 3.3288(19) . ?
Ag24 C67 2.138(13) . ?
Ag24 C157 2.176(14) . ?
Ag24 C158 2.513(19) . ?
Ag25 Ag27 3.0467(19) . ?
Ag25 C79 2.272(12) . ?
Ag25 C80 2.639(13) . ?
Ag25 C85 2.219(14) . ?
Ag25 C86 2.692(18) . ?
Ag26 Ag27 3.1705(19) . ?
Ag26 Ag41 3.0643(19) . ?
Ag26 C85 2.246(14) . ?
Ag26 C86 2.571(19) . ?
Ag26 C115 2.227(16) . ?
Ag27 Ag28 3.325(2) . ?
Ag27 Ag35 3.052(2) . ?
Ag27 C85 2.08(2) . ?
Ag27 C91 2.12(2) . ?
Ag28 Ag29 2.913(2) . ?
Ag28 Ag34 3.1277(18) . ?
Ag28 Ag35 3.0817(18) . ?
Ag28 C91 2.23(2) . ?
Ag28 C92 2.62(2) . ?
Ag28 C157 2.156(16) . ?
Ag29 Ag30 2.852(2) . ?
Ag29 Ag34 3.181(2) . ?
Ag29 C97 2.418(14) . ?
Ag29 C157 2.198(15) . ?
Ag29 C169 2.23(4) . ?
Ag30 Ag31 3.1116(18) . ?
Ag30 Ag33 3.054(2) . ?
Ag30 C163 2.130(16) . ?
Ag30 C169 2.26(4) . ?
Ag31 Ag32 3.0046(16) . ?
Ag31 Ag33 3.3129(18) . ?
Ag31 C139 2.112(14) . ?
Ag31 C163 2.183(16) . ?
Ag32 Ag37 3.0675(18) . ?
Ag32 C133 2.122(19) . ?
Ag32 C139 2.265(14) . ?
Ag32 C140 2.466(16) . ?
Ag33 Ag36 2.865(2) . ?
Ag33 Ag39 3.3730(18) . ?
Ag33 O87 2.502(9) . ?
Ag33 C103 2.166(16) . ?
Ag33 C163 2.173(16) . ?
Ag34 Ag35 3.1302(18) . ?
Ag34 Ag36 3.0005(16) . ?
Ag34 O34 2.344(8) . ?
Ag34 O46 2.546(8) . ?
Ag34 C97 2.074(13) . ?
Ag35 Ag36 2.9789(19) . ?
Ag35 Ag40 3.3716(17) . ?
Ag35 O27 2.585(9) . ?
Ag35 C91 2.165(16) . ?
Ag35 C109 2.110(13) . ?
Ag36 Ag39 3.1401(18) . ?
Ag36 Ag40 3.1613(19) . ?
Ag36 C97 2.525(14) . ?
Ag36 C103 2.211(16) . ?
Ag36 C109 2.208(18) . ?
Ag37 O1W 2.227(14) . ?
Ag37 C133 2.183(19) . ?
Ag37 N5 2.592(19) 2_565 ?
Ag38 Ag39 2.9009(18) . ?
Ag38 O86 2.531(8) . ?
Ag38 C127 2.179(16) . ?
Ag38 C133 2.24(2) . ?
Ag38 C134 2.46(2) . ?
Ag39 Ag43 3.018(2) . ?
Ag39 C103 2.152(14) . ?
Ag39 C104 2.587(16) . ?
Ag39 C127 2.098(13) . ?
Ag40 Ag42 3.065(2) . ?
Ag40 Ag43 2.882(2) . ?
Ag40 C109 2.182(15) . ?
Ag40 C110 2.696(15) . ?
Ag40 C121 2.128(15) . ?
Ag41 Ag42 3.151(2) . ?
Ag41 N2 2.13(2) . ?
Ag41 C115 2.07(2) . ?
Ag42 O26 2.491(9) . ?
Ag42 C115 2.249(19) . ?
Ag42 C116 2.580(19) . ?
Ag42 C121 2.259(16) . ?
Ag42 C122 2.66(2) . ?
Ag43 O44 2.499(9) . ?
Ag43 C121 2.217(16) . ?
Ag43 C127 2.262(17) . ?
P1 K1 3.722(8) . ?
P1 K1A 3.741(8) . ?
P1 O55 1.553(8) . ?
P1 O56 1.502(9) . ?
P1 O57 1.511(9) . ?
P1 O60 1.564(8) . ?
P2 K1 3.690(8) . ?
P2 K1A 3.701(8) . ?
P2 O51 1.542(8) . ?
P2 O52 1.518(8) . ?
P2 O53 1.538(9) . ?
P2 O54 1.549(8) . ?
P3 K1 3.833(8) . ?
P3 K1A 3.846(8) . ?
P3 O67 1.563(8) . ?
P3 O68 1.502(8) . ?
P3 O69 1.508(8) . ?
P3 O70 1.562(8) . ?
P4 O58 1.557(8) . ?
P4 O64 1.576(8) . ?
P4 O65 1.509(8) . ?
P4 O66 1.505(8) . ?
P5 K1 3.840(8) . ?
P5 K1A 3.837(8) . ?
P5 O59 1.572(8) . ?
P5 O61 1.507(8) . ?
P5 O62 1.489(9) . ?
P5 O63 1.567(8) . ?
K1 K1A 3.008(12) . ?
K1 O6 2.978(11) . ?
K1 O8 3.087(11) . ?
K1 O9 3.033(12) . ?
K1 O10 2.926(12) . ?
K1 O52 2.525(11) . ?
K1 O57 2.584(10) . ?
K1 O61 2.725(11) . ?
K1 O65 2.772(10) . ?
K1 O68 2.711(11) . ?
K1 O2W 2.22(3) . ?
K1 O2WA 0.77(2) . ?
K1A O53 2.504(11) . ?
K1A O56 2.594(10) . ?
K1A O62 2.704(11) . ?
K1A O66 2.757(10) . ?
K1A O69 2.731(10) . ?
K1A O106 2.940(11) . ?
K1A O107 2.945(11) . ?
K1A O108 3.046(11) . ?
K1A O110 3.010(11) . ?
K1A O2W 0.79(2) . ?
K1A O2WA 2.24(3) . ?
N1 C177 1.141(18) . ?
N2 C175 1.13(3) . ?
C1 C2 1.238(19) . ?
C2 C3 1.449(18) . ?
C3 C4 1.54(2) . ?
C3 C5 1.53(2) . ?
C3 C6 1.50(2) . ?
C7 C8 1.228(19) . ?
C8 C9 1.46(2) . ?
C9 C10 1.43(3) . ?
C9 C11 1.38(3) . ?
C9 C12 1.71(4) . ?
C13 C14 1.18(2) . ?
C14 C15 1.49(2) . ?
C15 C16 1.53(3) . ?
C15 C17 1.54(3) . ?
C15 C18 1.51(3) . ?
C19 C20 1.22(3) . ?
C20 C21 1.437(7) . ?
C21 C22 1.432(7) . ?
C21 C23 1.432(7) . ?
C21 C24 1.443(7) . ?
C25 C26 1.191(19) . ?
C26 C27 1.53(2) . ?
C27 C28 1.51(2) . ?
C27 C29 1.51(3) . ?
C27 C30 1.51(3) . ?
C31 C32 1.184(19) . ?
C32 C33 1.48(2) . ?
C33 C34 1.57(3) . ?
C33 C35 1.54(2) . ?
C33 C36 1.51(3) . ?
C37 C38 1.15(2) . ?
C38 C39 1.51(3) . ?
C39 C40 1.46(3) . ?
C39 C41 1.50(4) . ?
C39 C42 1.57(4) . ?
C43 C44 1.217(18) . ?
C44 C45 1.489(17) . ?
C45 C46 1.54(2) . ?
C45 C47 1.57(2) . ?
C45 C48 1.51(2) . ?
C49 C50 1.18(2) . ?
C50 C51 1.49(3) . ?
C51 C52 1.44(5) . ?
C51 C53 1.57(4) . ?
C51 C54 1.54(5) . ?
C55 C56 1.23(2) . ?
C56 C57 1.49(2) . ?
C57 C58 1.53(3) . ?
C57 C59 1.52(3) . ?
C57 C60 1.50(3) . ?
C61 C62 1.17(2) . ?
C62 C63 1.48(3) . ?
C63 C64 1.49(4) . ?
C63 C65 1.42(4) . ?
C63 C66 1.48(4) . ?
C67 C68 1.20(2) . ?
C68 C69 1.51(2) . ?
C69 C70 1.54(3) . ?
C69 C71 1.50(3) . ?
C69 C72 1.45(3) . ?
C73 C74 1.173(19) . ?
C74 C75 1.490(19) . ?
C75 C76 1.49(3) . ?
C75 C77 1.45(3) . ?
C75 C78 1.51(3) . ?
C79 C80 1.212(19) . ?
C80 C81 1.513(19) . ?
C81 C82 1.54(2) . ?
C81 C83 1.47(2) . ?
C81 C84 1.49(2) . ?
C85 C86 1.22(3) . ?
C86 C87 1.49(3) . ?
C87 C88 1.52(4) . ?
C87 C89 1.43(4) . ?
C87 C90 1.48(3) . ?
C91 C92 1.21(3) . ?
C92 C93 1.49(3) . ?
C93 C94 1.53(3) . ?
C93 C95 1.53(3) . ?
C93 C96 1.52(3) . ?
C97 C98 1.183(19) . ?
C98 C99 1.51(2) . ?
C99 C100 1.51(2) . ?
C99 C101 1.57(2) . ?
C99 C102 1.51(3) . ?
C103 C104 1.19(2) . ?
C104 C105 1.48(2) . ?
C105 C106 1.53(3) . ?
C105 C107 1.51(3) . ?
C105 C108 1.51(2) . ?
C109 C110 1.19(2) . ?
C110 C111 1.48(2) . ?
C111 C112 1.56(2) . ?
C111 C113 1.55(3) . ?
C111 C114 1.49(3) . ?
C115 C116 1.21(3) . ?
C116 C117 1.50(3) . ?
C117 C118 1.47(3) . ?
C117 C119 1.47(3) . ?
C117 C120 1.52(4) . ?
C121 C122 1.22(2) . ?
C122 C123 1.49(3) . ?
C123 C124 1.65(4) . ?
C123 C125 1.51(3) . ?
C123 C126 1.44(3) . ?
C127 C128 1.193(9) . ?
C128 C129 1.58(3) . ?
C129 C130 1.58(4) . ?
C129 C131 1.61(5) . ?
C129 C132 1.41(5) . ?
C133 C134 1.18(2) . ?
C134 C135 1.53(3) . ?
C135 C136 1.51(3) . ?
C135 C137 1.51(3) . ?
C135 C138 1.54(3) . ?
C139 C140 1.211(19) . ?
C140 C141 1.51(2) . ?
C141 C142 1.58(3) . ?
C141 C143 1.50(3) . ?
C141 C144 1.51(3) . ?
C145 C146 1.19(2) . ?
C146 C147 1.51(2) . ?
C147 C148 1.48(3) . ?
C147 C149 1.51(3) . ?
C147 C150 1.50(2) . ?
C151 C152 1.22(2) . ?
C152 C153 1.50(2) . ?
C153 C154 1.51(3) . ?
C153 C155 1.52(2) . ?
C153 C156 1.53(3) . ?
C157 C158 1.20(2) . ?
C158 C159 1.50(3) . ?
C159 C160 1.57(5) . ?
C159 C161 1.46(3) . ?
C159 C162 1.56(4) . ?
C163 C164 1.20(2) . ?
C164 C165 1.48(3) . ?
C165 C166 1.54(3) . ?
C165 C167 1.52(3) . ?
C165 C168 1.53(3) . ?
C169 C170 1.12(5) . ?
C170 C171 1.561(10) . ?
C171 C172 1.557(10) . ?
C171 C173 1.547(10) . ?
C171 C174 1.548(10) . ?
C175 C176 1.57(4) . ?
N3 C178 1.11(3) . ?
C178 C179 1.43(3) . ?
N4 C180 1.19(3) . ?
C180 C181 1.43(3) . ?
N5 Ag37 2.592(19) 2_565 ?
N5 C184 1.13(2) . ?
C184 C185 1.41(2) . ?
N6 C183 1.35(5) . ?
C182 C183 1.48(5) . ?
O2W O2WA 1.45(3) . ?
